data_1572613
loop_
_publ_author_name
'Garc\'ia-Hern\'an, Andrea'
'Aguilar-Galindo, Fernando'
'Castillo, Oscar'
'Amo-Ochoa, Pilar'

_publ_section_title
;
 1D Zn(ii)/2D Cu(i) halogen pyridyl coordination polymers. Band gap
 engineering by DFT for predicting more efficient photocatalysts in water
 treatment
;
_journal_issue 22
_journal_name_full 'Catalysis Science &amp; Technology'
_journal_page_first 6573
_journal_page_last 6583
_journal_paper_doi 10.1039/D4CY00969J
_journal_volume 14
_journal_year 2024
_chemical_absolute_configuration rmad
_chemical_formula_iupac '[Zr6(C11H12N2O2)8(OH)4(O)4(OH2)8]Cl12.16.5(H2O)'
_chemical_formula_moiety 'C88 H116 Cl12 N16 O32 Zr6, 35(H2 O)'
_chemical_formula_sum 'C88 H186 Cl12 N16 O67 Zr6'
_chemical_formula_weight 3513.24
_chemical_name_systematic
'bis[Octa(mu-L-tryptophan-kO:kO')tetra(mu3-3-hydroxido)tetra(mu3-oxido)Hexazirconium]dodecachloride-water (1/16.5)'
_space_group_crystal_system triclinic
_space_group_IT_number 1
_space_group_name_Hall 'P 1'
_space_group_name_H-M_alt 'P 1'
_atom_sites_solution_hydrogens mixed
_audit_creation_method SHELXL-2014/7
_audit_update_record
;
2024-04-24 deposited with the CCDC.	2024-09-16 downloaded from the CCDC.
;
_cell_angle_alpha 102.240(4)
_cell_angle_beta 93.269(3)
_cell_angle_gamma 111.660(4)
_cell_formula_units_Z 2
_cell_length_a 18.5786(7)
_cell_length_b 20.2190(8)
_cell_length_c 21.8305(9)
_cell_measurement_reflns_used 52596
_cell_measurement_temperature 150(2)
_cell_measurement_theta_max 27.425
_cell_measurement_theta_min 1.929
_cell_volume 7365.1(6)
_computing_structure_refinement 'SHELXL-2018/3 (Sheldrick, 2018)'
_diffrn_ambient_temperature 150(2)
_diffrn_detector 'CCD plate'
_diffrn_detector_type Atlas
_diffrn_measured_fraction_theta_full 0.999
_diffrn_measured_fraction_theta_max 0.871
_diffrn_measurement_device 'four-circle diffractometer'
_diffrn_measurement_device_type 'SuperNova, Single source at offset, Atlas'
_diffrn_radiation_monochromator mirror
_diffrn_radiation_probe x-ray
_diffrn_radiation_type MoK\a
_diffrn_radiation_wavelength 0.71073
_diffrn_reflns_av_R_equivalents 0.0887
_diffrn_reflns_av_unetI/netI 0.1872
_diffrn_reflns_Laue_measured_fraction_full 0.999
_diffrn_reflns_Laue_measured_fraction_max 0.871
_diffrn_reflns_limit_h_max 21
_diffrn_reflns_limit_h_min -23
_diffrn_reflns_limit_k_max 25
_diffrn_reflns_limit_k_min -23
_diffrn_reflns_limit_l_max 23
_diffrn_reflns_limit_l_min -28
_diffrn_reflns_number 52596
_diffrn_reflns_point_group_measured_fraction_full 0.636
_diffrn_reflns_point_group_measured_fraction_max 0.546
_diffrn_reflns_theta_full 25.242
_diffrn_reflns_theta_max 27.425
_diffrn_reflns_theta_min 1.929
_diffrn_source 'micro-focus sealed X-ray tube'
_diffrn_source_type 'SuperNova (Cu) X-ray Source'
_exptl_absorpt_coefficient_mu 0.724
_exptl_absorpt_correction_T_max 0.976
_exptl_absorpt_correction_T_min 0.950
_exptl_absorpt_correction_type multi-scan
_exptl_absorpt_process_details
;
CrysAlisPro 1.171.38.41 (Rigaku Oxford Diffraction, 2015)
Empirical absorption correction using spherical harmonics,
 implemented in SCALE3 ABSPACK scaling algorithm.
;
_exptl_crystal_colour colourless
_exptl_crystal_density_diffrn 1.584
_exptl_crystal_description plate
_exptl_crystal_F_000 3612
_exptl_crystal_size_max 0.09
_exptl_crystal_size_mid 0.06
_exptl_crystal_size_min 0.02
_refine_diff_density_max 1.856
_refine_diff_density_min -1.127
_refine_diff_density_rms 0.160
_refine_ls_abs_structure_details
;
 Classical Flack method preferred over Parsons because s.u. lower.
;
_refine_ls_abs_structure_Flack -0.09(5)
_refine_ls_extinction_method none
_refine_ls_goodness_of_fit_ref 1.016
_refine_ls_hydrogen_treatment constr
_refine_ls_matrix_type full
_refine_ls_number_parameters 3167
_refine_ls_number_reflns 36694
_refine_ls_number_restraints 668
_refine_ls_restrained_S_all 1.007
_refine_ls_R_factor_all 0.1435
_refine_ls_R_factor_gt 0.0816
_refine_ls_shift/su_max 0.003
_refine_ls_shift/su_mean 0.000
_refine_ls_structure_factor_coef Fsqd
_refine_ls_weighting_details 'w=1/[\s^2^(Fo^2^)+(0.0784P)^2^] where P=(Fo^2^+2Fc^2^)/3'
_refine_ls_weighting_scheme calc
_refine_ls_wR_factor_gt 0.1688
_refine_ls_wR_factor_ref 0.2137
_reflns_Friedel_coverage 0.255
_reflns_Friedel_fraction_full 0.272
_reflns_Friedel_fraction_max 0.222
_reflns_number_gt 22087
_reflns_number_total 36694
_reflns_threshold_expression 'I > 2\s(I)'
_cod_data_source_file d4cy00969j2.cif
_cod_data_source_block ZrTrp
_cod_depositor_comments 'Adding full bibliography for 1572610--1572614.cif.'
_cod_database_code 1572613
_shelx_space_group_comment
;
The symmetry employed for this shelxl refinement is uniquely defined
by the following loop, which should always be used as a source of
symmetry information in preference to the above space-group names.
They are only intended as comments.
;

loop_
_space_group_symop_operation_xyz
'x, y, z'

loop_
_atom_site_label
_atom_site_type_symbol
_atom_site_fract_x
_atom_site_fract_y
_atom_site_fract_z
_atom_site_U_iso_or_equiv
_atom_site_adp_type
_atom_site_occupancy
_atom_site_site_symmetry_order
_atom_site_calc_flag
_atom_site_refinement_flags_posn
_atom_site_refinement_flags_adp
_atom_site_refinement_flags_occupancy
_atom_site_disorder_assembly
_atom_site_disorder_group
Zr5 Zr 0.66657(9) 0.72759(9) 0.60223(8) 0.0183(4) Uani 1 1 d . . . . .
Zr1 Zr 0.66860(9) 0.87094(9) 0.72817(8) 0.0183(4) Uani 1 1 d . . . . .
Zr3 Zr 0.83199(9) 0.86361(8) 0.81300(8) 0.0172(4) Uani 1 1 d . . . . .
Zr2 Zr 0.82895(9) 0.71946(9) 0.68826(8) 0.0172(4) Uani 1 1 d . . . . .
Zr4 Zr 0.66101(9) 0.70562(8) 0.75738(8) 0.0175(4) Uani 1 1 d . . . . .
Zr6 Zr 0.83615(9) 0.88548(9) 0.65698(8) 0.0185(4) Uani 1 1 d . . . . .
Zr12 Zr 1.44103(10) 1.29091(9) 1.15833(8) 0.0200(4) Uani 1 1 d . . . . .
Zr7 Zr 1.25097(9) 1.25330(9) 1.19578(8) 0.0195(4) Uani 1 1 d . . . . .
Zr8 Zr 1.44385(9) 1.13670(9) 1.20543(8) 0.0190(4) Uani 1 1 d . . . . .
Zr11 Zr 1.29161(10) 1.11770(9) 1.09073(8) 0.0186(4) Uani 1 1 d . . . . .
Zr10 Zr 1.25325(9) 1.09948(9) 1.24256(8) 0.0186(4) Uani 1 1 d . . . . .
Zr9 Zr 1.40397(10) 1.27324(9) 1.31066(8) 0.0200(4) Uani 1 1 d . . . . .
Cl24 Cl 1.2119(3) 1.2221(2) 0.9405(2) 0.0304(11) Uani 1 1 d . . . . .
Cl16 Cl 0.9454(3) 0.7441(2) 0.9255(2) 0.0312(11) Uani 1 1 d . . . . .
Cl11 Cl 0.5494(3) 0.4684(3) 0.4896(2) 0.0368(12) Uani 1 1 d . . . . .
Cl7 Cl 0.2775(3) 0.3737(3) 0.4686(2) 0.0384(13) Uani 1 1 d . . . . .
Cl14 Cl 0.7850(3) 0.6378(3) 0.4475(2) 0.0359(12) Uani 1 1 d . . . . .
Cl22 Cl 0.9112(3) 1.1187(3) 0.9016(3) 0.0468(15) Uani 1 1 d . . . . .
Cl23 Cl 0.9802(3) 1.2121(3) 1.1496(3) 0.0459(14) Uani 1 1 d . . . . .
Cl13 Cl 0.6986(3) 0.2606(3) 0.3185(3) 0.0446(14) Uani 1 1 d . . . . .
Cl10 Cl 0.5632(3) 0.5977(3) 0.3566(3) 0.0452(14) Uani 1 1 d . . . . .
Cl20 Cl 1.0371(3) 0.9947(3) 0.9651(3) 0.0488(15) Uani 1 1 d . . . . .
Cl12 Cl 0.5729(3) 0.3656(3) 0.6622(3) 0.0456(14) Uani 1 1 d . . . . .
Cl4 Cl 0.4979(3) 0.7671(3) 0.9628(3) 0.0480(14) Uani 1 1 d . . . . .
Cl18 Cl 1.2791(3) 0.8719(3) 1.0276(3) 0.0493(15) Uani 1 1 d . . . . .
Cl8 Cl 0.4486(3) 0.1201(3) 0.4098(3) 0.0474(14) Uani 1 1 d . . . . .
Cl21 Cl 0.8851(4) 0.9112(3) 1.1073(3) 0.0573(17) Uani 1 1 d . . . . .
Cl5 Cl 0.3509(5) 0.6498(4) 0.5738(3) 0.072(2) Uani 1 1 d . . . . .
Cl3 Cl 0.7299(4) 1.0560(4) 0.4836(4) 0.084(2) Uani 1 1 d . . . . .
Cl1 Cl 0.5890(5) 1.2137(4) 0.9052(5) 0.094(3) Uani 1 1 d . . . . .
Cl2 Cl 0.6031(6) 1.0691(5) 1.0563(4) 0.100(3) Uani 1 1 d . . . . .
Cl19 Cl 1.3904(4) 1.1264(5) 0.7570(4) 0.082(2) Uani 1 1 d . . . . .
Cl17 Cl 1.0874(5) 0.9273(6) 0.7425(5) 0.112(3) Uani 1 1 d . . . . .
Cl6 Cl 0.3134(5) 0.5664(4) 0.3499(5) 0.096(3) Uani 1 1 d . . . . .
O178 O 1.1436(7) 1.2068(6) 1.2410(5) 0.023(3) Uani 1 1 d . . . . .
O3 O 0.7814(6) 0.7529(6) 0.7666(5) 0.018(3) Uani 1 1 d . . . . .
O1H O 0.7026(6) 0.8486(6) 0.6306(6) 0.020(3) Uani 1 1 d . U . . .
H1H H 0.685090 0.871236 0.599258 0.030 Uiso 1 1 calc R U . . .
O1 O 0.7878(6) 0.8956(6) 0.7396(5) 0.015(2) Uani 1 1 d . U . . .
O8 O 1.3243(6) 1.0959(6) 1.1728(5) 0.020(3) Uani 1 1 d . . . . .
O59 O 0.7992(6) 0.8085(6) 0.8975(5) 0.018(3) Uani 1 1 d . . . . .
O6 O 1.3220(6) 1.2284(6) 1.1327(5) 0.017(3) Uani 1 1 d . . . . .
O7 O 1.2895(7) 1.2118(6) 1.2627(6) 0.025(3) Uani 1 1 d . . . . .
O89 O 0.5537(7) 0.6149(6) 0.7003(6) 0.022(3) Uani 1 1 d . U . . .
O188 O 1.2819(7) 1.0097(7) 1.2616(6) 0.026(3) Uani 1 1 d . . . . .
O119 O 1.5264(7) 1.3928(6) 1.2213(5) 0.022(3) Uani 1 1 d . . . . .
O2 O 0.6396(7) 0.7600(6) 0.6929(5) 0.020(3) Uani 1 1 d . . . . .
O138 O 1.1958(6) 1.0066(6) 1.0810(5) 0.021(3) Uani 1 1 d . . . . .
O29 O 0.7932(7) 0.6183(6) 0.7266(6) 0.023(3) Uani 1 1 d . . . . .
O48 O 0.8172(7) 0.9871(6) 0.6515(6) 0.024(3) Uani 1 1 d . . . . .
O69 O 0.9355(6) 0.9804(6) 0.7142(5) 0.022(3) Uani 1 1 d . . . . .
O3H O 0.8911(7) 0.8398(6) 0.7294(5) 0.021(3) Uani 1 1 d . . . . .
H3H H 0.949608 0.859026 0.737399 0.032 Uiso 1 1 calc R U . . .
O6W O 0.9384(7) 0.8596(6) 0.8587(6) 0.026(3) Uani 1 1 d . . . . .
H6WA H 0.944400 0.823980 0.871960 0.039 Uiso 1 1 d . U . . .
H6WB H 0.968400 0.897350 0.887550 0.039 Uiso 1 1 d . U . . .
O128 O 1.4443(7) 1.2776(6) 1.0563(5) 0.023(3) Uani 1 1 d . . . . .
O4 O 0.7861(6) 0.7724(6) 0.6334(5) 0.023(3) Uani 1 1 d . . . . .
O4H O 0.6975(6) 0.6635(6) 0.6622(5) 0.016(3) Uani 1 1 d . . . . .
H4H H 0.675727 0.608986 0.644678 0.025 Uiso 1 1 calc R U . . .
O15W O 1.5338(7) 1.1457(7) 1.2815(6) 0.030(3) Uani 1 1 d . . . . .
H15A H 1.581000 1.176310 1.296230 0.045 Uiso 1 1 d . U . . .
H15B H 1.514670 1.137850 1.315660 0.045 Uiso 1 1 d . U . . .
O8H O 1.3848(6) 1.1546(6) 1.2902(6) 0.021(3) Uani 1 1 d . . . . .
H8H H 1.398572 1.136774 1.326793 0.032 Uiso 1 1 calc R U . . .
O5 O 1.4542(7) 1.2448(6) 1.2323(5) 0.023(3) Uani 1 1 d . . . . .
Cl15 Cl 1.1448(7) 0.7327(6) 0.6862(6) 0.152(5) Uani 1 1 d . . . . .
O28 O 0.6794(7) 0.6052(6) 0.7639(5) 0.019(3) Uani 1 1 d . . . . .
O38 O 0.9291(7) 0.7575(6) 0.6335(6) 0.022(3) Uani 1 1 d . . . . .
O139 O 1.1688(6) 0.9958(6) 1.1777(6) 0.024(3) Uani 1 1 d . . . . .
O7W O 0.8345(7) 0.9502(6) 0.8921(5) 0.025(3) Uani 1 1 d . . . . .
H7WA H 0.822550 0.950660 0.929520 0.038 Uiso 1 1 d . U . . .
H7WB H 0.858080 0.997180 0.894810 0.038 Uiso 1 1 d . U . . .
O79 O 0.7169(6) 0.7666(6) 0.5190(6) 0.024(3) Uani 1 1 d . . . . .
O2H O 0.7034(6) 0.8297(6) 0.8072(6) 0.022(3) Uani 1 1 d . . . . .
H2H H 0.683540 0.842076 0.847933 0.033 Uiso 1 1 calc R U . . .
O19 O 0.5597(7) 0.7200(6) 0.7946(6) 0.023(3) Uani 1 1 d . . . . .
O149 O 1.3404(7) 1.2318(7) 1.3883(6) 0.032(3) Uani 1 1 d . . . . .
O148 O 1.2555(7) 1.1158(6) 1.3461(5) 0.022(3) Uani 1 1 d . . . . .
O18 O 0.5558(7) 0.8175(6) 0.7641(6) 0.028(3) Uani 1 1 d . . . . .
O169 O 1.2839(7) 1.3474(6) 1.1480(6) 0.024(3) Uani 1 1 d . U . . .
O179 O 1.1395(7) 1.1027(6) 1.2622(6) 0.025(3) Uani 1 1 d . . . . .
O6H O 1.4210(7) 1.1683(6) 1.1178(5) 0.022(3) Uani 1 1 d . . . . .
H6H H 1.452040 1.158649 1.083568 0.033 Uiso 1 1 calc R U . . .
O11W O 1.1485(7) 1.2337(7) 1.1292(6) 0.032(3) Uani 1 1 d . . . . .
H11A H 1.150100 1.257570 1.101660 0.049 Uiso 1 1 d . U . . .
H11B H 1.103430 1.223100 1.139410 0.049 Uiso 1 1 d . U . . .
O13W O 1.3210(7) 1.0366(6) 1.0272(6) 0.025(3) Uani 1 1 d . U . . .
H13E H 1.340010 1.038030 0.991660 0.037 Uiso 1 1 d . U . . .
H13F H 1.309790 0.989850 1.026350 0.037 Uiso 1 1 d . U . . .
O68 O 0.9338(7) 0.9695(7) 0.8133(6) 0.028(3) Uani 1 1 d . . . . .
O158 O 1.5639(7) 1.1970(6) 1.1825(6) 0.026(3) Uani 1 1 d . . . . .
O159 O 1.5595(7) 1.2925(7) 1.1475(6) 0.027(3) Uani 1 1 d . . . . .
O7H O 1.2081(7) 1.1318(6) 1.1568(5) 0.023(3) Uani 1 1 d . . . . .
H7H H 1.151098 1.105302 1.139688 0.035 Uiso 1 1 calc R U . . .
O12W O 1.1973(7) 1.1121(7) 1.0228(6) 0.031(3) Uani 1 1 d . . . . .
H12A H 1.149890 1.080840 1.009210 0.047 Uiso 1 1 d . U . . .
H12B H 1.203950 1.141100 0.998360 0.047 Uiso 1 1 d . U . . .
O189 O 1.4010(6) 1.0283(6) 1.2327(6) 0.022(3) Uani 1 1 d . . . . .
O14W O 1.4717(7) 1.0560(6) 1.1378(6) 0.028(3) Uani 1 1 d . . . . .
H14C H 1.459310 1.010060 1.136040 0.043 Uiso 1 1 d . U . . .
H14D H 1.509540 1.064480 1.115070 0.043 Uiso 1 1 d . U . . .
O118 O 1.5128(7) 1.3759(6) 1.3199(6) 0.024(3) Uani 1 1 d . . . . .
O1W O 0.5752(7) 0.8825(7) 0.6706(6) 0.027(3) Uani 1 1 d . . . . .
H1WA H 0.576980 0.924800 0.669790 0.040 Uiso 1 1 d . U . . .
H1WB H 0.526850 0.855340 0.663400 0.040 Uiso 1 1 d . U . . .
O168 O 1.4086(7) 1.3769(6) 1.1317(6) 0.026(3) Uani 1 1 d . U . . .
O3W O 0.6602(7) 0.6321(6) 0.5298(6) 0.026(3) Uani 1 1 d . . . . .
H3WA H 0.692390 0.629710 0.503550 0.039 Uiso 1 1 d . U . . .
H3WB H 0.625750 0.588580 0.520930 0.039 Uiso 1 1 d . U . . .
O9W O 1.3811(7) 1.3639(6) 1.3691(6) 0.030(3) Uani 1 1 d . . . . .
H9WA H 1.383340 1.397800 1.351290 0.045 Uiso 1 1 d . U . . .
H9WB H 1.348180 1.363490 1.394180 0.045 Uiso 1 1 d . U . . .
O58 O 0.6856(7) 0.7105(6) 0.8576(5) 0.024(3) Uani 1 1 d . . . . .
O5W O 0.9296(7) 0.7201(6) 0.7458(6) 0.026(3) Uani 1 1 d . . . . .
H5WA H 0.975210 0.753760 0.762700 0.038 Uiso 1 1 d . U . . .
H5WB H 0.933570 0.681760 0.754970 0.038 Uiso 1 1 d . U . . .
O39 O 0.9369(7) 0.8675(6) 0.6196(6) 0.022(3) Uani 1 1 d . . . . .
O5H O 1.3755(6) 1.3258(6) 1.2374(5) 0.021(3) Uani 1 1 d . . . . .
H5H H 1.387591 1.379682 1.251776 0.031 Uiso 1 1 calc R U . . .
O16W O 1.4929(6) 1.2760(6) 1.3813(6) 0.027(3) Uani 1 1 d . . . . .
H16A H 1.542370 1.296490 1.394570 0.041 Uiso 1 1 d . U . . .
H16B H 1.480490 1.234770 1.392790 0.041 Uiso 1 1 d . U . . .
O49 O 0.7188(7) 0.9825(6) 0.7083(6) 0.023(3) Uani 1 1 d . . . . .
O67S O 1.1459(7) 1.3026(7) 1.0418(6) 0.031(3) Uani 1 1 d . . . . .
H67A H 1.106840 1.304540 1.019080 0.046 Uiso 1 1 d . U . . .
H67B H 1.168820 1.283010 1.013440 0.046 Uiso 1 1 d . U . . .
O28S O 0.9510(7) 0.5987(6) 0.7671(6) 0.034(3) Uani 1 1 d . . . . .
H28A H 0.975730 0.607420 0.804710 0.051 Uiso 1 1 d . U . . .
H28B H 0.982370 0.589340 0.741530 0.051 Uiso 1 1 d . U . . .
O78 O 0.8206(7) 0.8746(6) 0.5530(6) 0.028(3) Uani 1 1 d . . . . .
O7S O 0.4062(8) 0.4694(7) 0.3039(7) 0.042(4) Uiso 1 1 d . . . . .
O2W O 0.5705(7) 0.7358(6) 0.5433(6) 0.029(3) Uani 1 1 d . . . . .
H2WA H 0.533800 0.694050 0.525650 0.044 Uiso 1 1 d . U . . .
H2WB H 0.582600 0.755500 0.512580 0.044 Uiso 1 1 d . U . . .
O88 O 0.5536(7) 0.6331(6) 0.6021(6) 0.028(3) Uani 1 1 d . . . . .
O20S O 0.6442(8) 0.5159(6) 0.6239(6) 0.040(4) Uani 1 1 d . . . . .
H20A H 0.621990 0.501880 0.585310 0.060 Uiso 1 1 d . U . . .
H20B H 0.628810 0.475030 0.635450 0.060 Uiso 1 1 d . U . . .
O8W O 0.6619(8) 0.9514(7) 0.8084(6) 0.036(4) Uani 1 1 d . . . . .
H8WA H 0.694060 0.997400 0.819220 0.055 Uiso 1 1 d . U . . .
H8WB H 0.621650 0.952220 0.823450 0.055 Uiso 1 1 d . U . . .
O10W O 1.2352(8) 1.3448(7) 1.2588(6) 0.035(3) Uani 1 1 d . . . . .
H10A H 1.225570 1.378330 1.247040 0.053 Uiso 1 1 d . U . . .
H10B H 1.209890 1.338230 1.289890 0.053 Uiso 1 1 d . U . . .
O4W O 0.8219(7) 0.6268(6) 0.6113(6) 0.026(3) Uani 1 1 d . . . . .
H4WA H 0.809350 0.580940 0.613640 0.039 Uiso 1 1 d . U . . .
H4WB H 0.857030 0.630780 0.586760 0.039 Uiso 1 1 d . U . . .
N113 N 1.6466(9) 1.4864(8) 1.3743(7) 0.028(3) Uani 1 1 d . U . . .
H11C H 1.639426 1.444832 1.387233 0.033 Uiso 1 1 calc R U . . .
H11D H 1.613444 1.506655 1.391056 0.033 Uiso 1 1 calc R U . . .
H11E H 1.696946 1.519148 1.387609 0.033 Uiso 1 1 calc R U . . .
O129 O 1.3422(7) 1.1685(6) 1.0110(5) 0.022(3) Uani 1 1 d . . . . .
Cl9 Cl 0.9317(7) 0.4795(6) 0.5355(7) 0.165(5) Uani 1 1 d . . . . .
O38S O 1.0511(7) 1.0572(7) 1.1151(6) 0.039(4) Uani 1 1 d . . . . .
H38A H 1.055040 1.047100 1.074810 0.059 Uiso 1 1 d . U . . .
H38B H 1.007370 1.022130 1.116110 0.059 Uiso 1 1 d . U . . .
O21S O 0.7993(8) 0.4880(7) 0.6123(6) 0.039(4) Uani 1 1 d . . . . .
H21A H 0.834580 0.484650 0.587380 0.059 Uiso 1 1 d . U . . .
H21B H 0.755200 0.462750 0.587790 0.059 Uiso 1 1 d . U . . .
O60S O 0.4290(7) 0.9115(7) 1.1226(7) 0.040(3) Uiso 1 1 d . . . . .
C22 C 0.7350(10) 0.5197(9) 0.7722(8) 0.020(3) Uani 1 1 d . U . . .
H22 H 0.682151 0.479025 0.757310 0.024 Uiso 1 1 calc R U . . .
C51 C 0.7435(10) 0.7515(9) 0.8994(8) 0.020(3) Uani 1 1 d . U . . .
N183 N 1.4028(8) 0.9022(8) 1.2476(7) 0.027(3) Uani 1 1 d . U . . .
H18A H 1.410276 0.902910 1.206913 0.032 Uiso 1 1 calc R U . . .
H18B H 1.396876 0.857413 1.253673 0.032 Uiso 1 1 calc R U . . .
H18C H 1.444920 0.937664 1.274590 0.032 Uiso 1 1 calc R U . . .
O65S O 1.0040(7) 1.2793(7) 0.9809(6) 0.036(3) Uiso 1 1 d . . . . .
O57S O 0.6487(7) 0.8607(7) 0.9144(6) 0.042(4) Uani 1 1 d . . . . .
H57A H 0.683990 0.889480 0.945580 0.063 Uiso 1 1 d . U . . .
H57B H 0.610010 0.839100 0.931860 0.063 Uiso 1 1 d . U . . .
O58S O 0.7449(8) 1.0972(7) 0.8394(7) 0.041(4) Uiso 1 1 d . . . . .
N73D N 0.8470(9) 0.8786(8) 0.2548(7) 0.038(4) Uani 1 1 d . U . . .
H73D H 0.833932 0.873058 0.214058 0.046 Uiso 1 1 calc R U . . .
O8S O 0.1483(8) 0.3418(8) 0.3532(7) 0.044(4) Uiso 1 1 d . . . . .
C181 C 1.3355(12) 0.9920(9) 1.2513(9) 0.029(4) Uani 1 1 d . U . . .
O1A O 0.4681(8) 0.3132(7) 0.5252(7) 0.043(4) Uiso 1 1 d . . . . .
O41S O 0.4170(7) 0.8079(8) 0.6608(7) 0.047(4) Uani 1 1 d . . . . .
H41A H 0.407370 0.763600 0.638110 0.070 Uiso 1 1 d . U . . .
H41B H 0.391150 0.824790 0.638260 0.070 Uiso 1 1 d . U . . .
N63 N 1.0717(9) 1.0825(8) 0.8531(7) 0.037(4) Uani 1 1 d . U . . .
H63A H 1.090583 1.046383 0.847395 0.045 Uiso 1 1 calc R U . . .
H63B H 1.039382 1.076934 0.883104 0.045 Uiso 1 1 calc R U . . .
H63C H 1.112315 1.127151 0.866032 0.045 Uiso 1 1 calc R U . . .
O5S O 0.6467(8) 0.3591(7) 0.4163(7) 0.041(4) Uiso 1 1 d . . . . .
C41 C 0.7717(10) 1.0134(10) 0.6784(9) 0.022(4) Uani 1 1 d . U . . .
C161 C 1.3436(11) 1.3841(9) 1.1294(9) 0.024(4) Uani 1 1 d . U . . .
O62S O 0.7919(10) 0.9555(8) 1.0060(7) 0.060(5) Uani 1 1 d . . . . .
H62A H 0.805550 1.002220 1.017910 0.090 Uiso 1 1 d . U . . .
H62B H 0.817180 0.946090 1.034280 0.090 Uiso 1 1 d . U . . .
N63I N 1.4300(9) 1.6635(8) 1.0540(8) 0.036(3) Uani 1 1 d . U . . .
H63I H 1.452581 1.686323 1.025794 0.043 Uiso 1 1 calc R U . . .
O17S O 0.5894(9) 0.7833(8) 0.4304(6) 0.056(5) Uani 1 1 d . . . . .
H17G H 0.595040 0.826620 0.425900 0.084 Uiso 1 1 d . U . . .
H17H H 0.555210 0.754870 0.397870 0.084 Uiso 1 1 d . U . . .
C81D C 0.3401(10) 0.4309(10) 0.6451(8) 0.027(3) Uani 1 1 d . U . . .
O36S O 1.3726(9) 1.0467(7) 0.9173(7) 0.054(4) Uani 1 1 d . . . . .
H36A H 1.373130 1.008390 0.892710 0.081 Uiso 1 1 d . U . . .
H36B H 1.417580 1.065840 0.940710 0.081 Uiso 1 1 d . U . . .
O15S O 0.4578(9) 0.6074(8) 0.4651(7) 0.048(4) Uani 1 1 d . . . . .
H15J H 0.491740 0.604080 0.439840 0.072 Uiso 1 1 d . U . . .
H15K H 0.417410 0.598180 0.438880 0.072 Uiso 1 1 d . U . . .
O29S O 1.0496(8) 0.6577(8) 0.8797(8) 0.053(4) Uiso 1 1 d . . . . .
N23 N 0.7941(8) 0.4941(7) 0.7445(7) 0.023(3) Uani 1 1 d . U . . .
H23A H 0.784657 0.484123 0.701504 0.028 Uiso 1 1 calc R U . . .
H23B H 0.791071 0.452650 0.756225 0.028 Uiso 1 1 calc R U . . .
H23C H 0.842835 0.529778 0.758885 0.028 Uiso 1 1 calc R U . . .
C44 C 0.8712(10) 1.1407(10) 0.7257(10) 0.034(4) Uani 1 1 d . U . . .
H44A H 0.870549 1.125986 0.766236 0.040 Uiso 1 1 calc R U . . .
H44B H 0.912395 1.129419 0.704345 0.040 Uiso 1 1 calc R U . . .
N133 N 1.0898(9) 0.8787(8) 1.0204(7) 0.034(4) Uani 1 1 d . U . . .
H13G H 1.048656 0.835413 1.002689 0.041 Uiso 1 1 calc R U . . .
H13H H 1.135120 0.874444 1.010493 0.041 Uiso 1 1 calc R U . . .
H13I H 1.083735 0.915088 1.005066 0.041 Uiso 1 1 calc R U . . .
C171 C 1.1130(9) 1.1504(9) 1.2619(8) 0.020(3) Uani 1 1 d . U . . .
N83 N 0.4234(8) 0.5156(8) 0.5537(7) 0.029(3) Uani 1 1 d . U . . .
H83A H 0.424332 0.552660 0.535919 0.035 Uiso 1 1 calc R U . . .
H83B H 0.375384 0.478123 0.542249 0.035 Uiso 1 1 calc R U . . .
H83C H 0.460568 0.499082 0.540094 0.035 Uiso 1 1 calc R U . . .
C151 C 1.5953(11) 1.2545(10) 1.1640(9) 0.030(4) Uani 1 1 d . U . . .
O19S O 0.6302(7) 0.7157(7) 0.2772(7) 0.041(4) Uiso 1 1 d . . . . .
C82 C 0.4399(10) 0.5437(9) 0.6249(8) 0.024(3) Uani 1 1 d . U . . .
H82 H 0.403435 0.568387 0.637668 0.029 Uiso 1 1 calc R U . . .
N163 N 1.2595(8) 1.4440(8) 1.0995(8) 0.034(4) Uani 1 1 d . U . . .
H16C H 1.251591 1.465489 1.068471 0.041 Uiso 1 1 calc R U . . .
H16E H 1.251921 1.468290 1.137065 0.041 Uiso 1 1 calc R U . . .
H16F H 1.225171 1.396237 1.089649 0.041 Uiso 1 1 calc R U . . .
C61 C 0.9599(10) 1.0021(9) 0.7713(8) 0.020(3) Uani 1 1 d . U . . .
O6S O 0.6789(9) 0.3587(9) 0.5437(8) 0.061(5) Uiso 1 1 d . . . . .
C71 C 0.7763(10) 0.8194(10) 0.5084(8) 0.025(4) Uani 1 1 d . U . . .
N13 N 0.4138(8) 0.7952(8) 0.7887(8) 0.032(4) Uani 1 1 d . U . . .
H13A H 0.416356 0.799838 0.748205 0.038 Uiso 1 1 calc R U . . .
H13B H 0.444310 0.838843 0.816198 0.038 Uiso 1 1 calc R U . . .
H13C H 0.363292 0.782227 0.796101 0.038 Uiso 1 1 calc R U . . .
N153 N 1.7096(9) 1.2218(8) 1.1699(8) 0.034(4) Uani 1 1 d . U . . .
H15C H 1.685935 1.179064 1.139336 0.040 Uiso 1 1 calc R U . . .
H15E H 1.698071 1.213799 1.208326 0.040 Uiso 1 1 calc R U . . .
H15F H 1.762419 1.238498 1.170477 0.040 Uiso 1 1 calc R U . . .
O70S O 0.8663(9) 1.2729(8) 1.2171(8) 0.058(4) Uiso 1 1 d . . . . .
C31 C 0.9574(10) 0.8156(10) 0.6148(9) 0.025(3) Uani 1 1 d . U . . .
C29D C 0.8210(11) 0.4649(10) 0.8899(8) 0.027(3) Uani 1 1 d . U . . .
C152 C 1.6812(10) 1.2773(9) 1.1563(9) 0.025(3) Uani 1 1 d . U . . .
H152 H 1.711208 1.324647 1.188682 0.030 Uiso 1 1 calc R U . . .
O68S O 1.2500(8) 1.3921(8) 0.9482(8) 0.055(4) Uiso 1 1 d . . . . .
N33I N 1.0145(10) 0.6485(8) 1.0233(8) 0.040(4) Uani 1 1 d . U . . .
H33I H 1.014538 0.609604 0.996059 0.048 Uiso 1 1 calc R U . . .
N73 N 0.7310(9) 0.7502(8) 0.4002(7) 0.033(4) Uani 1 1 d . U . . .
H73A H 0.735109 0.751904 0.359182 0.040 Uiso 1 1 calc R U . . .
H73B H 0.683033 0.748656 0.408638 0.040 Uiso 1 1 calc R U . . .
H73C H 0.736768 0.709300 0.406594 0.040 Uiso 1 1 calc R U . . .
C71D C 0.8349(11) 0.8851(10) 0.3571(9) 0.032(4) Uani 1 1 d . U . . .
C54I C 1.9119(11) 1.3906(12) 1.0915(10) 0.037(4) Uani 1 1 d . U . . .
C11 C 0.5281(10) 0.7605(9) 0.7850(8) 0.020(3) Uani 1 1 d . U . . .
C122 C 1.4159(11) 1.2409(10) 0.9443(9) 0.032(3) Uani 1 1 d . U . . .
H122 H 1.468962 1.240889 0.938658 0.038 Uiso 1 1 calc R U . . .
N43I N 1.0598(9) 1.2004(10) 1.4561(8) 0.046(4) Uani 1 1 d . U . . .
H43I H 1.042341 1.231606 1.444622 0.055 Uiso 1 1 calc R U . . .
O13S O 0.4306(8) 0.7718(8) 0.2456(8) 0.053(4) Uiso 1 1 d . . . . .
O63S O 0.6642(9) 0.8902(9) 1.1768(8) 0.063(5) Uiso 1 1 d . . . . .
O30S O 1.2593(9) 0.7808(9) 0.8131(8) 0.062(5) Uiso 1 1 d . . . . .
C141 C 1.2896(11) 1.1693(11) 1.3911(10) 0.030(3) Uani 1 1 d . U . . .
N53 N 0.8145(8) 0.7595(8) 1.0040(7) 0.028(3) Uani 1 1 d . U . . .
H53A H 0.856432 0.762672 0.983411 0.034 Uiso 1 1 calc R U . . .
H53B H 0.814498 0.735173 1.034607 0.034 Uiso 1 1 calc R U . . .
H53C H 0.817508 0.805513 1.022092 0.034 Uiso 1 1 calc R U . . .
N173 N 1.0197(8) 1.2057(8) 1.2902(8) 0.029(3) Uani 1 1 d . U . . .
H17A H 1.001264 1.203995 1.250134 0.035 Uiso 1 1 calc R U . . .
H17B H 1.063434 1.247466 1.305496 0.035 Uiso 1 1 calc R U . . .
H17C H 0.982380 1.205534 1.315526 0.035 Uiso 1 1 calc R U . . .
C42 C 0.7903(10) 1.0938(9) 0.6831(9) 0.027(4) Uani 1 1 d . U . . .
H42 H 0.792142 1.103054 0.639944 0.033 Uiso 1 1 calc R U . . .
N43 N 0.7286(8) 1.1134(8) 0.7125(8) 0.035(4) Uani 1 1 d . U . . .
H43A H 0.680634 1.079928 0.692475 0.042 Uiso 1 1 calc R U . . .
H43B H 0.733906 1.158911 0.708978 0.042 Uiso 1 1 calc R U . . .
H43C H 0.733324 1.113289 0.754251 0.042 Uiso 1 1 calc R U . . .
O66S O 1.0940(9) 1.3782(9) 0.9200(9) 0.067(5) Uiso 1 1 d . . . . .
O26S O 1.0290(9) 0.5755(9) 0.6658(8) 0.066(5) Uiso 1 1 d . . . . .
C12 C 0.4421(9) 0.7376(9) 0.7977(9) 0.025(4) Uani 1 1 d . U . . .
H12 H 0.439269 0.732371 0.842127 0.029 Uiso 1 1 calc R U . . .
N63D N 1.2792(9) 1.2409(8) 0.7907(7) 0.033(3) Uani 1 1 d . U . . .
H63D H 1.330221 1.255446 0.800341 0.039 Uiso 1 1 calc R U . . .
N23D N 0.7161(10) 0.3730(9) 0.9052(8) 0.040(4) Uani 1 1 d . U . . .
H23D H 0.686456 0.332242 0.914587 0.048 Uiso 1 1 calc R U . . .
N33 N 1.0494(9) 0.7583(9) 0.5791(9) 0.038(4) Uani 1 1 d . U . . .
H33A H 1.095149 0.765742 0.563143 0.046 Uiso 1 1 calc R U . . .
H33B H 1.010045 0.719062 0.552525 0.046 Uiso 1 1 calc R U . . .
H33C H 1.054042 0.749391 0.617926 0.046 Uiso 1 1 calc R U . . .
C29I C 1.4612(12) 1.4165(11) 0.8809(10) 0.038(2) Uani 1 1 d . U . . .
O61S O 0.5583(9) 0.8939(9) 1.0832(9) 0.068(5) Uiso 1 1 d . . . . .
O64S O 0.8449(9) 1.1074(9) 1.0342(8) 0.060(5) Uiso 1 1 d . . . . .
C162 C 1.3393(11) 1.4473(10) 1.1046(10) 0.030(4) Uani 1 1 d . U . . .
H162 H 1.352965 1.440398 1.060668 0.036 Uiso 1 1 calc R U . . .
O10S O 0.065(2) 0.436(2) 0.354(2) 0.089(12) Uiso 0.5 1 d . . P . .
O51S O 0.8929(8) 1.2407(8) 0.3354(7) 0.046(4) Uiso 1 1 d . . . . .
N23I N 1.5058(8) 1.3669(9) 0.8018(9) 0.038(3) Uani 1 1 d . U . . .
H23I H 1.524974 1.359872 0.766108 0.045 Uiso 1 1 calc R U . . .
N53D N 0.6487(10) 0.6765(9) 1.1468(8) 0.045(4) Uani 1 1 d . U . . .
H53D H 0.647591 0.688898 1.187754 0.054 Uiso 1 1 calc R U . . .
C84 C 0.4235(10) 0.4823(9) 0.6564(9) 0.026(3) Uani 1 1 d . U . . .
H84A H 0.455571 0.454176 0.641310 0.031 Uiso 1 1 calc R U . . .
H84B H 0.440133 0.503296 0.702676 0.031 Uiso 1 1 calc R U . . .
C41I C 1.1391(10) 1.1367(10) 1.4663(10) 0.034(3) Uani 1 1 d . U . . .
C111 C 1.5485(10) 1.4077(10) 1.2799(9) 0.025(3) Uani 1 1 d . U . . .
C51D C 0.6597(11) 0.6880(11) 1.0469(9) 0.030(3) Uani 1 1 d . U . . .
C62 C 1.0272(10) 1.0778(9) 0.7922(9) 0.026(3) Uani 1 1 d . U . . .
H62 H 1.002767 1.114645 0.801807 0.031 Uiso 1 1 calc R U . . .
O31S O 1.2162(9) 0.7247(8) 0.9183(8) 0.055(4) Uiso 1 1 d . . . . .
C31I C 1.0570(11) 0.7630(10) 1.0872(9) 0.030(4) Uani 1 1 d . U . . .
C112 C 1.6299(10) 1.4677(10) 1.3030(9) 0.025(3) Uani 1 1 d . U . . .
H112 H 1.632811 1.512555 1.289016 0.030 Uiso 1 1 calc R U . . .
O22S O 0.9229(11) 0.6290(9) 0.5181(9) 0.081(6) Uani 1 1 d . . . . .
H22A H 0.880640 0.623260 0.494010 0.121 Uiso 1 1 d . U . . .
H22B H 0.916530 0.584220 0.515840 0.121 Uiso 1 1 d . U . . .
N123 N 1.3561(9) 1.1768(8) 0.8949(7) 0.035(4) Uani 1 1 d . U . . .
H12C H 1.373483 1.174760 0.856701 0.042 Uiso 1 1 calc R U . . .
H12E H 1.309872 1.182669 0.892032 0.042 Uiso 1 1 calc R U . . .
H12F H 1.348896 1.134257 0.906305 0.042 Uiso 1 1 calc R U . . .
O16S O 0.5890(10) 0.8382(9) 0.2713(9) 0.068(5) Uiso 1 1 d . . . . .
C52D C 0.6653(11) 0.7248(11) 1.1063(10) 0.035(4) Uani 1 1 d . U . . .
H52D H 0.678557 0.776259 1.119785 0.042 Uiso 1 1 calc R U . . .
C59D C 0.6414(10) 0.6111(10) 1.0469(9) 0.029(3) Uani 1 1 d . U . . .
N33D N 1.2056(10) 0.8765(10) 0.4455(9) 0.052(5) Uani 1 1 d . U . . .
H33D H 1.231756 0.866834 0.414797 0.063 Uiso 1 1 calc R U . . .
O40S O 0.5029(10) 0.8894(9) 0.4996(10) 0.079(6) Uani 1 1 d . . . . .
H40A H 0.476730 0.912310 0.518670 0.119 Uiso 1 1 d . U . . .
H40B H 0.510400 0.903650 0.464610 0.119 Uiso 1 1 d . U . . .
C131 C 1.1589(10) 0.9741(9) 1.1189(9) 0.021(3) Uani 1 1 d . U . . .
C89I C 1.2169(11) 0.7748(10) 1.3076(9) 0.030(4) Uani 1 1 d . U . . .
C132 C 1.0930(11) 0.8970(9) 1.0914(8) 0.030(4) Uani 1 1 d . U . . .
H132 H 1.041844 0.898335 1.101932 0.036 Uiso 1 1 calc R U . . .
C64D C 1.2385(11) 1.2853(10) 0.7885(9) 0.030(3) Uani 1 1 d . U . . .
N83D N 0.2085(9) 0.3836(9) 0.6232(8) 0.040(3) Uani 1 1 d . U . . .
H83D H 0.160064 0.380131 0.615409 0.048 Uiso 1 1 calc R U . . .
C62I C 1.4464(10) 1.6127(11) 1.0739(10) 0.034(4) Uani 1 1 d . U . . .
H62I H 1.486717 1.597258 1.060731 0.041 Uiso 1 1 calc R U . . .
N143 N 1.3088(9) 1.2362(8) 1.5032(8) 0.040(4) Uani 1 1 d . U . . .
H14E H 1.288651 1.264940 1.487302 0.047 Uiso 1 1 calc R U . . .
H14F H 1.362082 1.257624 1.508780 0.047 Uiso 1 1 calc R U . . .
H14G H 1.292415 1.231251 1.541015 0.047 Uiso 1 1 calc R U . . .
C182 C 1.3307(11) 0.9163(10) 1.2603(9) 0.029(4) Uani 1 1 d . U . . .
H182 H 1.286209 0.877564 1.228762 0.035 Uiso 1 1 calc R U . . .
C28D C 0.9010(11) 0.5045(11) 0.8924(9) 0.035(4) Uani 1 1 d . U . . .
H28D H 0.919523 0.548159 0.878050 0.041 Uiso 1 1 calc R U . . .
C54 C 0.6717(10) 0.7195(10) 0.9917(9) 0.030(3) Uani 1 1 d . U . . .
H54A H 0.675828 0.770821 1.005090 0.036 Uiso 1 1 calc R U . . .
H54B H 0.624208 0.691962 0.959577 0.036 Uiso 1 1 calc R U . . .
C84D C 0.2313(11) 0.3262(10) 0.6290(9) 0.033(3) Uani 1 1 d . U . . .
C55D C 0.6151(10) 0.5421(11) 1.1291(10) 0.032(4) Uani 1 1 d . U . . .
H55D H 0.610195 0.539651 1.171760 0.038 Uiso 1 1 calc R U . . .
C24 C 0.7498(12) 0.5389(10) 0.8453(9) 0.031(3) Uani 1 1 d . U . . .
H24A H 0.800649 0.581093 0.860709 0.037 Uiso 1 1 calc R U . . .
H24B H 0.708367 0.554189 0.861992 0.037 Uiso 1 1 calc R U . . .
N73I N 0.8137(9) 1.0543(8) 1.3538(9) 0.040(3) Uani 1 1 d . U . . .
H73I H 0.794688 1.051606 1.389618 0.048 Uiso 1 1 calc R U . . .
C24I C 1.4974(11) 1.4287(11) 0.8290(10) 0.033(3) Uani 1 1 d . U . . .
C58D C 0.6274(9) 0.5465(10) 1.0021(9) 0.027(3) Uani 1 1 d . U . . .
H58D H 0.630930 0.547161 0.959018 0.032 Uiso 1 1 calc R U . . .
C34 C 1.0255(11) 0.8433(12) 0.5205(10) 0.038(4) Uani 1 1 d . U . . .
H34A H 0.987979 0.799680 0.488630 0.046 Uiso 1 1 calc R U . . .
H34B H 1.006492 0.883535 0.524142 0.046 Uiso 1 1 calc R U . . .
C124 C 1.4180(11) 1.3169(10) 0.9428(9) 0.032(4) Uani 1 1 d . U . . .
H12G H 1.448851 1.352488 0.982742 0.039 Uiso 1 1 calc R U . . .
H12H H 1.363848 1.314972 0.941211 0.039 Uiso 1 1 calc R U . . .
C27I C 1.4653(11) 1.5398(11) 0.9001(10) 0.037(4) Uani 1 1 d . U . . .
H27I H 1.455188 1.579429 0.924581 0.044 Uiso 1 1 calc R U . . .
N13D N 0.1782(9) 0.5848(10) 0.7339(9) 0.049(4) Uani 1 1 d . U . . .
H13D H 0.131489 0.569927 0.711705 0.059 Uiso 1 1 calc R U . . .
N53I N 1.9000(10) 1.3205(10) 1.0618(8) 0.046(4) Uani 1 1 d . U . . .
H53I H 1.936857 1.306030 1.048461 0.056 Uiso 1 1 calc R U . . .
C154 C 1.6975(11) 1.2908(12) 1.0901(10) 0.038(4) Uani 1 1 d . U . . .
H15G H 1.670173 1.244281 1.057083 0.046 Uiso 1 1 calc R U . . .
H15H H 1.676415 1.326973 1.081634 0.046 Uiso 1 1 calc R U . . .
C72 C 0.7929(10) 0.8167(9) 0.4430(8) 0.021(3) Uani 1 1 d . U . . .
H72 H 0.843220 0.809498 0.440906 0.025 Uiso 1 1 calc R U . . .
C52I C 1.8220(12) 1.2752(12) 1.0554(11) 0.043(4) Uani 1 1 d . U . . .
H52I H 1.798935 1.224390 1.034380 0.051 Uiso 1 1 calc R U . . .
O55S O 0.5259(13) 0.9426(12) 0.8590(12) 0.121(10) Uani 1 1 d . . . . .
H55A H 0.512280 0.973150 0.843930 0.182 Uiso 1 1 d . U . . .
H55B H 0.488940 0.925200 0.880130 0.182 Uiso 1 1 d . U . . .
O59S O 0.6879(12) 1.1342(12) 0.9418(11) 0.100(7) Uiso 1 1 d . . . . .
C39D C 1.1702(12) 0.9321(11) 0.5341(11) 0.043(5) Uani 1 1 d . U . . .
C172 C 1.0393(9) 1.1403(9) 1.2894(9) 0.023(3) Uani 1 1 d . U . . .
H172 H 1.048134 1.137001 1.334045 0.028 Uiso 1 1 calc R U . . .
C114 C 1.6916(9) 1.4402(9) 1.2742(9) 0.027(3) Uani 1 1 d . U . . .
H11F H 1.684212 1.392477 1.283427 0.032 Uiso 1 1 calc R U . . .
H11G H 1.683382 1.432356 1.227532 0.032 Uiso 1 1 calc R U . . .
O46S O 0.5180(11) 1.1273(10) 0.5547(10) 0.083(6) Uiso 1 1 d . . . . .
C86D C 0.2213(13) 0.2063(11) 0.6315(9) 0.045(4) Uani 1 1 d . U . . .
H86D H 0.191267 0.155174 0.624689 0.054 Uiso 1 1 calc R U . . .
C21I C 1.4532(9) 1.3455(10) 0.8864(9) 0.029(3) Uani 1 1 d . U . . .
C34I C 0.9522(11) 0.6519(10) 1.0503(9) 0.033(4) Uani 1 1 d . U . . .
C81I C 1.2892(10) 0.8331(11) 1.3323(10) 0.032(4) Uani 1 1 d . U . . .
C142 C 1.2821(11) 1.1635(10) 1.4585(9) 0.033(2) Uani 1 1 d . U . . .
H142 H 1.319089 1.141012 1.469818 0.039 Uiso 1 1 calc R U . . .
C81 C 0.5228(10) 0.6018(9) 0.6434(8) 0.020(3) Uani 1 1 d . U . . .
C32 C 1.0312(10) 0.8249(10) 0.5849(9) 0.027(3) Uani 1 1 d . U . . .
H32 H 1.075525 0.867125 0.613953 0.033 Uiso 1 1 calc R U . . .
C21 C 0.7334(11) 0.5872(10) 0.7528(10) 0.027(4) Uani 1 1 d . U . . .
C14 C 0.3944(10) 0.6645(10) 0.7517(10) 0.033(5) Uani 1 1 d . . . . .
H14A H 0.398125 0.670773 0.708082 0.040 Uiso 1 1 calc R U . . .
H14B H 0.418206 0.629206 0.756907 0.040 Uiso 1 1 calc R U . . .
C51I C 1.7819(12) 1.3185(11) 1.0864(10) 0.035(4) Uani 1 1 d . U . . .
C15D C 0.1436(12) 0.5471(12) 0.8338(12) 0.051(5) Uani 1 1 d . U . . .
H15D H 0.088497 0.526913 0.821036 0.061 Uiso 1 1 calc R U . . .
C65D C 1.2667(12) 1.3621(11) 0.7947(10) 0.036(4) Uani 1 1 d . U . . .
H65D H 1.321277 1.391311 0.803523 0.043 Uiso 1 1 calc R U . . .
C52 C 0.7430(10) 0.7199(11) 0.9592(9) 0.029(4) Uani 1 1 d . U . . .
H52 H 0.737694 0.667825 0.944330 0.035 Uiso 1 1 calc R U . . .
C69D C 1.1579(10) 1.2430(10) 0.7741(8) 0.025(3) Uani 1 1 d . U . . .
C79D C 0.9159(11) 0.8981(9) 0.3496(8) 0.027(3) Uani 1 1 d . U . . .
C12I C 1.8264(10) 1.4769(11) 1.3328(10) 0.038(4) Uani 1 1 d . U . . .
H12I H 1.817161 1.430269 1.340871 0.045 Uiso 1 1 calc R U . . .
C21D C 0.7508(11) 0.4762(10) 0.8705(8) 0.027(3) Uani 1 1 d . U . . .
O2S O 0.9582(10) 0.4230(10) 0.2508(9) 0.072(5) Uiso 1 1 d . . . . .
N43D N 0.9063(11) 1.3348(10) 0.7892(9) 0.055(5) Uani 1 1 d . U . . .
H43D H 0.906043 1.371910 0.818625 0.067 Uiso 1 1 calc R U . . .
C32I C 1.0777(12) 0.7140(11) 1.0440(10) 0.039(4) Uani 1 1 d . U . . .
H32I H 1.127834 0.724410 1.030951 0.047 Uiso 1 1 calc R U . . .
C14I C 1.8881(11) 1.5960(11) 1.3334(10) 0.037(4) Uani 1 1 d . U . . .
C32D C 1.1307(12) 0.8344(11) 0.4485(10) 0.039(4) Uani 1 1 d . U . . .
H32D H 1.100164 0.788984 0.418999 0.047 Uiso 1 1 calc R U . . .
C71I C 0.8948(10) 1.0619(9) 1.2828(10) 0.029(3) Uani 1 1 d . U . . .
O42S O 0.6648(8) 0.9188(8) 0.5480(8) 0.054(4) Uani 1 1 d . . . . .
H42A H 0.614450 0.907210 0.540680 0.080 Uiso 1 1 d . U . . .
H42B H 0.684790 0.953290 0.528460 0.080 Uiso 1 1 d . U . . .
C164 C 1.3984(10) 1.5224(9) 1.1433(10) 0.033(4) Uani 1 1 d . U . . .
H16G H 1.385044 1.531755 1.186727 0.039 Uiso 1 1 calc R U . . .
H16H H 1.451241 1.521319 1.146669 0.039 Uiso 1 1 calc R U . . .
C144 C 1.2005(10) 1.1116(10) 1.4666(10) 0.034(3) Uani 1 1 d . U . . .
H14H H 1.184383 1.065958 1.432281 0.041 Uiso 1 1 calc R U . . .
H14I H 1.205665 1.098089 1.507162 0.041 Uiso 1 1 calc R U . . .
C134 C 1.1097(11) 0.8399(9) 1.1200(9) 0.031(3) Uani 1 1 d . U . . .
H13J H 1.164676 0.845903 1.117491 0.037 Uiso 1 1 calc R U . . .
H13K H 1.103287 0.849208 1.165363 0.037 Uiso 1 1 calc R U . . .
C22D C 0.6896(12) 0.4182(11) 0.8812(9) 0.036(4) Uani 1 1 d . U . . .
H22D H 0.636037 0.410603 0.872937 0.044 Uiso 1 1 calc R U . . .
C61I C 1.4003(10) 1.5857(10) 1.1146(10) 0.031(3) Uani 1 1 d . U . . .
C59I C 1.8420(11) 1.3941(11) 1.1106(10) 0.035(4) Uani 1 1 d . U . . .
C61D C 1.1522(10) 1.1692(10) 0.7655(9) 0.028(2) Uani 1 1 d . U . . .
C37I C 0.8476(11) 0.6882(11) 1.1229(10) 0.034(4) Uani 1 1 d . U . . .
H37I H 0.811672 0.699122 1.148424 0.040 Uiso 1 1 calc R U . . .
C54D C 0.6351(10) 0.6087(11) 1.1122(9) 0.030(3) Uani 1 1 d . U . . .
C89D C 0.3119(11) 0.3555(10) 0.6427(9) 0.032(3) Uani 1 1 d . U . . .
O54S O 0.5724(8) 1.0150(9) 0.6794(11) 0.084(7) Uani 1 1 d . . . . .
H54C H 0.552570 1.030210 0.711310 0.126 Uiso 1 1 d . U . . .
H54D H 0.538390 1.005670 0.648020 0.126 Uiso 1 1 d . U . . .
C64I C 1.3681(11) 1.6752(10) 1.0867(10) 0.034(4) Uani 1 1 d . U . . .
C184 C 1.3095(11) 0.9109(10) 1.3254(9) 0.030(3) Uani 1 1 d . U . . .
H18E H 1.264217 0.924795 1.331984 0.036 Uiso 1 1 calc R U . . .
H18F H 1.354214 0.945514 1.358118 0.036 Uiso 1 1 calc R U . . .
N13I N 1.8948(9) 1.5370(9) 1.3520(8) 0.041(4) Uani 1 1 d . U . . .
H13L H 1.937196 1.538247 1.373147 0.049 Uiso 1 1 calc R U . . .
C19D C 0.2754(10) 0.6066(10) 0.8118(10) 0.029(3) Uani 1 1 d . U . . .
C88I C 1.1495(10) 0.7633(11) 1.2695(9) 0.033(4) Uani 1 1 d . U . . .
H88I H 1.146202 0.802425 1.253387 0.039 Uiso 1 1 calc R U . . .
C11D C 0.3098(11) 0.6316(11) 0.7584(11) 0.038(4) Uani 1 1 d . U . . .
C68I C 1.2887(11) 1.6239(11) 1.1624(11) 0.043(4) Uani 1 1 d . U . . .
H68I H 1.274423 1.592258 1.190062 0.052 Uiso 1 1 calc R U . . .
C24D C 0.7955(11) 0.4009(10) 0.9123(8) 0.031(3) Uani 1 1 d . U . . .
O23S O 0.7385(11) 0.3452(11) 0.7290(10) 0.092(6) Uani 1 1 d . U . . .
H23E H 0.705130 0.307380 0.738940 0.138 Uiso 1 1 d . U . . .
H23F H 0.738020 0.328880 0.689480 0.138 Uiso 1 1 d . U . . .
C62D C 1.2252(10) 1.1700(10) 0.7750(8) 0.025(3) Uani 1 1 d . U . . .
H62D H 1.237133 1.127575 0.771232 0.030 Uiso 1 1 calc R U . . .
C41D C 0.8922(11) 1.2221(11) 0.7399(10) 0.036(4) Uani 1 1 d . U . . .
C11I C 1.7729(10) 1.4935(10) 1.3000(9) 0.031(4) Uani 1 1 d . U . . .
C78D C 0.9845(10) 0.9155(9) 0.3902(9) 0.030(3) Uani 1 1 d . U . . .
H78D H 0.983200 0.918610 0.434127 0.036 Uiso 1 1 calc R U . . .
C174 C 0.9697(10) 1.0695(10) 1.2521(11) 0.040(4) Uani 1 1 d . U . . .
H17E H 0.960416 1.071494 1.207541 0.048 Uiso 1 1 calc R U . . .
H17F H 0.982411 1.026070 1.252174 0.048 Uiso 1 1 calc R U . . .
C55I C 1.9792(13) 1.4579(14) 1.1061(11) 0.054(5) Uani 1 1 d . U . . .
H55I H 2.027454 1.457202 1.094489 0.065 Uiso 1 1 calc R U . . .
C49D C 0.9242(12) 1.2694(11) 0.7006(11) 0.044(5) Uani 1 1 d . U . . .
C34D C 1.2354(11) 0.9361(12) 0.4964(10) 0.042(5) Uani 1 1 d . U . . .
C12D C 0.2473(11) 0.6189(11) 0.7152(10) 0.040(4) Uani 1 1 d . U . . .
H12D H 0.251892 0.632601 0.676143 0.049 Uiso 1 1 calc R U . . .
C49I C 1.0661(12) 1.1082(12) 1.4944(11) 0.044(3) Uani 1 1 d . U . . .
C39I C 0.9756(10) 0.7237(9) 1.0918(8) 0.023(3) Uani 1 1 d . U . . .
C75D C 0.9941(11) 0.9091(9) 0.2619(10) 0.034(4) Uani 1 1 d . U . . .
H75D H 0.996647 0.906691 0.218217 0.040 Uiso 1 1 calc R U . . .
C74D C 0.9217(11) 0.8951(9) 0.2855(8) 0.026(3) Uani 1 1 d . U . . .
C66D C 1.2144(12) 1.3932(11) 0.7878(11) 0.044(5) Uani 1 1 d . U . . .
H66D H 1.231762 1.444891 0.793361 0.053 Uiso 1 1 calc R U . . .
C44D C 0.9325(13) 1.3399(11) 0.7306(12) 0.051(5) Uani 1 1 d . U . . .
C82D C 0.2748(10) 0.4459(10) 0.6317(10) 0.035(4) Uani 1 1 d . U . . .
H82D H 0.275947 0.492458 0.628820 0.043 Uiso 1 1 calc R U . . .
O52S O 0.7708(11) 1.2052(11) 0.4184(10) 0.090(6) Uiso 1 1 d . . . . .
C26I C 1.5003(10) 1.5479(12) 0.8478(10) 0.036(4) Uani 1 1 d . U . . .
H26I H 1.512747 1.593290 0.836504 0.044 Uiso 1 1 calc R U . . .
C121 C 1.3974(11) 1.2247(11) 1.0094(9) 0.030(3) Uani 1 1 d . U . . .
C68D C 1.1061(12) 1.2752(11) 0.7670(10) 0.036(4) Uani 1 1 d . U . . .
H68D H 1.051360 1.246430 0.758432 0.043 Uiso 1 1 calc R U . . .
C87D C 0.3016(12) 0.2346(10) 0.6497(9) 0.038(4) Uani 1 1 d . U . . .
H87D H 0.325352 0.203005 0.659372 0.046 Uiso 1 1 calc R U . . .
O18S O 0.4043(12) 0.7494(11) 0.4797(11) 0.097(7) Uiso 1 1 d . . . . .
C28I C 1.4441(12) 1.4738(10) 0.9184(10) 0.040(4) Uani 1 1 d . U . . .
H28I H 1.418905 1.467499 0.954617 0.048 Uiso 1 1 calc R U . . .
C84I C 1.2202(13) 0.7113(11) 1.3285(11) 0.044(5) Uani 1 1 d . U . . .
C31D C 1.1046(11) 0.8664(10) 0.5003(10) 0.032(4) Uani 1 1 d . U . . .
C74 C 0.8028(11) 0.8844(10) 0.4193(9) 0.032(3) Uani 1 1 d . U . . .
H74A H 0.751311 0.888205 0.414232 0.038 Uiso 1 1 calc R U . . .
H74B H 0.838433 0.928344 0.451963 0.038 Uiso 1 1 calc R U . . .
O49S O 0.6560(10) 1.2199(10) 0.7651(9) 0.073(5) Uiso 1 1 d . . . . .
C69I C 1.3493(10) 1.6240(10) 1.1242(10) 0.032(3) Uani 1 1 d . U . . .
C77D C 1.0565(12) 0.9285(12) 0.3658(11) 0.047(5) Uani 1 1 d . U . . .
H77D H 1.103329 0.939266 0.392888 0.056 Uiso 1 1 calc R U . . .
C35I C 0.8764(11) 0.5999(10) 1.0434(9) 0.035(4) Uani 1 1 d . U . . .
H35I H 0.860567 0.553179 1.014299 0.042 Uiso 1 1 calc R U . . .
C72I C 0.8878(11) 1.0588(10) 1.3448(10) 0.037(4) Uani 1 1 d . U . . .
H72I H 0.926789 1.059645 1.375456 0.044 Uiso 1 1 calc R U . . .
C56D C 0.6027(12) 0.4808(11) 1.0827(10) 0.044(5) Uani 1 1 d . U . . .
H56D H 0.589554 0.435166 1.093751 0.052 Uiso 1 1 calc R U . . .
C67I C 1.2514(14) 1.6716(12) 1.1576(13) 0.057(6) Uani 1 1 d . U . . .
H67I H 1.211632 1.672716 1.182763 0.069 Uiso 1 1 calc R U . . .
C19I C 1.8130(10) 1.5685(11) 1.3001(10) 0.036(4) Uani 1 1 d . U . . .
C38I C 0.9222(11) 0.7405(11) 1.1274(9) 0.035(4) Uani 1 1 d . U . . .
H38I H 0.937015 0.788056 1.154957 0.042 Uiso 1 1 calc R U . . .
C25D C 0.8514(13) 0.3760(12) 0.9372(10) 0.044(4) Uani 1 1 d . U . . .
H25D H 0.834826 0.333475 0.953272 0.052 Uiso 1 1 calc R U . . .
C65I C 1.3301(12) 1.7207(11) 1.0806(12) 0.047(5) Uani 1 1 d . U . . .
H65I H 1.344285 1.752294 1.052808 0.057 Uiso 1 1 calc R U . . .
O14S O 0.4589(11) 0.7068(11) 0.3425(10) 0.096(7) Uiso 1 1 d . . . . .
C66I C 1.2723(12) 1.7192(11) 1.1150(11) 0.044(4) Uani 1 1 d . U . . .
H66I H 1.244691 1.749840 1.111283 0.053 Uiso 1 1 calc R U . . .
C85D C 0.1867(13) 0.2511(11) 0.6236(9) 0.044(4) Uani 1 1 d . U . . .
H85D H 0.131278 0.232606 0.614158 0.053 Uiso 1 1 calc R U . . .
C18D C 0.3110(12) 0.6085(11) 0.8691(10) 0.041(5) Uani 1 1 d . U . . .
H18D H 0.366308 0.629540 0.880458 0.050 Uiso 1 1 calc R U . . .
C57D C 0.6085(12) 0.4820(11) 1.0194(10) 0.044(5) Uani 1 1 d . U . . .
H57D H 0.599228 0.437823 0.988351 0.053 Uiso 1 1 calc R U . . .
O44S O 0.3371(10) 0.8886(10) 0.6200(10) 0.082(6) Uiso 1 1 d . . . . .
C76D C 1.0572(13) 0.9252(10) 0.3014(11) 0.041(4) Uani 1 1 d . U . . .
H76D H 1.105709 0.935195 0.285588 0.049 Uiso 1 1 calc R U . . .
C64 C 1.0781(11) 1.0980(10) 0.7425(9) 0.034(4) Uani 1 1 d . U . . .
H64A H 1.046474 1.103208 0.707176 0.040 Uiso 1 1 calc R U . . .
H64B H 1.094262 1.057023 0.725495 0.040 Uiso 1 1 calc R U . . .
C44I C 1.0212(12) 1.1477(12) 1.4890(11) 0.044(4) Uani 1 1 d . U . . .
C15I C 1.9418(13) 1.6667(11) 1.3432(11) 0.050(5) Uani 1 1 d . U . . .
H15I H 1.993112 1.682303 1.365364 0.059 Uiso 1 1 calc R U . . .
C48D C 0.9558(14) 1.2604(13) 0.6444(10) 0.056(6) Uani 1 1 d . U . . .
H48D H 0.954829 1.213858 0.623334 0.067 Uiso 1 1 calc R U . . .
C57I C 1.9058(13) 1.5200(13) 1.1569(11) 0.050(5) Uani 1 1 d . U . . .
H57I H 1.905180 1.563604 1.183146 0.060 Uiso 1 1 calc R U . . .
C18I C 1.7886(12) 1.6180(11) 1.2745(10) 0.039(4) Uani 1 1 d . U . . .
H18I H 1.737955 1.602019 1.251020 0.047 Uiso 1 1 calc R U . . .
O45S O 0.4651(15) 0.9871(14) 0.5820(13) 0.132(9) Uiso 1 1 d . . . . .
C45D C 0.9675(15) 1.4005(13) 0.7078(12) 0.062(6) Uani 1 1 d . U . . .
H45D H 0.971596 1.447927 0.729713 0.074 Uiso 1 1 calc R U . . .
C25I C 1.5175(11) 1.4983(11) 0.8128(10) 0.040(2) Uani 1 1 d . U . . .
H25I H 1.542903 1.506965 0.777038 0.049 Uiso 1 1 calc R U . . .
C72D C 0.7975(12) 0.8727(11) 0.2997(9) 0.038(4) Uani 1 1 d . U . . .
H72D H 0.742917 0.860976 0.290603 0.046 Uiso 1 1 calc R U . . .
C14D C 0.1938(11) 0.5773(11) 0.7937(11) 0.037(4) Uani 1 1 d . U . . .
C85I C 1.1586(13) 0.6451(12) 1.3124(11) 0.050(5) Uani 1 1 d . U . . .
H85I H 1.161666 0.604953 1.326976 0.060 Uiso 1 1 calc R U . . .
N83I N 1.2938(11) 0.7364(11) 1.3621(11) 0.065(6) Uani 1 1 d . U . . .
H83I H 1.311898 0.708122 1.378058 0.078 Uiso 1 1 calc R U . . .
C17I C 1.8417(12) 1.6896(11) 1.2854(9) 0.043(4) Uani 1 1 d . U . . .
H17I H 1.825954 1.723209 1.269465 0.051 Uiso 1 1 calc R U . . .
O1S O 1.0030(13) 0.3168(12) 0.4496(12) 0.111(8) Uiso 1 1 d . . . . .
C17D C 0.2591(13) 0.5765(14) 0.9114(12) 0.060(6) Uani 1 1 d . U . . .
H17D H 0.280446 0.574877 0.951393 0.072 Uiso 1 1 calc R U . . .
C79I C 0.8276(11) 1.0624(10) 1.2539(10) 0.036(4) Uani 1 1 d . U . . .
C42I C 1.1307(12) 1.1946(12) 1.4449(9) 0.040(4) Uani 1 1 d . U . . .
H42I H 1.168617 1.225933 1.425182 0.048 Uiso 1 1 calc R U . . .
C22I C 1.4802(9) 1.3146(10) 0.8372(9) 0.030(3) Uani 1 1 d . U . . .
H22I H 1.481702 1.267097 0.828262 0.037 Uiso 1 1 calc R U . . .
O47S O 0.5203(12) 1.2003(11) 0.6813(11) 0.097(7) Uiso 1 1 d . . . . .
C86I C 1.0918(13) 0.6363(13) 1.2750(11) 0.050(5) Uani 1 1 d . U . . .
H86I H 1.049027 0.589871 1.263150 0.060 Uiso 1 1 calc R U . . .
O32S O 1.0795(14) 0.8047(13) 0.7925(13) 0.121(8) Uiso 1 1 d . . . . .
C82I C 1.3367(12) 0.8102(12) 1.3686(11) 0.044(5) Uani 1 1 d . U . . .
H82I H 1.387252 0.839372 1.392230 0.052 Uiso 1 1 calc R U . . .
C78I C 0.8001(13) 1.0660(10) 1.1936(11) 0.048(4) Uani 1 1 d . U . . .
H78I H 0.833977 1.069303 1.162372 0.057 Uiso 1 1 calc R U . . .
O43S O 0.5141(11) 1.0071(10) 0.3446(10) 0.083(6) Uiso 1 1 d . . . . .
O69S O 1.1677(13) 1.5014(12) 1.0385(12) 0.110(7) Uiso 1 1 d . . . . .
C75I C 0.6989(12) 1.0549(11) 1.2867(15) 0.057(5) Uani 1 1 d . U . . .
H75I H 0.664662 1.052525 1.317641 0.069 Uiso 1 1 calc R U . . .
C45I C 0.9495(13) 1.1304(14) 1.5091(11) 0.059(5) Uani 1 1 d . U . . .
H45I H 0.916777 1.155641 1.502241 0.071 Uiso 1 1 calc R U . . .
C27D C 0.9517(13) 0.4787(13) 0.9161(11) 0.047(5) Uani 1 1 d . U . . .
H27D H 1.006275 0.505578 0.918612 0.057 Uiso 1 1 calc R U . . .
O12S O 0.1310(17) 0.4299(17) 0.5144(16) 0.168(12) Uiso 1 1 d . . . . .
O11 O 0.5897(11) 0.9317(11) 0.3951(11) 0.098(7) Uiso 1 1 d . . . . .
C36I C 0.8245(12) 0.6174(11) 1.0796(9) 0.036(4) Uani 1 1 d . U . . .
H36I H 0.772680 0.581982 1.075733 0.044 Uiso 1 1 calc R U . . .
O33S O 1.2696(14) 0.9581(13) 0.7213(13) 0.125(9) Uiso 1 1 d . . . . .
C58I C 1.8383(13) 1.4585(11) 1.1414(10) 0.041(4) Uani 1 1 d . U . . .
H58I H 1.790080 1.460590 1.151749 0.049 Uiso 1 1 calc R U . . .
C38D C 1.1868(12) 0.9876(11) 0.5895(10) 0.040(3) Uani 1 1 d . U . . .
H38D H 1.146149 0.987040 0.614138 0.048 Uiso 1 1 calc R U . . .
O71S O 1.0710(13) 1.3849(12) 1.1880(12) 0.112(8) Uiso 1 1 d . . . . .
C76I C 0.6783(14) 1.0586(12) 1.2281(15) 0.069(5) Uani 1 1 d . U . . .
H76I H 0.627144 1.056864 1.217824 0.083 Uiso 1 1 calc R U . . .
C37D C 1.2586(14) 1.0425(13) 0.6097(12) 0.059(6) Uani 1 1 d . U . . .
H37D H 1.267808 1.077175 0.649208 0.071 Uiso 1 1 calc R U . . .
C42D C 0.8820(15) 1.2652(12) 0.7938(11) 0.056(6) Uani 1 1 d . U . . .
H42D H 0.860948 1.248201 0.828830 0.068 Uiso 1 1 calc R U . . .
C87I C 1.0871(13) 0.6968(12) 1.2543(10) 0.045(5) Uani 1 1 d . U . . .
H87I H 1.040308 0.691030 1.229648 0.054 Uiso 1 1 calc R U . . .
C16D C 0.1749(13) 0.5468(13) 0.8933(12) 0.056(6) Uani 1 1 d . U . . .
H16D H 0.141134 0.527220 0.921803 0.068 Uiso 1 1 calc R U . . .
C36D C 1.3196(14) 1.0489(13) 0.5733(13) 0.064(7) Uani 1 1 d . U . . .
H36D H 1.368544 1.089443 0.586911 0.077 Uiso 1 1 calc R U . . .
C46I C 0.9260(14) 1.0722(15) 1.5413(11) 0.067(6) Uani 1 1 d . U . . .
H46I H 0.876451 1.057625 1.555488 0.081 Uiso 1 1 calc R U . . .
C88D C 0.3502(13) 0.3105(10) 0.6545(9) 0.036(4) Uani 1 1 d . U . . .
H88D H 0.405534 0.329093 0.665164 0.044 Uiso 1 1 calc R U . . .
O9S O 0.2213(9) 0.4627(9) 0.2254(8) 0.065(5) Uiso 1 1 d . . . . .
O35 O 1.1659(12) 0.8880(12) 0.9118(11) 0.105(7) Uiso 1 1 d . . . . .
O53S O 0.6764(17) 1.1393(17) 0.5857(16) 0.169(12) Uiso 1 1 d . . . . .
C67D C 1.1330(13) 1.3475(12) 0.7721(12) 0.055(6) Uani 1 1 d . U . . .
H67D H 1.096716 1.369139 0.765090 0.066 Uiso 1 1 calc R U . . .
C48I C 1.0431(14) 1.0549(11) 1.5297(10) 0.050(4) Uani 1 1 d . U . . .
H48I H 1.076656 1.030958 1.537950 0.059 Uiso 1 1 calc R U . . .
C16I C 1.9165(13) 1.7153(12) 1.3182(12) 0.057(6) Uani 1 1 d . U . . .
H16I H 1.950852 1.765180 1.324062 0.068 Uiso 1 1 calc R U . . .
C74I C 0.7743(11) 1.0546(10) 1.3002(11) 0.037(4) Uani 1 1 d . U . . .
C35D C 1.3084(13) 0.9949(13) 0.5162(12) 0.059(6) Uani 1 1 d . U . . .
H35D H 1.349739 0.998587 0.491799 0.070 Uiso 1 1 calc R U . . .
C26D C 0.9267(13) 0.4142(13) 0.9370(11) 0.050(5) Uani 1 1 d . U . . .
H26D H 0.964441 0.397409 0.951414 0.059 Uiso 1 1 calc R U . . .
O4S O 0.7600(14) 0.2854(14) 0.5963(13) 0.127(9) Uiso 1 1 d . . . . .
C47I C 0.9755(16) 1.0379(15) 1.5513(12) 0.069(6) Uani 1 1 d . U . . .
H47I H 0.960647 1.001160 1.574281 0.083 Uiso 1 1 calc R U . . .
O25S O 1.0310(15) 0.5479(14) 0.4657(14) 0.033(7) Uiso 0.5 1 d . . P . .
O3S O 0.8697(14) 0.3173(14) 0.5143(13) 0.136(9) Uiso 1 1 d . . . . .
C56I C 1.9767(14) 1.5218(14) 1.1357(13) 0.065(7) Uani 1 1 d . U . . .
H56I H 2.020988 1.566812 1.142240 0.078 Uiso 1 1 calc R U . . .
C47D C 0.9881(15) 1.3206(14) 0.6203(12) 0.072(7) Uani 1 1 d . U . . .
H47D H 1.005309 1.313719 0.580157 0.087 Uiso 1 1 calc R U . . .
O27S O 1.208(2) 0.748(2) 0.5468(19) 0.215(15) Uiso 1 1 d . . . . .
O9 O 0.5094(12) 1.0567(12) 0.7998(11) 0.099(7) Uiso 1 1 d . . . . .
C77I C 0.7295(15) 1.0651(12) 1.1782(14) 0.066(5) Uani 1 1 d . U . . .
H77I H 0.712802 1.068457 1.137496 0.079 Uiso 1 1 calc R U . . .
O56S O 0.4142(15) 0.8676(15) 0.9348(14) 0.148(10) Uiso 1 1 d . . . . .
O37S O 1.1952(12) 1.0274(10) 0.8609(10) 0.092(6) Uani 1 1 d . . . . .
H37A H 1.165090 1.003950 0.824260 0.138 Uiso 1 1 d . U . . .
H37B H 1.191200 0.991690 0.877730 0.138 Uiso 1 1 d . U . . .
C46D C 0.997(2) 1.3893(16) 0.6511(13) 0.104(12) Uani 1 1 d . U . . .
H46D H 1.022687 1.429776 0.633946 0.125 Uiso 1 1 calc R U . . .
O34S O 1.3278(17) 0.9287(17) 0.8266(16) 0.173(12) Uiso 1 1 d . . . . .
O11S O 0.145(3) 0.479(3) 0.390(3) 0.124(17) Uiso 0.5 1 d . . P . .
O16 O 1.044(3) 0.544(3) 0.430(3) 0.13(2) Uiso 0.5 1 d . . P . .
O10 O 1.5126(8) 1.1434(8) 1.0208(8) 0.053(4) Uiso 1 1 d . . . . .
H10C H 1.540580 1.120300 1.030730 0.080 Uiso 1 1 d . U . . .
H10D H 1.531270 1.159900 0.989040 0.080 Uiso 1 1 d . U . . .

loop_
_atom_site_aniso_label
_atom_site_aniso_U_11
_atom_site_aniso_U_22
_atom_site_aniso_U_33
_atom_site_aniso_U_23
_atom_site_aniso_U_13
_atom_site_aniso_U_12
Zr5 0.0233(9) 0.0142(9) 0.0108(9) 0.0038(7) -0.0035(8) 0.0004(7)
Zr1 0.0207(9) 0.0163(9) 0.0173(9) 0.0061(7) 0.0029(8) 0.0056(7)
Zr3 0.0214(9) 0.0149(9) 0.0109(8) 0.0046(7) -0.0009(7) 0.0021(7)
Zr2 0.0198(9) 0.0158(9) 0.0144(9) 0.0054(7) 0.0009(8) 0.0043(7)
Zr4 0.0210(9) 0.0155(9) 0.0137(9) 0.0057(7) 0.0010(8) 0.0037(7)
Zr6 0.0224(9) 0.0149(9) 0.0141(9) 0.0047(7) -0.0001(8) 0.0023(7)
Zr12 0.0277(9) 0.0164(9) 0.0144(9) 0.0069(7) 0.0018(8) 0.0054(8)
Zr7 0.0250(9) 0.0174(9) 0.0154(9) 0.0073(7) 0.0023(8) 0.0061(8)
Zr8 0.0240(9) 0.0174(9) 0.0157(9) 0.0076(7) 0.0029(8) 0.0065(7)
Zr11 0.0253(9) 0.0151(9) 0.0117(9) 0.0038(7) -0.0008(8) 0.0039(7)
Zr10 0.0236(9) 0.0149(9) 0.0143(9) 0.0048(7) 0.0013(8) 0.0037(7)
Zr9 0.0272(10) 0.0148(9) 0.0137(9) 0.0050(7) -0.0003(8) 0.0031(7)
Cl24 0.039(3) 0.026(3) 0.021(2) 0.006(2) 0.003(2) 0.007(2)
Cl16 0.037(3) 0.028(3) 0.031(3) 0.013(2) 0.005(2) 0.013(2)
Cl11 0.050(3) 0.030(3) 0.021(3) 0.003(2) 0.010(2) 0.006(2)
Cl7 0.040(3) 0.032(3) 0.024(3) 0.000(2) 0.003(2) -0.003(2)
Cl14 0.039(3) 0.028(3) 0.035(3) 0.006(2) 0.011(2) 0.008(2)
Cl22 0.073(4) 0.026(3) 0.033(3) 0.004(2) 0.017(3) 0.010(3)
Cl23 0.037(3) 0.059(4) 0.050(4) 0.026(3) 0.010(3) 0.023(3)
Cl13 0.043(3) 0.043(3) 0.039(3) 0.003(3) 0.004(3) 0.011(3)
Cl10 0.044(3) 0.032(3) 0.047(3) 0.003(2) 0.012(3) 0.003(2)
Cl20 0.057(4) 0.038(3) 0.034(3) 0.014(3) -0.008(3) -0.002(3)
Cl12 0.059(3) 0.032(3) 0.034(3) 0.009(2) 0.002(3) 0.007(3)
Cl4 0.045(3) 0.065(4) 0.036(3) 0.025(3) 0.012(3) 0.016(3)
Cl18 0.059(3) 0.026(3) 0.059(4) 0.013(3) -0.001(3) 0.013(3)
Cl8 0.059(3) 0.039(3) 0.045(3) 0.019(3) -0.012(3) 0.018(3)
Cl21 0.089(5) 0.041(3) 0.031(3) 0.009(3) -0.002(3) 0.016(3)
Cl5 0.110(6) 0.078(5) 0.048(4) 0.024(4) 0.016(4) 0.056(4)
Cl3 0.082(5) 0.080(5) 0.078(5) 0.014(4) 0.034(5) 0.020(4)
Cl1 0.096(6) 0.065(5) 0.130(8) 0.049(5) 0.040(6) 0.022(4)
Cl2 0.138(8) 0.132(8) 0.082(6) 0.053(6) 0.042(6) 0.093(7)
Cl19 0.069(5) 0.118(7) 0.054(5) 0.012(4) 0.005(4) 0.036(4)
Cl17 0.101(6) 0.152(9) 0.089(7) -0.007(6) -0.022(5) 0.080(6)
Cl6 0.094(6) 0.069(5) 0.118(7) 0.025(5) -0.026(5) 0.029(4)
O178 0.032(7) 0.018(6) 0.015(6) 0.006(5) 0.007(6) 0.005(5)
O3 0.018(6) 0.014(6) 0.020(7) 0.006(5) 0.003(5) 0.003(5)
O1H 0.020(3) 0.020(3) 0.020(3) 0.0054(13) 0.0028(12) 0.0081(15)
O1 0.015(3) 0.015(3) 0.014(3) 0.0045(13) 0.0020(12) 0.0053(14)
O8 0.023(6) 0.019(6) 0.011(6) 0.005(5) -0.001(5) -0.002(5)
O59 0.023(6) 0.012(6) 0.012(6) -0.002(5) 0.001(5) 0.001(5)
O6 0.017(6) 0.020(6) 0.017(6) 0.007(5) 0.003(5) 0.010(5)
O7 0.024(6) 0.019(7) 0.023(7) 0.009(5) -0.006(6) -0.002(5)
O89 0.023(3) 0.022(3) 0.022(3) 0.0065(13) 0.0027(12) 0.0083(15)
O188 0.028(7) 0.026(7) 0.021(7) -0.001(6) -0.001(6) 0.014(6)
O119 0.034(7) 0.021(7) 0.012(6) 0.005(5) 0.012(6) 0.009(6)
O2 0.033(7) 0.023(7) 0.004(6) 0.004(5) 0.001(5) 0.009(6)
O138 0.022(6) 0.022(7) 0.012(6) 0.009(5) 0.002(5) -0.002(5)
O29 0.026(7) 0.026(7) 0.020(7) 0.006(5) -0.002(6) 0.015(6)
O48 0.025(7) 0.022(7) 0.029(8) 0.010(6) 0.007(6) 0.009(6)
O69 0.023(6) 0.026(7) 0.008(6) 0.002(5) -0.008(5) 0.004(5)
O3H 0.027(7) 0.009(6) 0.022(7) 0.004(5) 0.001(6) 0.001(5)
O6W 0.036(7) 0.016(7) 0.023(7) 0.009(5) -0.006(6) 0.007(6)
O128 0.027(7) 0.025(7) 0.015(7) 0.005(5) 0.004(6) 0.007(6)
O4 0.020(6) 0.021(7) 0.017(7) 0.007(5) -0.003(5) -0.004(5)
O4H 0.025(6) 0.014(6) 0.008(6) 0.007(5) 0.001(5) 0.003(5)
O15W 0.032(7) 0.047(9) 0.021(7) 0.017(6) 0.007(6) 0.022(7)
O8H 0.024(6) 0.016(6) 0.018(7) 0.001(5) -0.003(5) 0.004(5)
O5 0.041(7) 0.015(6) 0.013(6) 0.008(5) 0.006(6) 0.011(6)
Cl15 0.181(10) 0.102(8) 0.137(10) 0.044(7) -0.070(8) 0.022(7)
O28 0.030(7) 0.011(6) 0.011(6) 0.000(5) 0.005(6) 0.005(5)
O38 0.025(7) 0.022(7) 0.025(7) 0.014(5) 0.009(6) 0.010(5)
O139 0.014(6) 0.025(7) 0.025(7) 0.015(6) -0.007(6) -0.004(5)
O7W 0.033(7) 0.018(7) 0.014(6) -0.002(5) 0.010(6) -0.001(5)
O79 0.015(6) 0.023(7) 0.021(7) 0.008(5) -0.001(5) -0.010(5)
O2H 0.023(6) 0.023(7) 0.022(7) 0.009(5) 0.001(6) 0.011(5)
O19 0.030(7) 0.023(7) 0.023(7) 0.012(6) 0.009(6) 0.013(6)
O149 0.037(7) 0.037(8) 0.024(7) 0.021(6) -0.006(6) 0.009(6)
O148 0.035(7) 0.012(6) 0.014(6) 0.003(5) 0.004(6) 0.005(5)
O18 0.034(7) 0.019(7) 0.037(8) 0.022(6) 0.014(7) 0.007(6)
O169 0.025(3) 0.024(3) 0.024(3) 0.0068(13) 0.0029(12) 0.0094(15)
O179 0.037(7) 0.021(7) 0.020(7) 0.008(5) 0.002(6) 0.014(6)
O6H 0.033(7) 0.022(7) 0.014(6) 0.010(5) 0.005(6) 0.010(6)
O11W 0.031(7) 0.035(8) 0.030(8) 0.015(6) -0.003(6) 0.009(6)
O13W 0.027(3) 0.022(3) 0.024(4) 0.007(2) 0.004(2) 0.008(2)
O68 0.043(8) 0.025(7) 0.021(7) 0.011(6) 0.006(6) 0.016(6)
O158 0.022(6) 0.025(7) 0.031(8) 0.010(6) 0.003(6) 0.008(6)
O159 0.033(7) 0.028(7) 0.019(7) 0.001(6) 0.007(6) 0.011(6)
O7H 0.031(7) 0.020(7) 0.010(6) 0.004(5) 0.000(6) 0.002(5)
O12W 0.040(8) 0.026(7) 0.020(7) 0.003(6) -0.002(6) 0.008(6)
O189 0.020(6) 0.019(6) 0.031(7) 0.011(5) 0.012(6) 0.010(5)
O14W 0.045(8) 0.028(7) 0.021(7) 0.008(6) 0.013(7) 0.022(6)
O118 0.029(7) 0.022(7) 0.022(7) 0.013(5) 0.009(6) 0.005(5)
O1W 0.037(7) 0.031(7) 0.020(7) 0.020(6) 0.011(6) 0.013(6)
O168 0.026(3) 0.025(3) 0.026(3) 0.0069(13) 0.0039(12) 0.0099(16)
O3W 0.034(7) 0.019(7) 0.017(7) 0.002(5) 0.004(6) 0.001(6)
O9W 0.038(7) 0.017(7) 0.026(7) 0.000(5) 0.006(6) 0.003(6)
O58 0.029(7) 0.028(7) 0.009(6) 0.008(5) 0.000(6) 0.005(6)
O5W 0.023(6) 0.022(7) 0.027(7) 0.005(5) -0.005(6) 0.005(5)
O39 0.022(7) 0.026(7) 0.015(7) 0.005(5) -0.004(6) 0.007(6)
O5H 0.019(6) 0.021(7) 0.017(6) 0.009(5) -0.003(5) 0.001(5)
O16W 0.020(6) 0.015(7) 0.037(8) 0.005(6) -0.007(6) -0.001(5)
O49 0.028(7) 0.019(7) 0.021(7) 0.002(5) -0.003(6) 0.008(5)
O67S 0.036(7) 0.043(8) 0.020(7) 0.009(6) 0.003(6) 0.022(6)
O28S 0.035(7) 0.021(7) 0.037(8) 0.008(6) -0.024(6) 0.004(6)
O78 0.033(7) 0.018(7) 0.025(7) 0.002(6) -0.003(6) 0.006(6)
O2W 0.025(7) 0.018(7) 0.037(8) 0.015(6) -0.009(6) -0.002(5)
O88 0.040(8) 0.021(7) 0.022(7) 0.011(6) 0.003(6) 0.008(6)
O20S 0.055(9) 0.016(7) 0.036(8) 0.009(6) -0.006(7) -0.002(6)
O8W 0.041(8) 0.035(8) 0.028(8) 0.006(6) 0.013(7) 0.009(7)
O10W 0.052(9) 0.031(8) 0.026(8) 0.012(6) 0.009(7) 0.016(7)
O4W 0.025(7) 0.022(7) 0.021(7) -0.003(5) 0.006(6) 0.002(5)
N113 0.039(7) 0.014(7) 0.025(3) -0.002(5) 0.004(4) 0.007(6)
O129 0.028(7) 0.023(7) 0.011(6) 0.008(5) 0.000(5) 0.004(5)
Cl9 0.156(10) 0.126(10) 0.197(14) -0.003(9) -0.028(10) 0.070(8)
O38S 0.037(8) 0.052(9) 0.027(8) 0.010(7) 0.013(7) 0.014(7)
O21S 0.050(8) 0.035(8) 0.029(8) -0.006(6) 0.006(7) 0.020(7)
C22 0.021(8) 0.013(7) 0.023(5) 0.008(6) 0.003(7) 0.001(6)
C51 0.021(3) 0.020(3) 0.020(3) 0.0050(14) 0.0030(12) 0.0079(15)
N183 0.024(7) 0.031(8) 0.026(8) 0.018(7) 0.006(6) 0.005(6)
O57S 0.038(8) 0.049(9) 0.027(8) 0.008(7) 0.014(7) 0.003(7)
N73D 0.045(6) 0.031(9) 0.015(4) -0.006(7) -0.008(4) -0.002(8)
C181 0.052(12) 0.009(8) 0.020(9) 0.000(6) 0.008(10) 0.006(7)
O41S 0.025(7) 0.054(10) 0.053(10) 0.021(8) -0.004(7) 0.004(7)
N63 0.042(9) 0.031(10) 0.025(7) 0.011(7) -0.001(6) -0.002(7)
C41 0.028(9) 0.021(5) 0.020(10) 0.008(7) 0.008(8) 0.010(5)
C161 0.033(10) 0.016(6) 0.020(10) 0.003(7) 0.001(8) 0.009(7)
O62S 0.105(13) 0.044(10) 0.024(8) 0.012(7) 0.014(9) 0.017(9)
N63I 0.039(9) 0.029(9) 0.042(10) 0.018(6) 0.004(6) 0.013(7)
O17S 0.072(10) 0.040(9) 0.019(8) 0.005(6) 0.006(8) -0.018(8)
C81D 0.032(4) 0.025(4) 0.010(8) 0.001(6) -0.004(7) -0.002(3)
O36S 0.092(12) 0.030(8) 0.030(8) 0.003(7) 0.020(9) 0.014(8)
O15S 0.067(10) 0.041(9) 0.042(10) 0.019(7) 0.007(9) 0.024(8)
N23 0.042(8) 0.016(7) 0.020(7) 0.011(6) 0.005(7) 0.019(6)
C44 0.031(6) 0.028(4) 0.032(10) 0.003(5) 0.008(7) 0.004(6)
N133 0.054(10) 0.022(8) 0.020(5) 0.004(4) 0.002(7) 0.010(7)
C171 0.020(3) 0.020(3) 0.019(3) 0.0050(13) 0.0029(13) 0.0075(15)
N83 0.023(8) 0.033(9) 0.023(5) 0.006(5) -0.001(5) 0.001(6)
C151 0.034(7) 0.025(10) 0.031(11) 0.010(9) 0.011(8) 0.010(7)
C82 0.023(6) 0.020(8) 0.023(6) 0.004(5) -0.003(7) 0.005(4)
N163 0.032(6) 0.025(8) 0.040(10) 0.008(7) -0.014(7) 0.006(6)
C61 0.035(8) 0.013(7) 0.016(9) 0.006(6) 0.004(6) 0.013(4)
C71 0.030(10) 0.027(10) 0.018(4) 0.009(5) 0.000(6) 0.009(8)
N13 0.014(6) 0.032(8) 0.045(11) 0.005(8) 0.005(7) 0.006(6)
N153 0.043(8) 0.037(9) 0.031(9) 0.018(7) 0.009(8) 0.021(7)
C31 0.025(3) 0.025(3) 0.024(3) 0.0062(14) 0.0041(13) 0.0093(16)
C29D 0.039(4) 0.032(8) 0.014(9) 0.008(6) 0.007(8) 0.017(5)
C152 0.033(7) 0.018(9) 0.024(8) 0.011(7) 0.010(7) 0.007(7)
N33I 0.051(7) 0.025(6) 0.039(10) 0.000(6) 0.002(7) 0.014(5)
N73 0.044(9) 0.022(6) 0.022(6) 0.004(5) 0.000(6) 0.002(5)
C71D 0.041(5) 0.032(10) 0.022(4) 0.013(6) -0.001(4) 0.011(9)
C54I 0.039(6) 0.055(6) 0.027(11) 0.022(8) 0.010(8) 0.023(4)
C11 0.020(3) 0.020(3) 0.020(3) 0.0049(14) 0.0031(13) 0.0076(17)
C122 0.032(9) 0.032(6) 0.032(5) 0.006(5) 0.016(7) 0.013(6)
N43I 0.040(8) 0.054(9) 0.037(10) 0.007(7) -0.016(7) 0.017(7)
C141 0.030(3) 0.030(3) 0.030(3) 0.0072(14) 0.0046(13) 0.0118(14)
N53 0.032(6) 0.039(9) 0.014(6) 0.014(6) 0.010(5) 0.009(7)
N173 0.025(8) 0.024(6) 0.043(10) 0.012(7) 0.010(7) 0.012(5)
C42 0.039(8) 0.021(6) 0.023(10) 0.003(7) 0.002(6) 0.014(6)
N43 0.034(7) 0.016(8) 0.056(12) 0.011(8) 0.012(8) 0.010(6)
C12 0.024(6) 0.021(9) 0.022(10) 0.006(7) 0.010(8) 0.001(7)
N63D 0.031(3) 0.038(5) 0.024(9) 0.015(7) -0.007(7) 0.006(3)
N23D 0.047(4) 0.035(8) 0.035(10) 0.018(7) 0.000(8) 0.008(6)
N33 0.027(8) 0.045(9) 0.057(12) 0.030(8) 0.028(8) 0.018(6)
C29I 0.038(3) 0.039(2) 0.037(2) 0.0117(13) 0.0050(12) 0.0135(13)
C162 0.037(7) 0.021(6) 0.031(11) 0.005(6) -0.006(9) 0.013(6)
N23I 0.026(8) 0.040(5) 0.048(8) 0.018(6) 0.013(7) 0.010(7)
N53D 0.061(11) 0.044(6) 0.031(5) 0.018(4) 0.015(9) 0.016(9)
C84 0.028(4) 0.022(6) 0.025(8) 0.006(6) 0.008(8) 0.006(4)
C41I 0.025(5) 0.018(8) 0.039(11) -0.004(6) -0.009(6) -0.005(5)
C111 0.026(3) 0.025(3) 0.025(3) 0.0066(13) 0.0038(12) 0.0097(14)
C51D 0.033(10) 0.039(5) 0.030(5) 0.018(4) 0.007(7) 0.022(9)
C62 0.023(8) 0.022(7) 0.034(8) 0.009(7) 0.001(5) 0.010(5)
C31I 0.032(6) 0.022(4) 0.032(10) 0.003(5) -0.008(7) 0.009(4)
C112 0.025(3) 0.025(3) 0.025(3) 0.0059(13) 0.0040(12) 0.0099(14)
O22S 0.104(15) 0.057(12) 0.070(14) -0.002(10) -0.022(12) 0.035(11)
N123 0.042(9) 0.036(7) 0.026(4) 0.009(6) 0.009(7) 0.013(7)
C52D 0.041(11) 0.041(5) 0.032(5) 0.017(5) 0.013(10) 0.019(10)
C59D 0.025(9) 0.034(5) 0.027(5) 0.016(3) -0.001(8) 0.007(8)
N33D 0.036(7) 0.062(11) 0.050(10) 0.004(6) 0.020(7) 0.012(6)
O40S 0.065(11) 0.052(11) 0.112(17) 0.027(11) -0.021(11) 0.015(9)
C131 0.021(3) 0.021(3) 0.021(3) 0.0054(13) 0.0032(12) 0.0084(15)
C89I 0.038(7) 0.030(6) 0.028(10) 0.011(7) 0.009(6) 0.018(4)
C132 0.039(10) 0.024(5) 0.018(6) 0.010(6) -0.010(8) 0.002(5)
C64D 0.035(4) 0.030(3) 0.016(9) 0.005(8) -0.003(8) 0.005(2)
N83D 0.031(4) 0.032(6) 0.035(10) -0.002(8) -0.002(8) -0.007(4)
C62I 0.019(9) 0.040(10) 0.048(12) 0.026(8) 0.001(6) 0.009(7)
N143 0.037(9) 0.039(5) 0.029(4) 0.002(5) -0.005(8) 0.005(5)
C182 0.042(9) 0.032(8) 0.027(8) 0.020(7) 0.010(8) 0.023(8)
C28D 0.039(4) 0.035(9) 0.029(11) 0.006(7) 0.005(9) 0.015(6)
C54 0.033(6) 0.029(8) 0.032(6) 0.015(6) 0.014(6) 0.012(8)
C84D 0.039(4) 0.028(5) 0.014(9) 0.000(8) 0.015(8) -0.005(3)
C55D 0.026(10) 0.048(6) 0.036(6) 0.026(5) 0.010(9) 0.021(9)
C24 0.047(9) 0.031(8) 0.022(5) 0.009(6) 0.008(7) 0.022(7)
N73I 0.041(7) 0.025(9) 0.041(6) -0.001(8) 0.015(5) 0.003(7)
C24I 0.029(10) 0.042(6) 0.029(8) 0.012(5) -0.005(7) 0.013(8)
C58D 0.021(9) 0.035(5) 0.029(5) 0.017(4) -0.001(8) 0.012(8)
C34 0.031(6) 0.051(10) 0.037(8) 0.024(7) 0.013(6) 0.013(5)
C124 0.031(10) 0.037(6) 0.030(8) 0.009(5) 0.001(7) 0.014(7)
C27I 0.038(11) 0.041(6) 0.036(9) 0.017(7) 0.003(8) 0.017(9)
N13D 0.030(5) 0.052(12) 0.046(8) 0.006(8) -0.008(6) 0.000(8)
N53I 0.047(6) 0.065(7) 0.034(11) 0.011(8) 0.016(9) 0.029(6)
C154 0.041(5) 0.055(10) 0.030(9) 0.028(8) 0.013(7) 0.021(5)
C72 0.021(3) 0.021(3) 0.020(3) 0.0054(14) 0.0038(12) 0.0077(15)
C52I 0.054(7) 0.047(6) 0.040(13) 0.021(8) 0.023(10) 0.026(5)
O55S 0.117(17) 0.092(16) 0.14(2) -0.029(15) 0.052(17) 0.045(14)
C39D 0.047(7) 0.025(9) 0.048(10) 0.011(5) 0.027(7) -0.001(6)
C172 0.026(6) 0.022(7) 0.029(10) 0.017(7) 0.012(6) 0.009(4)
C114 0.025(3) 0.024(5) 0.024(7) -0.004(6) -0.001(5) 0.008(3)
C86D 0.070(8) 0.025(5) 0.014(10) 0.001(8) 0.003(10) -0.008(5)
C21I 0.015(8) 0.027(6) 0.028(8) 0.001(5) -0.007(6) -0.005(7)
C34I 0.043(6) 0.019(6) 0.028(10) 0.002(6) -0.004(7) 0.007(4)
C81I 0.029(7) 0.039(5) 0.040(11) 0.028(7) 0.015(6) 0.015(4)
C142 0.034(3) 0.033(3) 0.032(3) 0.0087(13) 0.0049(13) 0.0125(14)
C81 0.020(3) 0.020(3) 0.020(3) 0.0051(13) 0.0024(12) 0.0076(13)
C32 0.014(7) 0.030(8) 0.034(8) 0.014(8) 0.000(6) 0.001(7)
C21 0.037(11) 0.027(9) 0.032(9) 0.014(8) 0.010(10) 0.023(8)
C14 0.023(10) 0.023(10) 0.056(14) 0.014(10) 0.008(10) 0.011(8)
C51I 0.044(5) 0.041(6) 0.034(11) 0.029(7) 0.021(7) 0.022(4)
C15D 0.032(6) 0.055(14) 0.060(10) 0.012(11) 0.018(6) 0.011(10)
C65D 0.038(6) 0.031(4) 0.032(11) 0.006(9) 0.015(9) 0.005(4)
C52 0.027(7) 0.043(11) 0.030(8) 0.019(7) 0.005(4) 0.023(8)
C69D 0.032(4) 0.029(3) 0.014(9) 0.013(7) 0.007(8) 0.009(2)
C79D 0.037(5) 0.013(8) 0.020(5) 0.002(7) -0.004(3) 0.000(8)
C12I 0.024(7) 0.034(6) 0.043(13) 0.001(8) -0.006(7) 0.003(5)
C21D 0.039(5) 0.026(7) 0.017(7) 0.005(6) 0.001(8) 0.013(6)
N43D 0.081(14) 0.039(6) 0.049(9) 0.002(6) 0.004(9) 0.031(10)
C32I 0.044(7) 0.031(8) 0.036(12) 0.003(7) 0.005(8) 0.012(5)
C14I 0.028(6) 0.037(6) 0.029(11) 0.001(7) 0.006(6) -0.001(4)
C32D 0.050(8) 0.030(9) 0.033(9) 0.016(4) 0.023(7) 0.004(6)
C71I 0.028(4) 0.017(9) 0.041(7) 0.011(8) 0.008(5) 0.004(5)
O42S 0.050(9) 0.062(11) 0.059(11) 0.033(9) 0.004(9) 0.025(8)
C164 0.025(7) 0.019(5) 0.049(12) 0.015(6) 0.003(7) 0.000(4)
C144 0.037(5) 0.034(8) 0.027(9) 0.009(7) 0.002(6) 0.008(3)
C134 0.036(7) 0.022(3) 0.030(8) 0.009(4) -0.007(7) 0.006(4)
C22D 0.039(4) 0.041(10) 0.028(11) 0.017(8) 0.000(9) 0.010(6)
C61I 0.028(9) 0.025(6) 0.041(11) 0.015(6) 0.003(7) 0.007(6)
C59I 0.036(6) 0.049(6) 0.029(11) 0.015(8) 0.000(8) 0.025(4)
C61D 0.028(2) 0.028(2) 0.027(3) 0.0073(13) 0.0043(12) 0.0093(13)
C37I 0.035(7) 0.039(9) 0.027(10) 0.012(7) -0.004(7) 0.014(6)
C54D 0.023(9) 0.041(5) 0.028(5) 0.018(4) 0.001(9) 0.011(9)
C89D 0.040(4) 0.024(4) 0.018(10) 0.000(7) 0.009(9) 0.000(3)
O54S 0.032(9) 0.048(11) 0.17(2) 0.036(12) -0.007(11) 0.013(8)
C64I 0.033(9) 0.019(9) 0.046(11) 0.009(7) 0.000(7) 0.006(6)
C184 0.038(9) 0.032(5) 0.026(8) 0.013(7) 0.010(7) 0.016(5)
N13I 0.024(6) 0.040(7) 0.042(11) 0.001(7) -0.004(6) 0.001(5)
C19D 0.026(5) 0.022(10) 0.042(7) 0.013(8) 0.005(5) 0.010(7)
C88I 0.032(7) 0.044(7) 0.031(11) 0.015(8) 0.014(6) 0.021(5)
C11D 0.028(4) 0.049(13) 0.053(9) 0.032(10) 0.010(6) 0.022(9)
C68I 0.029(10) 0.037(11) 0.065(14) 0.020(9) 0.012(8) 0.012(7)
C24D 0.047(4) 0.030(8) 0.014(9) 0.007(7) -0.002(8) 0.014(6)
O23S 0.094(7) 0.090(7) 0.092(7) 0.023(3) 0.014(3) 0.036(3)
C62D 0.029(3) 0.034(4) 0.012(9) 0.011(7) 0.006(7) 0.011(3)
C41D 0.039(11) 0.029(4) 0.030(8) 0.001(4) -0.002(8) 0.008(6)
C11I 0.023(3) 0.032(6) 0.031(11) 0.001(7) 0.002(5) 0.005(4)
C78D 0.041(5) 0.013(9) 0.029(5) 0.003(8) -0.007(4) 0.006(8)
C174 0.029(3) 0.021(6) 0.063(11) 0.015(8) 0.018(6) -0.001(4)
C55I 0.036(7) 0.073(8) 0.041(14) 0.008(11) -0.005(10) 0.013(5)
C49D 0.052(13) 0.029(6) 0.043(9) 0.006(5) 0.008(9) 0.008(9)
C34D 0.031(7) 0.057(12) 0.030(9) 0.018(5) 0.010(6) 0.005(6)
C12D 0.036(7) 0.042(12) 0.038(8) 0.008(9) -0.002(6) 0.010(9)
C49I 0.043(3) 0.044(3) 0.043(3) 0.0108(14) 0.0083(13) 0.0152(15)
C39I 0.036(5) 0.019(6) 0.010(8) 0.007(5) -0.006(6) 0.006(4)
C75D 0.047(6) 0.010(8) 0.032(6) 0.006(8) 0.008(5) -0.002(8)
C74D 0.047(5) 0.009(8) 0.021(5) 0.001(7) 0.002(4) 0.011(8)
C66D 0.051(8) 0.033(5) 0.052(15) 0.012(10) 0.033(11) 0.017(4)
C44D 0.058(14) 0.025(5) 0.051(9) 0.000(6) -0.001(10) 0.002(9)
C82D 0.026(5) 0.026(5) 0.038(12) -0.005(8) 0.003(9) -0.002(4)
C26I 0.027(10) 0.048(7) 0.045(10) 0.023(7) 0.008(8) 0.021(9)
C121 0.029(3) 0.030(3) 0.029(3) 0.0063(14) 0.0047(12) 0.0116(15)
C68D 0.041(5) 0.034(5) 0.036(12) 0.009(9) 0.005(10) 0.018(4)
C87D 0.065(8) 0.024(5) 0.016(10) 0.002(7) 0.024(9) 0.006(6)
C28I 0.042(12) 0.025(6) 0.038(10) 0.005(6) 0.006(8) -0.001(8)
C84I 0.056(9) 0.035(6) 0.042(13) 0.022(9) -0.001(8) 0.013(5)
C31D 0.031(6) 0.029(9) 0.040(8) 0.014(4) 0.014(6) 0.011(4)
C74 0.040(8) 0.024(6) 0.024(5) 0.011(6) 0.001(6) 0.002(7)
C69I 0.019(8) 0.022(9) 0.048(11) 0.012(7) -0.001(6) 0.001(6)
C77D 0.034(5) 0.039(12) 0.045(8) 0.006(11) -0.007(6) -0.004(10)
C35I 0.043(6) 0.023(7) 0.027(10) 0.002(6) -0.012(7) 0.004(4)
C72I 0.030(7) 0.028(10) 0.033(7) 0.001(8) -0.002(5) -0.005(8)
C56D 0.047(12) 0.034(5) 0.034(7) 0.020(5) -0.005(11) -0.005(10)
C67I 0.063(13) 0.041(12) 0.085(17) 0.025(10) 0.034(11) 0.031(9)
C19I 0.022(6) 0.043(6) 0.037(11) 0.019(8) 0.013(6) 0.000(4)
C38I 0.045(7) 0.033(8) 0.018(10) 0.003(6) 0.004(8) 0.007(5)
C25D 0.064(7) 0.050(10) 0.036(12) 0.021(9) 0.011(10) 0.036(8)
C65I 0.055(12) 0.033(11) 0.065(14) 0.022(9) 0.014(9) 0.024(8)
C66I 0.052(12) 0.040(11) 0.044(13) 0.005(8) 0.001(9) 0.025(9)
C85D 0.052(6) 0.030(5) 0.022(10) 0.002(9) 0.005(10) -0.011(4)
C18D 0.036(6) 0.043(13) 0.041(8) 0.016(9) 0.003(6) 0.009(9)
C57D 0.056(13) 0.032(5) 0.032(7) 0.016(5) -0.008(11) 0.001(10)
C76D 0.047(5) 0.028(11) 0.050(8) 0.011(10) 0.009(6) 0.014(10)
C64 0.035(5) 0.032(4) 0.028(8) 0.015(7) -0.003(5) 0.002(4)
C44I 0.037(8) 0.039(10) 0.045(13) -0.006(7) -0.001(7) 0.010(7)
C15I 0.044(8) 0.032(6) 0.046(14) -0.012(8) 0.003(8) -0.004(5)
C48D 0.077(17) 0.046(8) 0.028(10) 0.006(7) 0.002(9) 0.009(11)
C57I 0.062(9) 0.050(6) 0.035(13) 0.015(9) 0.004(10) 0.017(6)
C18I 0.033(7) 0.037(7) 0.046(13) 0.013(8) 0.016(7) 0.007(5)
C45D 0.079(17) 0.032(6) 0.060(12) 0.014(7) -0.021(11) 0.009(11)
C25I 0.041(3) 0.041(3) 0.040(3) 0.0133(14) 0.0056(12) 0.0141(13)
C72D 0.044(5) 0.045(12) 0.023(5) 0.011(9) -0.004(5) 0.015(10)
C14D 0.026(5) 0.031(11) 0.050(8) 0.011(9) 0.004(5) 0.006(8)
C85I 0.060(10) 0.036(7) 0.053(15) 0.023(9) 0.006(9) 0.011(5)
N83I 0.052(8) 0.054(8) 0.096(17) 0.055(10) -0.006(8) 0.011(6)
C17I 0.055(9) 0.038(6) 0.023(11) 0.012(8) 0.022(8) 0.001(6)
C17D 0.055(8) 0.085(18) 0.055(10) 0.040(13) 0.020(7) 0.031(13)
C79I 0.028(6) 0.027(10) 0.043(7) 0.010(9) 0.001(5) 0.001(8)
C42I 0.051(9) 0.053(10) 0.017(10) 0.011(7) -0.001(8) 0.023(8)
C22I 0.016(9) 0.032(6) 0.033(9) 0.006(5) -0.001(7) 0.000(7)
C86I 0.050(9) 0.048(8) 0.044(13) 0.021(9) 0.010(8) 0.005(6)
C82I 0.036(8) 0.046(8) 0.058(14) 0.031(9) 0.005(7) 0.017(5)
C78I 0.059(9) 0.023(10) 0.046(7) 0.002(9) -0.015(6) 0.006(10)
C75I 0.035(7) 0.025(11) 0.117(12) 0.018(13) 0.017(7) 0.016(9)
C45I 0.056(9) 0.075(14) 0.037(13) -0.015(8) 0.015(9) 0.029(9)
C27D 0.044(5) 0.067(12) 0.044(14) 0.021(10) 0.012(10) 0.031(7)
C36I 0.044(7) 0.033(8) 0.023(10) 0.016(6) -0.003(7) 0.002(6)
C58I 0.052(7) 0.041(6) 0.045(13) 0.027(8) 0.012(9) 0.027(5)
C38D 0.040(3) 0.039(3) 0.040(3) 0.0094(13) 0.0058(13) 0.0156(15)
C76I 0.047(9) 0.027(12) 0.128(14) 0.010(14) -0.018(8) 0.019(11)
C37D 0.061(8) 0.047(13) 0.047(12) 0.010(6) 0.005(8) -0.003(7)
C42D 0.088(17) 0.038(7) 0.039(10) 0.002(6) 0.013(11) 0.025(12)
C87I 0.050(9) 0.046(9) 0.030(12) 0.005(9) -0.004(8) 0.012(6)
C16D 0.052(8) 0.063(16) 0.052(10) 0.014(11) 0.028(8) 0.017(11)
C36D 0.047(8) 0.051(14) 0.068(15) 0.014(8) 0.005(9) -0.010(8)
C46I 0.039(9) 0.094(16) 0.027(13) -0.009(9) -0.004(9) -0.007(8)
C88D 0.056(6) 0.025(6) 0.014(9) 0.003(8) -0.003(9) 0.002(4)
C67D 0.050(7) 0.043(7) 0.085(19) 0.039(13) 0.009(13) 0.021(6)
C48I 0.063(10) 0.029(10) 0.036(12) -0.001(7) 0.005(9) 0.001(8)
C16I 0.049(9) 0.033(7) 0.066(17) 0.007(9) 0.016(9) -0.006(6)
C74I 0.024(6) 0.016(9) 0.059(7) 0.003(9) 0.007(5) -0.002(7)
C35D 0.042(8) 0.059(14) 0.056(13) 0.024(7) 0.017(8) -0.007(7)
C26D 0.058(6) 0.059(12) 0.043(14) 0.014(10) 0.000(11) 0.036(9)
C47I 0.077(12) 0.073(15) 0.033(14) 0.010(9) 0.017(11) 0.004(10)
C56I 0.057(9) 0.056(7) 0.072(19) 0.022(12) 0.013(12) 0.007(7)
C47D 0.089(18) 0.060(10) 0.031(11) 0.014(8) -0.006(10) -0.011(13)
C77I 0.079(11) 0.029(12) 0.082(10) 0.005(12) -0.033(8) 0.023(12)
O37S 0.116(16) 0.074(14) 0.095(16) 0.043(12) 0.010(14) 0.037(12)
C46D 0.19(3) 0.055(9) 0.044(13) 0.032(10) 0.002(14) 0.013(17)

loop_
_atom_type_symbol
_atom_type_description
_atom_type_scat_dispersion_real
_atom_type_scat_dispersion_imag
_atom_type_scat_source
C C 0.0033 0.0016 'International Tables Vol C Tables 4.2.6.8 and 6.1.1.4'
H H 0.0000 0.0000 'International Tables Vol C Tables 4.2.6.8 and 6.1.1.4'
Cl Cl 0.1484 0.1585 'International Tables Vol C Tables 4.2.6.8 and 6.1.1.4'
N N 0.0061 0.0033 'International Tables Vol C Tables 4.2.6.8 and 6.1.1.4'
O O 0.0106 0.0060 'International Tables Vol C Tables 4.2.6.8 and 6.1.1.4'
Zr Zr -2.9673 0.5597 'International Tables Vol C Tables 4.2.6.8 and 6.1.1.4'

loop_
_geom_angle_atom_site_label_1
_geom_angle_atom_site_label_2
_geom_angle_atom_site_label_3
_geom_angle
_geom_angle_site_symmetry_1
_geom_angle_site_symmetry_3
_geom_angle_publ_flag
O4 Zr5 O2 93.3(5) . . ?
O4 Zr5 O3W 98.6(5) . . ?
O2 Zr5 O3W 143.2(4) . . ?
O4 Zr5 O4H 69.5(4) . . ?
O2 Zr5 O4H 72.3(4) . . ?
O3W Zr5 O4H 79.5(4) . . ?
O4 Zr5 O2W 145.2(4) . . ?
O2 Zr5 O2W 100.0(5) . . ?
O3W Zr5 O2W 89.8(5) . . ?
O4H Zr5 O2W 145.3(4) . . ?
O4 Zr5 O1H 73.3(4) . . ?
O2 Zr5 O1H 69.7(4) . . ?
O3W Zr5 O1H 147.1(4) . . ?
O4H Zr5 O1H 124.1(4) . . ?
O2W Zr5 O1H 81.3(4) . . ?
O4 Zr5 O79 77.3(4) . . ?
O2 Zr5 O79 145.0(4) . . ?
O3W Zr5 O79 71.8(4) . . ?
O4H Zr5 O79 131.7(4) . . ?
O2W Zr5 O79 73.4(4) . . ?
O1H Zr5 O79 75.3(4) . . ?
O4 Zr5 O88 143.7(5) . . ?
O2 Zr5 O88 77.9(4) . . ?
O3W Zr5 O88 71.9(4) . . ?
O4H Zr5 O88 74.3(4) . . ?
O2W Zr5 O88 71.0(4) . . ?
O1H Zr5 O88 132.6(4) . . ?
O79 Zr5 O88 128.4(4) . . ?
O4 Zr5 Zr6 32.6(3) . . ?
O2 Zr5 Zr6 83.1(3) . . ?
O3W Zr5 Zr6 123.6(3) . . ?
O4H Zr5 Zr6 95.7(3) . . ?
O2W Zr5 Zr6 117.4(3) . . ?
O1H Zr5 Zr6 40.8(3) . . ?
O79 Zr5 Zr6 70.8(3) . . ?
O88 Zr5 Zr6 160.5(3) . . ?
O4 Zr5 Zr4 81.6(3) . . ?
O2 Zr5 Zr4 32.2(3) . . ?
O3W Zr5 Zr4 115.7(3) . . ?
O4H Zr5 Zr4 40.1(3) . . ?
O2W Zr5 Zr4 124.7(3) . . ?
O1H Zr5 Zr4 95.0(3) . . ?
O79 Zr5 Zr4 158.5(3) . . ?
O88 Zr5 Zr4 72.2(3) . . ?
Zr6 Zr5 Zr4 89.24(5) . . ?
O4 Zr5 Zr1 83.0(3) . . ?
O2 Zr5 Zr1 31.5(3) . . ?
O3W Zr5 Zr1 174.7(3) . . ?
O4H Zr5 Zr1 96.4(3) . . ?
O2W Zr5 Zr1 91.7(3) . . ?
O1H Zr5 Zr1 38.3(3) . . ?
O79 Zr5 Zr1 113.5(3) . . ?
O88 Zr5 Zr1 103.8(3) . . ?
Zr6 Zr5 Zr1 59.94(5) . . ?
Zr4 Zr5 Zr1 59.36(5) . . ?
O4 Zr5 Zr2 31.3(3) . . ?
O2 Zr5 Zr2 83.4(3) . . ?
O3W Zr5 Zr2 89.0(3) . . ?
O4H Zr5 Zr2 38.2(3) . . ?
O2W Zr5 Zr2 175.8(3) . . ?
O1H Zr5 Zr2 97.6(3) . . ?
O79 Zr5 Zr2 102.4(3) . . ?
O88 Zr5 Zr2 112.4(3) . . ?
Zr6 Zr5 Zr2 60.30(5) . . ?
Zr4 Zr5 Zr2 59.32(5) . . ?
Zr1 Zr5 Zr2 89.82(5) . . ?
O2 Zr1 O1 93.6(4) . . ?
O2 Zr1 O8W 143.0(5) . . ?
O1 Zr1 O8W 100.6(5) . . ?
O2 Zr1 O1W 98.7(5) . . ?
O1 Zr1 O1W 142.5(4) . . ?
O8W Zr1 O1W 90.5(5) . . ?
O2 Zr1 O2H 73.2(4) . . ?
O1 Zr1 O2H 69.1(4) . . ?
O8W Zr1 O2H 80.2(5) . . ?
O1W Zr1 O2H 148.3(4) . . ?
O2 Zr1 O18 75.9(4) . . ?
O1 Zr1 O18 145.0(5) . . ?
O8W Zr1 O18 72.9(5) . . ?
O1W Zr1 O18 72.5(4) . . ?
O2H Zr1 O18 75.9(4) . . ?
O2 Zr1 O49 145.5(4) . . ?
O1 Zr1 O49 77.2(4) . . ?
O8W Zr1 O49 71.4(5) . . ?
O1W Zr1 O49 72.7(4) . . ?
O2H Zr1 O49 130.5(4) . . ?
O18 Zr1 O49 129.1(4) . . ?
O2 Zr1 O1H 69.6(4) . . ?
O1 Zr1 O1H 72.5(4) . . ?
O8W Zr1 O1H 147.3(4) . . ?
O1W Zr1 O1H 78.9(4) . . ?
O2H Zr1 O1H 123.6(4) . . ?
O18 Zr1 O1H 130.6(4) . . ?
O49 Zr1 O1H 75.9(4) . . ?
O2 Zr1 Zr4 32.3(3) . . ?
O1 Zr1 Zr4 82.3(3) . . ?
O8W Zr1 Zr4 116.2(4) . . ?
O1W Zr1 Zr4 124.5(3) . . ?
O2H Zr1 Zr4 40.9(3) . . ?
O18 Zr1 Zr4 71.0(3) . . ?
O49 Zr1 Zr4 159.2(3) . . ?
O1H Zr1 Zr4 94.9(3) . . ?
O2 Zr1 Zr6 82.9(3) . . ?
O1 Zr1 Zr6 32.1(3) . . ?
O8W Zr1 Zr6 125.2(3) . . ?
O1W Zr1 Zr6 114.9(3) . . ?
O2H Zr1 Zr6 94.8(3) . . ?
O18 Zr1 Zr6 158.5(3) . . ?
O49 Zr1 Zr6 71.6(3) . . ?
O1H Zr1 Zr6 40.5(3) . . ?
Zr4 Zr1 Zr6 89.18(5) . . ?
O2 Zr1 Zr3 83.7(3) . . ?
O1 Zr1 Zr3 31.9(3) . . ?
O8W Zr1 Zr3 90.6(4) . . ?
O1W Zr1 Zr3 174.4(3) . . ?
O2H Zr1 Zr3 37.3(3) . . ?
O18 Zr1 Zr3 113.1(3) . . ?
O49 Zr1 Zr3 102.4(3) . . ?
O1H Zr1 Zr3 97.3(3) . . ?
Zr4 Zr1 Zr3 59.66(5) . . ?
Zr6 Zr1 Zr3 60.21(5) . . ?
O2 Zr1 Zr5 32.1(3) . . ?
O1 Zr1 Zr5 82.5(3) . . ?
O8W Zr1 Zr5 174.9(3) . . ?
O1W Zr1 Zr5 89.4(3) . . ?
O2H Zr1 Zr5 97.2(3) . . ?
O18 Zr1 Zr5 102.2(3) . . ?
O49 Zr1 Zr5 113.4(3) . . ?
O1H Zr1 Zr5 37.5(3) . . ?
Zr4 Zr1 Zr5 59.99(5) . . ?
Zr6 Zr1 Zr5 59.19(5) . . ?
Zr3 Zr1 Zr5 90.00(5) . . ?
O3 Zr3 O1 93.5(4) . . ?
O3 Zr3 O7W 147.1(4) . . ?
O1 Zr3 O7W 99.0(5) . . ?
O3 Zr3 O6W 95.8(4) . . ?
O1 Zr3 O6W 144.0(4) . . ?
O7W Zr3 O6W 91.7(5) . . ?
O3 Zr3 O2H 73.0(4) . . ?
O1 Zr3 O2H 69.1(4) . . ?
O7W Zr3 O2H 83.3(4) . . ?
O6W Zr3 O2H 146.7(4) . . ?
O3 Zr3 O3H 69.4(4) . . ?
O1 Zr3 O3H 72.5(4) . . ?
O7W Zr3 O3H 143.4(4) . . ?
O6W Zr3 O3H 78.4(4) . . ?
O2H Zr3 O3H 123.4(4) . . ?
O3 Zr3 O68 141.8(4) . . ?
O1 Zr3 O68 78.8(4) . . ?
O7W Zr3 O68 70.8(4) . . ?
O6W Zr3 O68 72.4(4) . . ?
O2H Zr3 O68 134.8(4) . . ?
O3H Zr3 O68 72.6(4) . . ?
O3 Zr3 O59 78.0(4) . . ?
O1 Zr3 O59 144.2(4) . . ?
O7W Zr3 O59 74.1(4) . . ?
O6W Zr3 O59 71.8(4) . . ?
O2H Zr3 O59 75.2(4) . . ?
O3H Zr3 O59 132.8(4) . . ?
O68 Zr3 O59 128.2(4) . . ?
O3 Zr3 Zr4 32.2(3) . . ?
O1 Zr3 Zr4 82.0(3) . . ?
O7W Zr3 Zr4 120.1(3) . . ?
O6W Zr3 Zr4 121.6(3) . . ?
O2H Zr3 Zr4 40.8(3) . . ?
O3H Zr3 Zr4 94.5(3) . . ?
O68 Zr3 Zr4 159.4(3) . . ?
O59 Zr3 Zr4 72.4(3) . . ?
O3 Zr3 Zr2 31.8(3) . . ?
O1 Zr3 Zr2 82.9(3) . . ?
O7W Zr3 Zr2 178.0(3) . . ?
O6W Zr3 Zr2 87.0(3) . . ?
O2H Zr3 Zr2 97.0(3) . . ?
O3H Zr3 Zr2 37.7(3) . . ?
O68 Zr3 Zr2 110.1(3) . . ?
O59 Zr3 Zr2 104.1(3) . . ?
Zr4 Zr3 Zr2 59.62(5) . . ?
O3 Zr3 Zr6 82.9(3) . . ?
O1 Zr3 Zr6 31.6(3) . . ?
O7W Zr3 Zr6 122.0(3) . . ?
O6W Zr3 Zr6 115.8(3) . . ?
O2H Zr3 Zr6 94.3(3) . . ?
O3H Zr3 Zr6 41.0(3) . . ?
O68 Zr3 Zr6 71.0(3) . . ?
O59 Zr3 Zr6 160.2(3) . . ?
Zr4 Zr3 Zr6 88.68(5) . . ?
Zr2 Zr3 Zr6 59.93(5) . . ?
O3 Zr3 Zr1 83.6(3) . . ?
O1 Zr3 Zr1 31.6(3) . . ?
O7W Zr3 Zr1 91.4(3) . . ?
O6W Zr3 Zr1 175.2(3) . . ?
O2H Zr3 Zr1 37.5(3) . . ?
O3H Zr3 Zr1 97.0(3) . . ?
O68 Zr3 Zr1 105.2(3) . . ?
O59 Zr3 Zr1 112.6(3) . . ?
Zr4 Zr3 Zr1 59.54(5) . . ?
Zr2 Zr3 Zr1 90.07(5) . . ?
Zr6 Zr3 Zr1 59.47(5) . . ?
O4 Zr2 O3 93.7(5) . . ?
O4 Zr2 O5W 147.4(4) . . ?
O3 Zr2 O5W 93.3(5) . . ?
O4 Zr2 O4W 97.2(5) . . ?
O3 Zr2 O4W 145.8(4) . . ?
O5W Zr2 O4W 94.7(5) . . ?
O4 Zr2 O3H 72.3(4) . . ?
O3 Zr2 O3H 69.8(4) . . ?
O5W Zr2 O3H 80.5(4) . . ?
O4W Zr2 O3H 144.4(4) . . ?
O4 Zr2 O38 80.0(4) . . ?
O3 Zr2 O38 143.2(4) . . ?
O5W Zr2 O38 75.4(4) . . ?
O4W Zr2 O38 70.9(4) . . ?
O3H Zr2 O38 73.7(4) . . ?
O4 Zr2 O4H 68.7(4) . . ?
O3 Zr2 O4H 73.0(4) . . ?
O5W Zr2 O4H 143.4(4) . . ?
O4W Zr2 O4H 80.9(4) . . ?
O3H Zr2 O4H 123.1(4) . . ?
O38 Zr2 O4H 134.5(4) . . ?
O4 Zr2 O29 142.7(4) . . ?
O3 Zr2 O29 79.4(4) . . ?
O5W Zr2 O29 69.9(4) . . ?
O4W Zr2 O29 72.3(4) . . ?
O3H Zr2 O29 135.5(4) . . ?
O38 Zr2 O29 126.2(4) . . ?
O4H Zr2 O29 74.2(4) . . ?
O4 Zr2 Zr4 82.3(3) . . ?
O3 Zr2 Zr4 32.3(3) . . ?
O5W Zr2 Zr4 118.2(3) . . ?
O4W Zr2 Zr4 117.8(3) . . ?
O3H Zr2 Zr4 95.0(3) . . ?
O38 Zr2 Zr4 161.3(3) . . ?
O4H Zr2 Zr4 40.8(3) . . ?
O29 Zr2 Zr4 72.3(3) . . ?
O4 Zr2 Zr6 31.3(3) . . ?
O3 Zr2 Zr6 83.1(3) . . ?
O5W Zr2 Zr6 118.8(3) . . ?
O4W Zr2 Zr6 121.0(3) . . ?
O3H Zr2 Zr6 41.0(3) . . ?
O38 Zr2 Zr6 72.8(3) . . ?
O4H Zr2 Zr6 93.6(3) . . ?
O29 Zr2 Zr6 161.0(3) . . ?
Zr4 Zr2 Zr6 88.86(5) . . ?
O4 Zr2 Zr3 82.9(3) . . ?
O3 Zr2 Zr3 31.8(3) . . ?
O5W Zr2 Zr3 86.5(3) . . ?
O4W Zr2 Zr3 177.5(3) . . ?
O3H Zr2 Zr3 38.0(3) . . ?
O38 Zr2 Zr3 111.6(3) . . ?
O4H Zr2 Zr3 96.8(3) . . ?
O29 Zr2 Zr3 106.0(3) . . ?
Zr4 Zr2 Zr3 59.75(5) . . ?
Zr6 Zr2 Zr3 60.11(5) . . ?
O4 Zr2 Zr5 31.4(3) . . ?
O3 Zr2 Zr5 83.9(3) . . ?
O5W Zr2 Zr5 176.6(3) . . ?
O4W Zr2 Zr5 88.8(3) . . ?
O3H Zr2 Zr5 96.7(3) . . ?
O38 Zr2 Zr5 105.7(3) . . ?
O4H Zr2 Zr5 37.3(3) . . ?
O29 Zr2 Zr5 111.3(3) . . ?
Zr4 Zr2 Zr5 59.97(5) . . ?
Zr6 Zr2 Zr5 58.99(5) . . ?
Zr3 Zr2 Zr5 90.11(5) . . ?
O3 Zr4 O2 96.3(5) . . ?
O3 Zr4 O19 143.2(4) . . ?
O2 Zr4 O19 83.7(4) . . ?
O3 Zr4 O58 82.5(4) . . ?
O2 Zr4 O58 145.6(4) . . ?
O19 Zr4 O58 77.6(5) . . ?
O3 Zr4 O28 84.4(4) . . ?
O2 Zr4 O28 142.3(4) . . ?
O19 Zr4 O28 117.5(4) . . ?
O58 Zr4 O28 72.0(4) . . ?
O3 Zr4 O89 144.6(4) . . ?
O2 Zr4 O89 82.1(4) . . ?
O19 Zr4 O89 72.0(4) . . ?
O58 Zr4 O89 118.0(4) . . ?
O28 Zr4 O89 76.4(4) . . ?
O3 Zr4 O4H 72.1(4) . . ?
O2 Zr4 O4H 70.9(4) . . ?
O19 Zr4 O4H 139.9(4) . . ?
O58 Zr4 O4H 138.7(4) . . ?
O28 Zr4 O4H 73.6(4) . . ?
O89 Zr4 O4H 74.1(4) . . ?
O3 Zr4 O2H 71.0(4) . . ?
O2 Zr4 O2H 71.2(4) . . ?
O19 Zr4 O2H 74.3(4) . . ?
O58 Zr4 O2H 76.1(4) . . ?
O28 Zr4 O2H 141.8(4) . . ?
O89 Zr4 O2H 138.8(4) . . ?
O4H Zr4 O2H 122.6(4) . . ?
O3 Zr4 Zr2 32.5(3) . . ?
O2 Zr4 Zr2 85.1(3) . . ?
O19 Zr4 Zr2 167.0(3) . . ?
O58 Zr4 Zr2 108.8(3) . . ?
O28 Zr4 Zr2 75.5(3) . . ?
O89 Zr4 Zr2 112.8(3) . . ?
O4H Zr4 Zr2 39.7(3) . . ?
O2H Zr4 Zr2 96.0(3) . . ?
O3 Zr4 Zr1 84.9(3) . . ?
O2 Zr4 Zr1 32.2(3) . . ?
O19 Zr4 Zr1 75.7(3) . . ?
O58 Zr4 Zr1 114.1(3) . . ?
O28 Zr4 Zr1 166.8(3) . . ?
O89 Zr4 Zr1 108.7(3) . . ?
O4H Zr4 Zr1 95.8(3) . . ?
O2H Zr4 Zr1 39.0(3) . . ?
Zr2 Zr4 Zr1 91.38(5) . . ?
O3 Zr4 Zr3 32.5(3) . . ?
O2 Zr4 Zr3 84.7(3) . . ?
O19 Zr4 Zr3 111.8(3) . . ?
O58 Zr4 Zr3 76.1(3) . . ?
O28 Zr4 Zr3 111.8(3) . . ?
O89 Zr4 Zr3 165.8(3) . . ?
O4H Zr4 Zr3 96.7(3) . . ?
O2H Zr4 Zr3 38.6(3) . . ?
Zr2 Zr4 Zr3 60.62(5) . . ?
Zr1 Zr4 Zr3 60.80(5) . . ?
O3 Zr4 Zr5 84.7(3) . . ?
O2 Zr4 Zr5 32.8(3) . . ?
O19 Zr4 Zr5 111.1(3) . . ?
O58 Zr4 Zr5 166.7(3) . . ?
O28 Zr4 Zr5 110.6(3) . . ?
O89 Zr4 Zr5 75.0(3) . . ?
O4H Zr4 Zr5 38.1(3) . . ?
O2H Zr4 Zr5 96.1(3) . . ?
Zr2 Zr4 Zr5 60.70(5) . . ?
Zr1 Zr4 Zr5 60.65(5) . . ?
Zr3 Zr4 Zr5 91.04(5) . . ?
O4 Zr6 O1 93.8(4) . . ?
O4 Zr6 O69 143.2(5) . . ?
O1 Zr6 O69 82.7(4) . . ?
O4 Zr6 O39 83.1(4) . . ?
O1 Zr6 O39 141.3(4) . . ?
O69 Zr6 O39 77.5(4) . . ?
O4 Zr6 O78 85.4(4) . . ?
O1 Zr6 O78 146.6(4) . . ?
O69 Zr6 O78 116.9(4) . . ?
O39 Zr6 O78 71.9(5) . . ?
O4 Zr6 O48 144.7(5) . . ?
O1 Zr6 O48 84.1(4) . . ?
O69 Zr6 O48 71.6(5) . . ?
O39 Zr6 O48 119.6(4) . . ?
O78 Zr6 O48 77.8(5) . . ?
O4 Zr6 O1H 71.7(4) . . ?
O1 Zr6 O1H 71.5(4) . . ?
O69 Zr6 O1H 138.9(4) . . ?
O39 Zr6 O1H 140.9(4) . . ?
O78 Zr6 O1H 76.6(4) . . ?
O48 Zr6 O1H 74.3(4) . . ?
O4 Zr6 O3H 69.7(4) . . ?
O1 Zr6 O3H 70.5(4) . . ?
O69 Zr6 O3H 74.7(4) . . ?
O39 Zr6 O3H 72.3(4) . . ?
O78 Zr6 O3H 138.3(4) . . ?
O48 Zr6 O3H 139.9(4) . . ?
O1H Zr6 O3H 122.6(4) . . ?
O4 Zr6 Zr5 32.9(3) . . ?
O1 Zr6 Zr5 84.1(3) . . ?
O69 Zr6 Zr5 165.8(3) . . ?
O39 Zr6 Zr5 110.2(3) . . ?
O78 Zr6 Zr5 77.2(3) . . ?
O48 Zr6 Zr5 112.2(3) . . ?
O1H Zr6 Zr5 38.9(3) . . ?
O3H Zr6 Zr5 95.9(3) . . ?
O4 Zr6 Zr1 84.0(3) . . ?
O1 Zr6 Zr1 32.2(3) . . ?
O69 Zr6 Zr1 108.8(3) . . ?
O39 Zr6 Zr1 164.8(3) . . ?
O78 Zr6 Zr1 115.0(3) . . ?
O48 Zr6 Zr1 75.6(3) . . ?
O1H Zr6 Zr1 39.4(3) . . ?
O3H Zr6 Zr1 95.6(3) . . ?
Zr5 Zr6 Zr1 60.87(5) . . ?
O4 Zr6 Zr2 31.5(3) . . ?
O1 Zr6 Zr2 83.2(3) . . ?
O69 Zr6 Zr2 112.2(3) . . ?
O39 Zr6 Zr2 74.2(3) . . ?
O78 Zr6 Zr2 110.4(3) . . ?
O48 Zr6 Zr2 166.0(3) . . ?
O1H Zr6 Zr2 96.2(3) . . ?
O3H Zr6 Zr2 38.3(3) . . ?
Zr5 Zr6 Zr2 60.72(5) . . ?
Zr1 Zr6 Zr2 90.58(5) . . ?
O4 Zr6 Zr3 82.9(3) . . ?
O1 Zr6 Zr3 31.9(3) . . ?
O69 Zr6 Zr3 74.9(3) . . ?
O39 Zr6 Zr3 109.9(3) . . ?
O78 Zr6 Zr3 167.8(3) . . ?
O48 Zr6 Zr3 110.2(3) . . ?
O1H Zr6 Zr3 96.4(3) . . ?
O3H Zr6 Zr3 38.6(3) . . ?
Zr5 Zr6 Zr3 91.03(5) . . ?
Zr1 Zr6 Zr3 60.32(5) . . ?
Zr2 Zr6 Zr3 59.96(5) . . ?
O5 Zr12 O6 95.1(5) . . ?
O5 Zr12 O119 84.3(4) . . ?
O6 Zr12 O119 143.0(4) . . ?
O5 Zr12 O128 142.5(4) . . ?
O6 Zr12 O128 85.5(4) . . ?
O119 Zr12 O128 116.8(4) . . ?
O5 Zr12 O168 144.2(4) . . ?
O6 Zr12 O168 83.0(4) . . ?
O119 Zr12 O168 76.7(5) . . ?
O128 Zr12 O168 73.2(5) . . ?
O5 Zr12 O159 82.2(5) . . ?
O6 Zr12 O159 144.5(4) . . ?
O119 Zr12 O159 72.2(4) . . ?
O128 Zr12 O159 76.3(5) . . ?
O168 Zr12 O159 119.1(5) . . ?
O5 Zr12 O5H 71.3(4) . . ?
O6 Zr12 O5H 70.9(4) . . ?
O119 Zr12 O5H 74.0(4) . . ?
O128 Zr12 O5H 141.8(4) . . ?
O168 Zr12 O5H 74.4(4) . . ?
O159 Zr12 O5H 138.6(4) . . ?
O5 Zr12 O6H 70.5(4) . . ?
O6 Zr12 O6H 70.6(4) . . ?
O119 Zr12 O6H 141.1(4) . . ?
O128 Zr12 O6H 74.5(4) . . ?
O168 Zr12 O6H 139.4(4) . . ?
O159 Zr12 O6H 75.2(4) . . ?
O5H Zr12 O6H 121.8(4) . . ?
O5 Zr12 Zr9 32.4(3) . . ?
O6 Zr12 Zr9 84.1(3) . . ?
O119 Zr12 Zr9 75.8(3) . . ?
O128 Zr12 Zr9 167.4(3) . . ?
O168 Zr12 Zr9 112.5(3) . . ?
O159 Zr12 Zr9 108.7(3) . . ?
O5H Zr12 Zr9 38.9(3) . . ?
O6H Zr12 Zr9 95.4(3) . . ?
O5 Zr12 Zr8 32.4(3) . . ?
O6 Zr12 Zr8 83.9(3) . . ?
O119 Zr12 Zr8 111.3(3) . . ?
O128 Zr12 Zr8 111.3(3) . . ?
O168 Zr12 Zr8 165.8(3) . . ?
O159 Zr12 Zr8 74.9(3) . . ?
O5H Zr12 Zr8 96.1(3) . . ?
O6H Zr12 Zr8 38.2(3) . . ?
Zr9 Zr12 Zr8 60.58(5) . . ?
O5 Zr12 Zr11 84.1(3) . . ?
O6 Zr12 Zr11 32.2(3) . . ?
O119 Zr12 Zr11 166.6(3) . . ?
O128 Zr12 Zr11 76.6(3) . . ?
O168 Zr12 Zr11 109.5(3) . . ?
O159 Zr12 Zr11 112.8(3) . . ?
O5H Zr12 Zr11 95.8(3) . . ?
O6H Zr12 Zr11 38.5(3) . . ?
Zr9 Zr12 Zr11 90.82(5) . . ?
Zr8 Zr12 Zr11 60.31(5) . . ?
O5 Zr12 Zr7 84.0(3) . . ?
O6 Zr12 Zr7 32.1(3) . . ?
O119 Zr12 Zr7 111.7(3) . . ?
O128 Zr12 Zr7 112.3(3) . . ?
O168 Zr12 Zr7 75.5(3) . . ?
O159 Zr12 Zr7 165.2(3) . . ?
O5H Zr12 Zr7 38.8(3) . . ?
O6H Zr12 Zr7 95.2(3) . . ?
Zr9 Zr12 Zr7 60.43(5) . . ?
Zr8 Zr12 Zr7 90.52(5) . . ?
Zr11 Zr12 Zr7 60.23(5) . . ?
O7 Zr7 O6 93.4(5) . . ?
O7 Zr7 O10W 98.9(5) . . ?
O6 Zr7 O10W 142.9(5) . . ?
O7 Zr7 O11W 142.6(5) . . ?
O6 Zr7 O11W 99.9(5) . . ?
O10W Zr7 O11W 91.3(5) . . ?
O7 Zr7 O7H 72.7(4) . . ?
O6 Zr7 O7H 69.8(4) . . ?
O10W Zr7 O7H 147.4(5) . . ?
O11W Zr7 O7H 79.4(5) . . ?
O7 Zr7 O5H 70.1(4) . . ?
O6 Zr7 O5H 72.3(4) . . ?
O10W Zr7 O5H 79.2(5) . . ?
O11W Zr7 O5H 147.2(4) . . ?
O7H Zr7 O5H 124.0(5) . . ?
O7 Zr7 O178 77.1(5) . . ?
O6 Zr7 O178 145.1(4) . . ?
O10W Zr7 O178 72.0(4) . . ?
O11W Zr7 O178 72.0(5) . . ?
O7H Zr7 O178 75.4(4) . . ?
O5H Zr7 O178 131.9(4) . . ?
O7 Zr7 O169 144.5(4) . . ?
O6 Zr7 O169 77.1(4) . . ?
O10W Zr7 O169 72.6(5) . . ?
O11W Zr7 O169 72.9(4) . . ?
O7H Zr7 O169 131.9(4) . . ?
O5H Zr7 O169 74.4(4) . . ?
O178 Zr7 O169 128.6(4) . . ?
O7 Zr7 Zr10 31.9(3) . . ?
O6 Zr7 Zr10 83.1(3) . . ?
O10W Zr7 Zr10 123.6(4) . . ?
O11W Zr7 Zr10 115.4(3) . . ?
O7H Zr7 Zr10 40.9(3) . . ?
O5H Zr7 Zr10 95.6(3) . . ?
O178 Zr7 Zr10 71.1(3) . . ?
O169 Zr7 Zr10 159.8(3) . . ?
O7 Zr7 Zr12 82.5(3) . . ?
O6 Zr7 Zr12 32.2(3) . . ?
O10W Zr7 Zr12 115.3(3) . . ?
O11W Zr7 Zr12 125.1(3) . . ?
O7H Zr7 Zr12 95.2(3) . . ?
O5H Zr7 Zr12 40.2(3) . . ?
O178 Zr7 Zr12 159.3(3) . . ?
O169 Zr7 Zr12 71.3(3) . . ?
Zr10 Zr7 Zr12 89.61(6) . . ?
O7 Zr7 Zr11 82.7(3) . . ?
O6 Zr7 Zr11 31.9(3) . . ?
O10W Zr7 Zr11 174.7(3) . . ?
O11W Zr7 Zr11 90.4(4) . . ?
O7H Zr7 Zr11 37.9(3) . . ?
O5H Zr7 Zr11 96.7(3) . . ?
O178 Zr7 Zr11 113.3(3) . . ?
O169 Zr7 Zr11 103.2(3) . . ?
Zr10 Zr7 Zr11 59.84(5) . . ?
Zr12 Zr7 Zr11 59.86(5) . . ?
O7 Zr7 Zr9 32.2(3) . . ?
O6 Zr7 Zr9 83.4(3) . . ?
O10W Zr7 Zr9 88.6(4) . . ?
O11W Zr7 Zr9 174.5(3) . . ?
O7H Zr7 Zr9 97.7(3) . . ?
O5H Zr7 Zr9 38.0(3) . . ?
O178 Zr7 Zr9 102.7(3) . . ?
O169 Zr7 Zr9 112.3(3) . . ?
Zr10 Zr7 Zr9 60.38(5) . . ?
Zr12 Zr7 Zr9 59.62(5) . . ?
Zr11 Zr7 Zr9 90.14(6) . . ?
O5 Zr8 O8 93.8(5) . . ?
O5 Zr8 O14W 145.7(4) . . ?
O8 Zr8 O14W 97.5(5) . . ?
O5 Zr8 O6H 73.1(4) . . ?
O8 Zr8 O6H 68.6(4) . . ?
O14W Zr8 O6H 81.1(5) . . ?
O5 Zr8 O15W 96.7(5) . . ?
O8 Zr8 O15W 145.2(4) . . ?
O14W Zr8 O15W 92.3(5) . . ?
O6H Zr8 O15W 146.1(4) . . ?
O5 Zr8 O8H 69.3(4) . . ?
O8 Zr8 O8H 73.1(4) . . ?
O14W Zr8 O8H 145.0(4) . . ?
O6H Zr8 O8H 123.3(4) . . ?
O15W Zr8 O8H 79.7(4) . . ?
O5 Zr8 O158 78.6(4) . . ?
O8 Zr8 O158 144.0(5) . . ?
O14W Zr8 O158 73.3(5) . . ?
O6H Zr8 O158 75.5(4) . . ?
O15W Zr8 O158 70.8(5) . . ?
O8H Zr8 O158 133.1(4) . . ?
O5 Zr8 O189 143.8(4) . . ?
O8 Zr8 O189 78.6(4) . . ?
O14W Zr8 O189 70.4(4) . . ?
O6H Zr8 O189 132.9(4) . . ?
O15W Zr8 O189 73.4(4) . . ?
O8H Zr8 O189 74.7(4) . . ?
O158 Zr8 O189 127.0(4) . . ?
O5 Zr8 Zr12 32.4(3) . . ?
O8 Zr8 Zr12 82.3(3) . . ?
O14W Zr8 Zr12 117.8(3) . . ?
O6H Zr8 Zr12 40.7(3) . . ?
O15W Zr8 Zr12 121.9(3) . . ?
O8H Zr8 Zr12 94.8(3) . . ?
O158 Zr8 Zr12 72.4(3) . . ?
O189 Zr8 Zr12 160.2(3) . . ?
O5 Zr8 Zr10 83.0(3) . . ?
O8 Zr8 Zr10 32.2(3) . . ?
O14W Zr8 Zr10 121.8(3) . . ?
O6H Zr8 Zr10 94.4(3) . . ?
O15W Zr8 Zr10 116.8(3) . . ?
O8H Zr8 Zr10 41.0(3) . . ?
O158 Zr8 Zr10 160.9(3) . . ?
O189 Zr8 Zr10 71.7(3) . . ?
Zr12 Zr8 Zr10 89.25(6) . . ?
O5 Zr8 Zr11 83.8(3) . . ?
O8 Zr8 Zr11 31.1(3) . . ?
O14W Zr8 Zr11 89.4(4) . . ?
O6H Zr8 Zr11 37.5(3) . . ?
O15W Zr8 Zr11 176.2(3) . . ?
O8H Zr8 Zr11 97.0(3) . . ?
O158 Zr8 Zr11 112.9(3) . . ?
O189 Zr8 Zr11 104.0(3) . . ?
Zr12 Zr8 Zr11 59.96(5) . . ?
Zr10 Zr8 Zr11 59.55(5) . . ?
O5 Zr8 Zr9 31.5(3) . . ?
O8 Zr8 Zr9 83.4(3) . . ?
O14W Zr8 Zr9 177.2(3) . . ?
O6H Zr8 Zr9 96.8(3) . . ?
O15W Zr8 Zr9 88.4(3) . . ?
O8H Zr8 Zr9 37.8(3) . . ?
O158 Zr8 Zr9 104.5(3) . . ?
O189 Zr8 Zr9 112.3(3) . . ?
Zr12 Zr8 Zr9 59.69(5) . . ?
Zr10 Zr8 Zr9 60.05(5) . . ?
Zr11 Zr8 Zr9 90.10(6) . . ?
O8 Zr11 O6 93.6(4) . . ?
O8 Zr11 O13W 96.3(5) . . ?
O6 Zr11 O13W 146.5(4) . . ?
O8 Zr11 O12W 148.3(5) . . ?
O6 Zr11 O12W 93.3(4) . . ?
O13W Zr11 O12W 94.8(5) . . ?
O8 Zr11 O6H 69.0(4) . . ?
O6 Zr11 O6H 72.8(4) . . ?
O13W Zr11 O6H 81.1(4) . . ?
O12W Zr11 O6H 142.4(4) . . ?
O8 Zr11 O7H 73.0(5) . . ?
O6 Zr11 O7H 69.8(4) . . ?
O13W Zr11 O7H 143.7(4) . . ?
O12W Zr11 O7H 80.5(5) . . ?
O6H Zr11 O7H 123.6(4) . . ?
O8 Zr11 O138 80.4(4) . . ?
O6 Zr11 O138 141.5(4) . . ?
O13W Zr11 O138 71.9(4) . . ?
O12W Zr11 O138 74.9(4) . . ?
O6H Zr11 O138 136.4(4) . . ?
O7H Zr11 O138 72.1(4) . . ?
O8 Zr11 O129 141.8(4) . . ?
O6 Zr11 O129 79.3(4) . . ?
O13W Zr11 O129 73.2(4) . . ?
O12W Zr11 O129 69.9(4) . . ?
O6H Zr11 O129 73.1(4) . . ?
O7H Zr11 O129 135.5(4) . . ?
O138 Zr11 O129 127.2(4) . . ?
O8 Zr11 Zr10 32.3(3) . . ?
O6 Zr11 Zr10 82.9(3) . . ?
O13W Zr11 Zr10 120.6(3) . . ?
O12W Zr11 Zr10 118.7(3) . . ?
O6H Zr11 Zr10 94.7(3) . . ?
O7H Zr11 Zr10 40.7(3) . . ?
O138 Zr11 Zr10 71.9(3) . . ?
O129 Zr11 Zr10 160.7(3) . . ?
O8 Zr11 Zr12 82.6(3) . . ?
O6 Zr11 Zr12 32.2(3) . . ?
O13W Zr11 Zr12 118.1(3) . . ?
O12W Zr11 Zr12 117.6(3) . . ?
O6H Zr11 Zr12 40.7(3) . . ?
O7H Zr11 Zr12 95.3(3) . . ?
O138 Zr11 Zr12 161.2(3) . . ?
O129 Zr11 Zr12 71.5(3) . . ?
Zr10 Zr11 Zr12 89.48(5) . . ?
O8 Zr11 Zr8 31.8(3) . . ?
O6 Zr11 Zr8 83.4(3) . . ?
O13W Zr11 Zr8 88.4(3) . . ?
O12W Zr11 Zr8 176.6(3) . . ?
O6H Zr11 Zr8 37.2(3) . . ?
O7H Zr11 Zr8 97.5(3) . . ?
O138 Zr11 Zr8 107.1(3) . . ?
O129 Zr11 Zr8 110.2(3) . . ?
Zr10 Zr11 Zr8 60.19(5) . . ?
Zr12 Zr11 Zr8 59.73(5) . . ?
O8 Zr11 Zr7 83.1(3) . . ?
O6 Zr11 Zr7 31.9(3) . . ?
O13W Zr11 Zr7 178.0(3) . . ?
O12W Zr11 Zr7 86.8(3) . . ?
O6H Zr11 Zr7 96.8(3) . . ?
O7H Zr11 Zr7 37.9(3) . . ?
O138 Zr11 Zr7 109.8(3) . . ?
O129 Zr11 Zr7 106.2(3) . . ?
Zr10 Zr11 Zr7 59.58(5) . . ?
Zr12 Zr11 Zr7 59.91(5) . . ?
Zr8 Zr11 Zr7 90.00(5) . . ?
O7 Zr10 O8 93.6(5) . . ?
O7 Zr10 O188 144.2(5) . . ?
O8 Zr10 O188 83.2(5) . . ?
O7 Zr10 O179 83.7(4) . . ?
O8 Zr10 O179 144.5(5) . . ?
O188 Zr10 O179 118.6(4) . . ?
O7 Zr10 O148 84.3(4) . . ?
O8 Zr10 O148 141.5(5) . . ?
O188 Zr10 O148 76.9(4) . . ?
O179 Zr10 O148 73.6(4) . . ?
O7 Zr10 O139 142.9(5) . . ?
O8 Zr10 O139 83.9(4) . . ?
O188 Zr10 O139 72.4(5) . . ?
O179 Zr10 O139 77.6(4) . . ?
O148 Zr10 O139 119.7(4) . . ?
O7 Zr10 O7H 70.8(4) . . ?
O8 Zr10 O7H 70.5(4) . . ?
O188 Zr10 O7H 138.7(4) . . ?
O179 Zr10 O7H 75.2(4) . . ?
O148 Zr10 O7H 141.8(4) . . ?
O139 Zr10 O7H 73.6(4) . . ?
O7 Zr10 O8H 70.6(4) . . ?
O8 Zr10 O8H 70.9(4) . . ?
O188 Zr10 O8H 74.8(4) . . ?
O179 Zr10 O8H 138.8(4) . . ?
O148 Zr10 O8H 72.2(4) . . ?
O139 Zr10 O8H 140.5(4) . . ?
O7H Zr10 O8H 122.3(4) . . ?
O7 Zr10 Zr7 31.7(3) . . ?
O8 Zr10 Zr7 83.5(3) . . ?
O188 Zr10 Zr7 165.6(3) . . ?
O179 Zr10 Zr7 75.7(3) . . ?
O148 Zr10 Zr7 110.8(3) . . ?
O139 Zr10 Zr7 111.7(3) . . ?
O7H Zr10 Zr7 39.1(3) . . ?
O8H Zr10 Zr7 95.5(3) . . ?
O7 Zr10 Zr11 83.3(3) . . ?
O8 Zr10 Zr11 31.7(3) . . ?
O188 Zr10 Zr11 109.0(3) . . ?
O179 Zr10 Zr11 113.3(3) . . ?
O148 Zr10 Zr11 165.0(3) . . ?
O139 Zr10 Zr11 75.3(3) . . ?
O7H Zr10 Zr11 38.9(3) . . ?
O8H Zr10 Zr11 95.6(3) . . ?
Zr7 Zr10 Zr11 60.58(5) . . ?
O7 Zr10 Zr8 83.3(3) . . ?
O8 Zr10 Zr8 32.3(3) . . ?
O188 Zr10 Zr8 75.1(3) . . ?
O179 Zr10 Zr8 166.1(3) . . ?
O148 Zr10 Zr8 109.8(3) . . ?
O139 Zr10 Zr8 110.5(3) . . ?
O7H Zr10 Zr8 95.8(3) . . ?
O8H Zr10 Zr8 38.7(3) . . ?
Zr7 Zr10 Zr8 90.62(5) . . ?
Zr11 Zr10 Zr8 60.26(5) . . ?
O7 Zr10 Zr9 32.3(3) . . ?
O8 Zr10 Zr9 83.5(3) . . ?
O188 Zr10 Zr9 112.4(3) . . ?
O179 Zr10 Zr9 109.6(3) . . ?
O148 Zr10 Zr9 74.4(3) . . ?
O139 Zr10 Zr9 165.9(3) . . ?
O7H Zr10 Zr9 96.1(3) . . ?
O8H Zr10 Zr9 38.4(3) . . ?
Zr7 Zr10 Zr9 60.38(5) . . ?
Zr11 Zr10 Zr9 90.56(5) . . ?
Zr8 Zr10 Zr9 60.14(5) . . ?
O5 Zr9 O7 93.1(5) . . ?
O5 Zr9 O16W 96.5(5) . . ?
O7 Zr9 O16W 144.1(4) . . ?
O5 Zr9 O9W 143.3(5) . . ?
O7 Zr9 O9W 97.4(5) . . ?
O16W Zr9 O9W 95.3(5) . . ?
O5 Zr9 O8H 69.4(4) . . ?
O7 Zr9 O8H 72.2(4) . . ?
O16W Zr9 O8H 79.1(4) . . ?
O9W Zr9 O8H 147.2(4) . . ?
O5 Zr9 O5H 72.7(4) . . ?
O7 Zr9 O5H 69.3(4) . . ?
O16W Zr9 O5H 146.4(4) . . ?
O9W Zr9 O5H 78.3(5) . . ?
O8H Zr9 O5H 123.2(4) . . ?
O5 Zr9 O149 144.3(5) . . ?
O7 Zr9 O149 78.1(5) . . ?
O16W Zr9 O149 74.0(5) . . ?
O9W Zr9 O149 72.4(5) . . ?
O8H Zr9 O149 75.0(5) . . ?
O5H Zr9 O149 132.4(4) . . ?
O5 Zr9 O118 77.3(4) . . ?
O7 Zr9 O118 144.7(5) . . ?
O16W Zr9 O118 71.2(4) . . ?
O9W Zr9 O118 73.9(4) . . ?
O8H Zr9 O118 131.9(4) . . ?
O5H Zr9 O118 75.4(4) . . ?
O149 Zr9 O118 128.2(5) . . ?
O5 Zr9 Zr12 32.4(3) . . ?
O7 Zr9 Zr12 82.1(3) . . ?
O16W Zr9 Zr12 122.0(3) . . ?
O9W Zr9 Zr12 114.8(3) . . ?
O8H Zr9 Zr12 94.9(3) . . ?
O5H Zr9 Zr12 40.4(3) . . ?
O149 Zr9 Zr12 159.7(3) . . ?
O118 Zr9 Zr12 71.6(3) . . ?
O5 Zr9 Zr10 82.8(3) . . ?
O7 Zr9 Zr10 31.5(3) . . ?
O16W Zr9 Zr10 116.0(3) . . ?
O9W Zr9 Zr10 122.1(3) . . ?
O8H Zr9 Zr10 40.8(3) . . ?
O5H Zr9 Zr10 94.5(3) . . ?
O149 Zr9 Zr10 71.6(3) . . ?
O118 Zr9 Zr10 159.6(3) . . ?
Zr12 Zr9 Zr10 89.14(5) . . ?
O5 Zr9 Zr7 83.6(3) . . ?
O7 Zr9 Zr7 31.3(3) . . ?
O16W Zr9 Zr7 175.3(3) . . ?
O9W Zr9 Zr7 87.3(4) . . ?
O8H Zr9 Zr7 96.6(3) . . ?
O5H Zr9 Zr7 38.0(3) . . ?
O149 Zr9 Zr7 103.1(3) . . ?
O118 Zr9 Zr7 113.4(3) . . ?
Zr12 Zr9 Zr7 59.95(5) . . ?
Zr10 Zr9 Zr7 59.24(5) . . ?
O5 Zr9 Zr8 31.5(3) . . ?
O7 Zr9 Zr8 82.4(3) . . ?
O16W Zr9 Zr8 87.9(3) . . ?
O9W Zr9 Zr8 174.6(3) . . ?
O8H Zr9 Zr8 37.8(3) . . ?
O5H Zr9 Zr8 96.6(3) . . ?
O149 Zr9 Zr8 112.7(3) . . ?
O118 Zr9 Zr8 103.2(3) . . ?
Zr12 Zr9 Zr8 59.73(5) . . ?
Zr10 Zr9 Zr8 59.81(5) . . ?
Zr7 Zr9 Zr8 89.76(5) . . ?
C171 O178 Zr7 135.5(11) . . ?
Zr4 O3 Zr2 115.2(5) . . ?
Zr4 O3 Zr3 115.3(5) . . ?
Zr2 O3 Zr3 116.4(5) . . ?
Zr5 O1H Zr1 104.3(5) . . ?
Zr5 O1H Zr6 100.3(4) . . ?
Zr1 O1H Zr6 100.1(4) . . ?
Zr5 O1H H1H 116.5 . . ?
Zr1 O1H H1H 116.5 . . ?
Zr6 O1H H1H 116.5 . . ?
Zr6 O1 Zr1 115.7(5) . . ?
Zr6 O1 Zr3 116.5(5) . . ?
Zr1 O1 Zr3 116.5(5) . . ?
Zr11 O8 Zr10 115.9(6) . . ?
Zr11 O8 Zr8 117.1(5) . . ?
Zr10 O8 Zr8 115.4(5) . . ?
C51 O59 Zr3 130.0(11) . . ?
Zr7 O6 Zr12 115.7(5) . . ?
Zr7 O6 Zr11 116.3(5) . . ?
Zr12 O6 Zr11 115.6(5) . . ?
Zr7 O7 Zr10 116.4(6) . . ?
Zr7 O7 Zr9 116.6(5) . . ?
Zr10 O7 Zr9 116.3(6) . . ?
C81 O89 Zr4 131.3(11) . . ?
C181 O188 Zr10 132.3(13) . . ?
C111 O119 Zr12 129.5(11) . . ?
Zr1 O2 Zr4 115.4(5) . . ?
Zr1 O2 Zr5 116.4(5) . . ?
Zr4 O2 Zr5 115.0(5) . . ?
C131 O138 Zr11 134.4(11) . . ?
C21 O29 Zr2 131.8(11) . . ?
C41 O48 Zr6 129.4(11) . . ?
C61 O69 Zr6 133.1(11) . . ?
Zr2 O3H Zr3 104.3(4) . . ?
Zr2 O3H Zr6 100.7(4) . . ?
Zr3 O3H Zr6 100.4(4) . . ?
Zr2 O3H H3H 116.4 . . ?
Zr3 O3H H3H 116.4 . . ?
Zr6 O3H H3H 116.4 . . ?
Zr3 O6W H6WA 129.3 . . ?
Zr3 O6W H6WB 117.7 . . ?
H6WA O6W H6WB 101.8 . . ?
C121 O128 Zr12 128.6(11) . . ?
Zr6 O4 Zr2 117.2(5) . . ?
Zr6 O4 Zr5 114.5(6) . . ?
Zr2 O4 Zr5 117.3(5) . . ?
Zr5 O4H Zr2 104.5(4) . . ?
Zr5 O4H Zr4 101.7(4) . . ?
Zr2 O4H Zr4 99.5(4) . . ?
Zr5 O4H H4H 116.2 . . ?
Zr2 O4H H4H 116.2 . . ?
Zr4 O4H H4H 116.2 . . ?
Zr8 O15W H15A 134.2 . . ?
Zr8 O15W H15B 112.4 . . ?
H15A O15W H15B 102.0 . . ?
Zr9 O8H Zr8 104.4(5) . . ?
Zr9 O8H Zr10 100.8(4) . . ?
Zr8 O8H Zr10 100.3(4) . . ?
Zr9 O8H H8H 116.3 . . ?
Zr8 O8H H8H 116.3 . . ?
Zr10 O8H H8H 116.3 . . ?
Zr9 O5 Zr8 116.9(5) . . ?
Zr9 O5 Zr12 115.2(5) . . ?
Zr8 O5 Zr12 115.3(5) . . ?
C21 O28 Zr4 130.9(12) . . ?
C31 O38 Zr2 130.8(11) . . ?
C131 O139 Zr10 130.6(11) . . ?
Zr3 O7W H7WA 133.2 . . ?
Zr3 O7W H7WB 124.5 . . ?
H7WA O7W H7WB 101.4 . . ?
C71 O79 Zr5 138.6(11) . . ?
Zr3 O2H Zr1 105.2(5) . . ?
Zr3 O2H Zr4 100.6(4) . . ?
Zr1 O2H Zr4 100.1(5) . . ?
Zr3 O2H H2H 116.2 . . ?
Zr1 O2H H2H 116.2 . . ?
Zr4 O2H H2H 116.2 . . ?
C11 O19 Zr4 129.4(11) . . ?
C141 O149 Zr9 133.6(13) . . ?
C141 O148 Zr10 132.7(12) . . ?
C11 O18 Zr1 133.3(11) . . ?
C161 O169 Zr7 135.1(12) . . ?
C171 O179 Zr10 131.2(11) . . ?
Zr8 O6H Zr11 105.3(5) . . ?
Zr8 O6H Zr12 101.0(5) . . ?
Zr11 O6H Zr12 100.9(5) . . ?
Zr8 O6H H6H 115.8 . . ?
Zr11 O6H H6H 115.8 . . ?
Zr12 O6H H6H 115.8 . . ?
Zr7 O11W H11A 123.1 . . ?
Zr7 O11W H11B 122.5 . . ?
H11A O11W H11B 105.6 . . ?
Zr11 O13W H13E 130.1 . . ?
Zr11 O13W H13F 129.7 . . ?
H13E O13W H13F 99.5 . . ?
C61 O68 Zr3 134.2(12) . . ?
C151 O158 Zr8 134.7(12) . . ?
C151 O159 Zr12 132.0(12) . . ?
Zr11 O7H Zr7 104.2(4) . . ?
Zr11 O7H Zr10 100.4(5) . . ?
Zr7 O7H Zr10 100.0(4) . . ?
Zr11 O7H H7H 116.6 . . ?
Zr7 O7H H7H 116.6 . . ?
Zr10 O7H H7H 116.6 . . ?
Zr11 O12W H12A 133.6 . . ?
Zr11 O12W H12B 123.2 . . ?
H12A O12W H12B 102.7 . . ?
C181 O189 Zr8 131.5(11) . . ?
Zr8 O14W H14C 128.3 . . ?
Zr8 O14W H14D 127.7 . . ?
H14C O14W H14D 101.2 . . ?
C111 O118 Zr9 133.2(12) . . ?
Zr1 O1W H1WA 120.2 . . ?
Zr1 O1W H1WB 127.6 . . ?
H1WA O1W H1WB 104.7 . . ?
C161 O168 Zr12 130.3(11) . . ?
Zr5 O3W H3WA 128.0 . . ?
Zr5 O3W H3WB 128.6 . . ?
H3WA O3W H3WB 103.4 . . ?
Zr9 O9W H9WA 114.7 . . ?
Zr9 O9W H9WB 130.5 . . ?
H9WA O9W H9WB 105.0 . . ?
C51 O58 Zr4 131.7(11) . . ?
Zr2 O5W H5WA 133.4 . . ?
Zr2 O5W H5WB 125.3 . . ?
H5WA O5W H5WB 101.2 . . ?
C31 O39 Zr6 131.6(12) . . ?
Zr9 O5H Zr7 104.0(4) . . ?
Zr9 O5H Zr12 100.7(5) . . ?
Zr7 O5H Zr12 101.1(4) . . ?
Zr9 O5H H5H 116.3 . . ?
Zr7 O5H H5H 116.3 . . ?
Zr12 O5H H5H 116.3 . . ?
Zr9 O16W H16A 142.0 . . ?
Zr9 O16W H16B 112.9 . . ?
H16A O16W H16B 101.2 . . ?
C41 O49 Zr1 135.3(12) . . ?
H67A O67S H67B 103.6 . . ?
H28A O28S H28B 104.5 . . ?
C71 O78 Zr6 129.2(11) . . ?
Zr5 O2W H2WA 113.4 . . ?
Zr5 O2W H2WB 117.0 . . ?
H2WA O2W H2WB 103.4 . . ?
C81 O88 Zr5 134.6(12) . . ?
H20A O20S H20B 102.2 . . ?
Zr1 O8W H8WA 123.9 . . ?
Zr1 O8W H8WB 127.3 . . ?
H8WA O8W H8WB 103.3 . . ?
Zr7 O10W H10A 125.1 . . ?
Zr7 O10W H10B 120.8 . . ?
H10A O10W H10B 104.0 . . ?
Zr2 O4W H4WA 126.3 . . ?
Zr2 O4W H4WB 121.8 . . ?
H4WA O4W H4WB 100.7 . . ?
C112 N113 H11C 109.5 . . ?
C112 N113 H11D 109.5 . . ?
H11C N113 H11D 109.5 . . ?
C112 N113 H11E 109.5 . . ?
H11C N113 H11E 109.5 . . ?
H11D N113 H11E 109.5 . . ?
C121 O129 Zr11 133.9(12) . . ?
H38A O38S H38B 101.3 . . ?
H21A O21S H21B 103.6 . . ?
N23 C22 C21 113.2(14) . . ?
N23 C22 C24 111.3(15) . . ?
C21 C22 C24 107.5(14) . . ?
N23 C22 H22 108.2 . . ?
C21 C22 H22 108.2 . . ?
C24 C22 H22 108.2 . . ?
O59 C51 O58 129.2(17) . . ?
O59 C51 C52 119.2(16) . . ?
O58 C51 C52 111.4(15) . . ?
C182 N183 H18A 109.5 . . ?
C182 N183 H18B 109.5 . . ?
H18A N183 H18B 109.5 . . ?
C182 N183 H18C 109.5 . . ?
H18A N183 H18C 109.5 . . ?
H18B N183 H18C 109.5 . . ?
H57A O57S H57B 104.0 . . ?
C72D N73D C74D 107.6(16) . . ?
C72D N73D H73D 126.2 . . ?
C74D N73D H73D 126.2 . . ?
O188 C181 O189 128.7(17) . . ?
O188 C181 C182 118.8(16) . . ?
O189 C181 C182 112.5(17) . . ?
H41A O41S H41B 104.3 . . ?
C62 N63 H63A 109.5 . . ?
C62 N63 H63B 109.5 . . ?
H63A N63 H63B 109.5 . . ?
C62 N63 H63C 109.5 . . ?
H63A N63 H63C 109.5 . . ?
H63B N63 H63C 109.5 . . ?
O49 C41 O48 126.7(17) . . ?
O49 C41 C42 116.2(16) . . ?
O48 C41 C42 116.5(15) . . ?
O169 C161 O168 127.1(17) . . ?
O169 C161 C162 115.6(16) . . ?
O168 C161 C162 117.1(15) . . ?
H62A O62S H62B 103.9 . . ?
C62I N63I C64I 108.0(16) . . ?
C62I N63I H63I 126.0 . . ?
C64I N63I H63I 126.0 . . ?
H17G O17S H17H 101.8 . . ?
C82D C81D C89D 106.1(16) . . ?
C82D C81D C84 127.6(17) . . ?
C89D C81D C84 126.2(18) . . ?
H36A O36S H36B 104.0 . . ?
H15J O15S H15K 101.9 . . ?
C22 N23 H23A 109.5 . . ?
C22 N23 H23B 109.5 . . ?
H23A N23 H23B 109.5 . . ?
C22 N23 H23C 109.5 . . ?
H23A N23 H23C 109.5 . . ?
H23B N23 H23C 109.5 . . ?
C41D C44 C42 114.0(16) . . ?
C41D C44 H44A 108.8 . . ?
C42 C44 H44A 108.8 . . ?
C41D C44 H44B 108.8 . . ?
C42 C44 H44B 108.8 . . ?
H44A C44 H44B 107.6 . . ?
C132 N133 H13G 109.5 . . ?
C132 N133 H13H 109.5 . . ?
H13G N133 H13H 109.5 . . ?
C132 N133 H13I 109.5 . . ?
H13G N133 H13I 109.5 . . ?
H13H N133 H13I 109.5 . . ?
O179 C171 O178 125.5(16) . . ?
O179 C171 C172 116.4(15) . . ?
O178 C171 C172 118.0(15) . . ?
C82 N83 H83A 109.5 . . ?
C82 N83 H83B 109.5 . . ?
H83A N83 H83B 109.5 . . ?
C82 N83 H83C 109.5 . . ?
H83A N83 H83C 109.5 . . ?
H83B N83 H83C 109.5 . . ?
O158 C151 O159 125.1(17) . . ?
O158 C151 C152 117.2(17) . . ?
O159 C151 C152 117.5(16) . . ?
C84 C82 N83 111.4(14) . . ?
C84 C82 C81 114.4(15) . . ?
N83 C82 C81 108.6(14) . . ?
C84 C82 H82 107.4 . . ?
N83 C82 H82 107.4 . . ?
C81 C82 H82 107.4 . . ?
C162 N163 H16C 109.5 . . ?
C162 N163 H16E 109.5 . . ?
H16C N163 H16E 109.5 . . ?
C162 N163 H16F 109.5 . . ?
H16C N163 H16F 109.5 . . ?
H16E N163 H16F 109.5 . . ?
O69 C61 O68 126.7(16) . . ?
O69 C61 C62 115.3(15) . . ?
O68 C61 C62 118.0(16) . . ?
O78 C71 O79 122.1(16) . . ?
O78 C71 C72 118.8(15) . . ?
O79 C71 C72 119.1(15) . . ?
C12 N13 H13A 109.5 . . ?
C12 N13 H13B 109.5 . . ?
H13A N13 H13B 109.5 . . ?
C12 N13 H13C 109.5 . . ?
H13A N13 H13C 109.5 . . ?
H13B N13 H13C 109.5 . . ?
C152 N153 H15C 109.5 . . ?
C152 N153 H15E 109.5 . . ?
H15C N153 H15E 109.5 . . ?
C152 N153 H15F 109.5 . . ?
H15C N153 H15F 109.5 . . ?
H15E N153 H15F 109.5 . . ?
O39 C31 O38 130.2(17) . . ?
O39 C31 C32 114.7(16) . . ?
O38 C31 C32 115.0(16) . . ?
C28D C29D C24D 119.6(18) . . ?
C28D C29D C21D 133.8(18) . . ?
C24D C29D C21D 106.5(16) . . ?
N153 C152 C151 109.6(14) . . ?
N153 C152 C154 111.1(15) . . ?
C151 C152 C154 113.1(16) . . ?
N153 C152 H152 107.6 . . ?
C151 C152 H152 107.6 . . ?
C154 C152 H152 107.6 . . ?
C34I N33I C32I 110.6(16) . . ?
C34I N33I H33I 124.7 . . ?
C32I N33I H33I 124.7 . . ?
C72 N73 H73A 109.5 . . ?
C72 N73 H73B 109.5 . . ?
H73A N73 H73B 109.5 . . ?
C72 N73 H73C 109.5 . . ?
H73A N73 H73C 109.5 . . ?
H73B N73 H73C 109.5 . . ?
C72D C71D C79D 106.2(18) . . ?
C72D C71D C74 129.0(19) . . ?
C79D C71D C74 124.7(17) . . ?
N53I C54I C59I 110.4(18) . . ?
N53I C54I C55I 133(2) . . ?
C59I C54I C55I 117(2) . . ?
O19 C11 O18 128.1(16) . . ?
O19 C11 C12 115.4(15) . . ?
O18 C11 C12 116.4(15) . . ?
N123 C122 C124 115.9(17) . . ?
N123 C122 C121 105.7(14) . . ?
C124 C122 C121 110.5(15) . . ?
N123 C122 H122 108.2 . . ?
C124 C122 H122 108.2 . . ?
C121 C122 H122 108.2 . . ?
C42I N43I C44I 108.1(18) . . ?
C42I N43I H43I 126.0 . . ?
C44I N43I H43I 126.0 . . ?
O148 C141 O149 126.2(18) . . ?
O148 C141 C142 121.0(17) . . ?
O149 C141 C142 112.4(17) . . ?
C52 N53 H53A 109.5 . . ?
C52 N53 H53B 109.5 . . ?
H53A N53 H53B 109.5 . . ?
C52 N53 H53C 109.5 . . ?
H53A N53 H53C 109.5 . . ?
H53B N53 H53C 109.5 . . ?
C172 N173 H17A 109.5 . . ?
C172 N173 H17B 109.5 . . ?
H17A N173 H17B 109.5 . . ?
C172 N173 H17C 109.5 . . ?
H17A N173 H17C 109.5 . . ?
H17B N173 H17C 109.5 . . ?
N43 C42 C41 108.7(14) . . ?
N43 C42 C44 109.5(14) . . ?
C41 C42 C44 108.9(15) . . ?
N43 C42 H42 109.9 . . ?
C41 C42 H42 109.9 . . ?
C44 C42 H42 109.9 . . ?
C42 N43 H43A 109.5 . . ?
C42 N43 H43B 109.5 . . ?
H43A N43 H43B 109.5 . . ?
C42 N43 H43C 109.5 . . ?
H43A N43 H43C 109.5 . . ?
H43B N43 H43C 109.5 . . ?
N13 C12 C14 111.4(15) . . ?
N13 C12 C11 108.9(13) . . ?
C14 C12 C11 107.7(14) . . ?
N13 C12 H12 109.6 . . ?
C14 C12 H12 109.6 . . ?
C11 C12 H12 109.6 . . ?
C62D N63D C64D 106.9(15) . . ?
C62D N63D H63D 126.6 . . ?
C64D N63D H63D 126.6 . . ?
C24D N23D C22D 109.1(16) . . ?
C24D N23D H23D 125.5 . . ?
C22D N23D H23D 125.5 . . ?
C32 N33 H33A 109.5 . . ?
C32 N33 H33B 109.5 . . ?
H33A N33 H33B 109.5 . . ?
C32 N33 H33C 109.5 . . ?
H33A N33 H33C 109.5 . . ?
H33B N33 H33C 109.5 . . ?
C24I C29I C21I 107.6(18) . . ?
C24I C29I C28I 118(2) . . ?
C21I C29I C28I 134(2) . . ?
N163 C162 C161 110.3(15) . . ?
N163 C162 C164 112.1(15) . . ?
C161 C162 C164 113.0(16) . . ?
N163 C162 H162 107.0 . . ?
C161 C162 H162 107.0 . . ?
C164 C162 H162 107.0 . . ?
C24I N23I C22I 111.3(17) . . ?
C24I N23I H23I 124.4 . . ?
C22I N23I H23I 124.4 . . ?
C54D N53D C52D 108.6(17) . . ?
C54D N53D H53D 125.7 . . ?
C52D N53D H53D 125.7 . . ?
C81D C84 C82 114.3(16) . . ?
C81D C84 H84A 108.7 . . ?
C82 C84 H84A 108.7 . . ?
C81D C84 H84B 108.7 . . ?
C82 C84 H84B 108.7 . . ?
H84A C84 H84B 107.6 . . ?
C42I C41I C144 131.8(19) . . ?
C42I C41I C49I 102.1(18) . . ?
C144 C41I C49I 126.0(19) . . ?
O119 C111 O118 127.5(17) . . ?
O119 C111 C112 114.6(16) . . ?
O118 C111 C112 117.8(17) . . ?
C52D C51D C59D 107.6(17) . . ?
C52D C51D C54 126.0(19) . . ?
C59D C51D C54 126.4(18) . . ?
N63 C62 C64 113.5(14) . . ?
N63 C62 C61 108.4(14) . . ?
C64 C62 C61 114.5(15) . . ?
N63 C62 H62 106.6 . . ?
C64 C62 H62 106.6 . . ?
C61 C62 H62 106.6 . . ?
C32I C31I C39I 105.8(16) . . ?
C32I C31I C134 125.4(17) . . ?
C39I C31I C134 128.7(17) . . ?
N113 C112 C111 109.8(14) . . ?
N113 C112 C114 109.6(15) . . ?
C111 C112 C114 109.3(14) . . ?
N113 C112 H112 109.4 . . ?
C111 C112 H112 109.4 . . ?
C114 C112 H112 109.4 . . ?
H22A O22S H22B 101.7 . . ?
C122 N123 H12C 109.5 . . ?
C122 N123 H12E 109.5 . . ?
H12C N123 H12E 109.5 . . ?
C122 N123 H12F 109.5 . . ?
H12C N123 H12F 109.5 . . ?
H12E N123 H12F 109.5 . . ?
C51D C52D N53D 110.4(19) . . ?
C51D C52D H52D 124.8 . . ?
N53D C52D H52D 124.8 . . ?
C58D C59D C54D 118.7(17) . . ?
C58D C59D C51D 136.5(18) . . ?
C54D C59D C51D 104.8(17) . . ?
C32D N33D C34D 111.0(18) . . ?
C32D N33D H33D 124.5 . . ?
C34D N33D H33D 124.5 . . ?
H40A O40S H40B 105.4 . . ?
O138 C131 O139 127.7(16) . . ?
O138 C131 C132 117.8(16) . . ?
O139 C131 C132 114.6(15) . . ?
C88I C89I C81I 136.7(18) . . ?
C88I C89I C84I 116.9(18) . . ?
C81I C89I C84I 106.3(17) . . ?
N133 C132 C134 111.4(15) . . ?
N133 C132 C131 107.7(14) . . ?
C134 C132 C131 110.0(15) . . ?
N133 C132 H132 109.2 . . ?
C134 C132 H132 109.2 . . ?
C131 C132 H132 109.2 . . ?
N63D C64D C69D 110.4(17) . . ?
N63D C64D C65D 129.8(18) . . ?
C69D C64D C65D 119.6(19) . . ?
C82D N83D C84D 107.9(17) . . ?
C82D N83D H83D 126.1 . . ?
C84D N83D H83D 126.1 . . ?
N63I C62I C61I 112.6(18) . . ?
N63I C62I H62I 123.7 . . ?
C61I C62I H62I 123.7 . . ?
C142 N143 H14E 109.5 . . ?
C142 N143 H14F 109.5 . . ?
H14E N143 H14F 109.5 . . ?
C142 N143 H14G 109.5 . . ?
H14E N143 H14G 109.5 . . ?
H14F N143 H14G 109.5 . . ?
N183 C182 C184 113.8(15) . . ?
N183 C182 C181 113.1(15) . . ?
C184 C182 C181 108.2(15) . . ?
N183 C182 H182 107.1 . . ?
C184 C182 H182 107.1 . . ?
C181 C182 H182 107.1 . . ?
C27D C28D C29D 118(2) . . ?
C27D C28D H28D 121.0 . . ?
C29D C28D H28D 121.0 . . ?
C51D C54 C52 117.5(16) . . ?
C51D C54 H54A 107.9 . . ?
C52 C54 H54A 107.9 . . ?
C51D C54 H54B 107.9 . . ?
C52 C54 H54B 107.9 . . ?
H54A C54 H54B 107.2 . . ?
C89D C84D N83D 107.3(16) . . ?
C89D C84D C85D 122(2) . . ?
N83D C84D C85D 131.1(19) . . ?
C56D C55D C54D 117.9(19) . . ?
C56D C55D H55D 121.0 . . ?
C54D C55D H55D 121.0 . . ?
C21D C24 C22 112.8(15) . . ?
C21D C24 H24A 109.0 . . ?
C22 C24 H24A 109.0 . . ?
C21D C24 H24B 109.0 . . ?
C22 C24 H24B 109.0 . . ?
H24A C24 H24B 107.8 . . ?
C74I N73I C72I 110.6(17) . . ?
C74I N73I H73I 124.7 . . ?
C72I N73I H73I 124.7 . . ?
N23I C24I C29I 106.8(18) . . ?
N23I C24I C25I 132.5(19) . . ?
C29I C24I C25I 120.7(19) . . ?
C57D C58D C59D 120.5(19) . . ?
C57D C58D H58D 119.7 . . ?
C59D C58D H58D 119.7 . . ?
C31D C34 C32 109.0(17) . . ?
C31D C34 H34A 109.9 . . ?
C32 C34 H34A 109.9 . . ?
C31D C34 H34B 109.9 . . ?
C32 C34 H34B 109.9 . . ?
H34A C34 H34B 108.3 . . ?
C122 C124 C21I 114.6(16) . . ?
C122 C124 H12G 108.6 . . ?
C21I C124 H12G 108.6 . . ?
C122 C124 H12H 108.6 . . ?
C21I C124 H12H 108.6 . . ?
H12G C124 H12H 107.6 . . ?
C26I C27I C28I 121(2) . . ?
C26I C27I H27I 119.7 . . ?
C28I C27I H27I 119.7 . . ?
C12D N13D C14D 107.6(17) . . ?
C12D N13D H13D 126.2 . . ?
C14D N13D H13D 126.2 . . ?
C54I N53I C52I 110.5(18) . . ?
C54I N53I H53I 124.8 . . ?
C52I N53I H53I 124.8 . . ?
C51I C154 C152 111.3(17) . . ?
C51I C154 H15G 109.4 . . ?
C152 C154 H15G 109.4 . . ?
C51I C154 H15H 109.4 . . ?
C152 C154 H15H 109.4 . . ?
H15G C154 H15H 108.0 . . ?
C71 C72 N73 108.3(13) . . ?
C71 C72 C74 116.6(15) . . ?
N73 C72 C74 110.8(15) . . ?
C71 C72 H72 106.9 . . ?
N73 C72 H72 106.9 . . ?
C74 C72 H72 106.9 . . ?
N53I C52I C51I 107.8(19) . . ?
N53I C52I H52I 126.1 . . ?
C51I C52I H52I 126.1 . . ?
H55A O55S H55B 102.7 . . ?
C38D C39D C31D 137.9(19) . . ?
C38D C39D C34D 116.7(18) . . ?
C31D C39D C34D 105.4(17) . . ?
C171 C172 N173 109.1(13) . . ?
C171 C172 C174 112.4(14) . . ?
N173 C172 C174 109.7(15) . . ?
C171 C172 H172 108.5 . . ?
N173 C172 H172 108.5 . . ?
C174 C172 H172 108.5 . . ?
C11I C114 C112 111.8(14) . . ?
C11I C114 H11F 109.2 . . ?
C112 C114 H11F 109.2 . . ?
C11I C114 H11G 109.2 . . ?
C112 C114 H11G 109.2 . . ?
H11F C114 H11G 107.9 . . ?
C85D C86D C87D 119(2) . . ?
C85D C86D H86D 120.3 . . ?
C87D C86D H86D 120.3 . . ?
C22I C21I C29I 108.4(18) . . ?
C22I C21I C124 131.5(18) . . ?
C29I C21I C124 120.1(17) . . ?
N33I C34I C35I 131.0(18) . . ?
N33I C34I C39I 107.9(16) . . ?
C35I C34I C39I 121.1(18) . . ?
C89I C81I C82I 110.1(17) . . ?
C89I C81I C184 124.1(17) . . ?
C82I C81I C184 125.6(18) . . ?
N143 C142 C141 111.7(16) . . ?
N143 C142 C144 112.7(16) . . ?
C141 C142 C144 113.7(17) . . ?
N143 C142 H142 106.0 . . ?
C141 C142 H142 106.0 . . ?
C144 C142 H142 106.0 . . ?
O88 C81 O89 126.2(15) . . ?
O88 C81 C82 117.9(16) . . ?
O89 C81 C82 115.9(15) . . ?
N33 C32 C31 110.5(14) . . ?
N33 C32 C34 111.1(17) . . ?
C31 C32 C34 112.1(16) . . ?
N33 C32 H32 107.7 . . ?
C31 C32 H32 107.7 . . ?
C34 C32 H32 107.7 . . ?
O28 C21 O29 128.8(17) . . ?
O28 C21 C22 118.3(16) . . ?
O29 C21 C22 112.9(15) . . ?
C11D C14 C12 115.7(16) . . ?
C11D C14 H14A 108.4 . . ?
C12 C14 H14A 108.4 . . ?
C11D C14 H14B 108.4 . . ?
C12 C14 H14B 108.4 . . ?
H14A C14 H14B 107.4 . . ?
C52I C51I C154 125(2) . . ?
C52I C51I C59I 106.0(17) . . ?
C154 C51I C59I 128.9(18) . . ?
C14D C15D C16D 119(2) . . ?
C14D C15D H15D 120.4 . . ?
C16D C15D H15D 120.4 . . ?
C66D C65D C64D 118.9(19) . . ?
C66D C65D H65D 120.5 . . ?
C64D C65D H65D 120.5 . . ?
N53 C52 C54 110.5(15) . . ?
N53 C52 C51 112.8(14) . . ?
C54 C52 C51 110.1(14) . . ?
N53 C52 H52 107.8 . . ?
C54 C52 H52 107.8 . . ?
C51 C52 H52 107.8 . . ?
C68D C69D C64D 120.7(18) . . ?
C68D C69D C61D 135.0(18) . . ?
C64D C69D C61D 104.0(16) . . ?
C78D C79D C74D 117.4(17) . . ?
C78D C79D C71D 135.5(18) . . ?
C74D C79D C71D 106.9(17) . . ?
N13I C12I C11I 109.9(19) . . ?
N13I C12I H12I 125.1 . . ?
C11I C12I H12I 125.1 . . ?
C22D C21D C29D 105.0(16) . . ?
C22D C21D C24 129.7(18) . . ?
C29D C21D C24 125.3(16) . . ?
C42D N43D C44D 110.0(18) . . ?
C42D N43D H43D 125.0 . . ?
C44D N43D H43D 125.0 . . ?
N33I C32I C31I 109.3(17) . . ?
N33I C32I H32I 125.4 . . ?
C31I C32I H32I 125.4 . . ?
C15I C14I N13I 130(2) . . ?
C15I C14I C19I 125(2) . . ?
N13I C14I C19I 104.9(17) . . ?
N33D C32D C31D 110.8(19) . . ?
N33D C32D H32D 124.6 . . ?
C31D C32D H32D 124.6 . . ?
C79I C71I C72I 109.7(18) . . ?
C79I C71I C174 125.2(19) . . ?
C72I C71I C174 125(2) . . ?
H42A O42S H42B 104.2 . . ?
C61I C164 C162 113.2(16) . . ?
C61I C164 H16G 108.9 . . ?
C162 C164 H16G 108.9 . . ?
C61I C164 H16H 108.9 . . ?
C162 C164 H16H 108.9 . . ?
H16G C164 H16H 107.7 . . ?
C41I C144 C142 118.3(17) . . ?
C41I C144 H14H 107.7 . . ?
C142 C144 H14H 107.7 . . ?
C41I C144 H14I 107.7 . . ?
C142 C144 H14I 107.7 . . ?
H14H C144 H14I 107.1 . . ?
C31I C134 C132 112.7(15) . . ?
C31I C134 H13J 109.1 . . ?
C132 C134 H13J 109.1 . . ?
C31I C134 H13K 109.1 . . ?
C132 C134 H13K 109.1 . . ?
H13J C134 H13K 107.8 . . ?
N23D C22D C21D 110.9(18) . . ?
N23D C22D H22D 124.5 . . ?
C21D C22D H22D 124.5 . . ?
C62I C61I C69I 107.3(18) . . ?
C62I C61I C164 126.9(18) . . ?
C69I C61I C164 125.7(17) . . ?
C58I C59I C54I 122(2) . . ?
C58I C59I C51I 132.7(19) . . ?
C54I C59I C51I 105.2(17) . . ?
C62D C61D C69D 108.8(16) . . ?
C62D C61D C64 123.2(17) . . ?
C69D C61D C64 127.7(17) . . ?
C38I C37I C36I 119.7(19) . . ?
C38I C37I H37I 120.1 . . ?
C36I C37I H37I 120.1 . . ?
N53D C54D C55D 131.1(19) . . ?
N53D C54D C59D 108.6(17) . . ?
C55D C54D C59D 120.2(18) . . ?
C84D C89D C88D 119.3(18) . . ?
C84D C89D C81D 108.9(19) . . ?
C88D C89D C81D 131.7(19) . . ?
H54C O54S H54D 103.8 . . ?
C65I C64I C69I 125.5(19) . . ?
C65I C64I N63I 129.6(19) . . ?
C69I C64I N63I 104.6(16) . . ?
C182 C184 C81I 110.4(15) . . ?
C182 C184 H18E 109.6 . . ?
C81I C184 H18E 109.6 . . ?
C182 C184 H18F 109.6 . . ?
C81I C184 H18F 109.6 . . ?
H18E C184 H18F 108.1 . . ?
C12I N13I C14I 110.2(17) . . ?
C12I N13I H13L 124.9 . . ?
C14I N13I H13L 124.9 . . ?
C18D C19D C14D 123.9(19) . . ?
C18D C19D C11D 129.8(18) . . ?
C14D C19D C11D 106.3(18) . . ?
C87I C88I C89I 121(2) . . ?
C87I C88I H88I 119.3 . . ?
C89I C88I H88I 119.3 . . ?
C12D C11D C19D 104.6(16) . . ?
C12D C11D C14 127.1(19) . . ?
C19D C11D C14 128.3(19) . . ?
C67I C68I C69I 118(2) . . ?
C67I C68I H68I 120.9 . . ?
C69I C68I H68I 120.9 . . ?
N23D C24D C29D 108.4(17) . . ?
N23D C24D C25D 131.2(18) . . ?
C29D C24D C25D 120.4(18) . . ?
H23E O23S H23F 102.7 . . ?
C61D C62D N63D 109.7(17) . . ?
C61D C62D H62D 125.1 . . ?
N63D C62D H62D 125.1 . . ?
C42D C41D C49D 106.2(19) . . ?
C42D C41D C44 126(2) . . ?
C49D C41D C44 127.4(18) . . ?
C12I C11I C19I 104.6(17) . . ?
C12I C11I C114 123.4(18) . . ?
C19I C11I C114 132.0(19) . . ?
C79D C78D C77D 119.9(19) . . ?
C79D C78D H78D 120.0 . . ?
C77D C78D H78D 120.0 . . ?
C71I C174 C172 110.1(15) . . ?
C71I C174 H17E 109.6 . . ?
C172 C174 H17E 109.6 . . ?
C71I C174 H17F 109.6 . . ?
C172 C174 H17F 109.6 . . ?
H17E C174 H17F 108.2 . . ?
C56I C55I C54I 122(2) . . ?
C56I C55I H55I 118.9 . . ?
C54I C55I H55I 118.9 . . ?
C44D C49D C48D 117(2) . . ?
C44D C49D C41D 109(2) . . ?
C48D C49D C41D 133(2) . . ?
N33D C34D C35D 134(2) . . ?
N33D C34D C39D 106.0(17) . . ?
C35D C34D C39D 120(2) . . ?
N13D C12D C11D 113(2) . . ?
N13D C12D H12D 123.6 . . ?
C11D C12D H12D 123.6 . . ?
C44I C49I C48I 119(2) . . ?
C44I C49I C41I 111(2) . . ?
C48I C49I C41I 130(2) . . ?
C38I C39I C34I 119.3(17) . . ?
C38I C39I C31I 134.3(17) . . ?
C34I C39I C31I 106.4(16) . . ?
C76D C75D C74D 118.9(19) . . ?
C76D C75D H75D 120.6 . . ?
C74D C75D H75D 120.6 . . ?
N73D C74D C79D 107.2(16) . . ?
N73D C74D C75D 130.8(17) . . ?
C79D C74D C75D 122.0(18) . . ?
C65D C66D C67D 119(2) . . ?
C65D C66D H66D 120.4 . . ?
C67D C66D H66D 120.4 . . ?
C45D C44D C49D 124(2) . . ?
C45D C44D N43D 130(2) . . ?
C49D C44D N43D 105(2) . . ?
N83D C82D C81D 109.8(18) . . ?
N83D C82D H82D 125.1 . . ?
C81D C82D H82D 125.1 . . ?
C25I C26I C27I 124(2) . . ?
C25I C26I H26I 118.0 . . ?
C27I C26I H26I 118.0 . . ?
O129 C121 O128 129.0(18) . . ?
O129 C121 C122 119.4(17) . . ?
O128 C121 C122 111.5(16) . . ?
C67D C68D C69D 119(2) . . ?
C67D C68D H68D 120.3 . . ?
C69D C68D H68D 120.3 . . ?
C86D C87D C88D 122(2) . . ?
C86D C87D H87D 119.0 . . ?
C88D C87D H87D 119.0 . . ?
C27I C28I C29I 118(2) . . ?
C27I C28I H28I 121.1 . . ?
C29I C28I H28I 121.1 . . ?
C85I C84I N83I 134(2) . . ?
C85I C84I C89I 121(2) . . ?
N83I C84I C89I 104.8(17) . . ?
C32D C31D C39D 106.6(16) . . ?
C32D C31D C34 130.4(19) . . ?
C39D C31D C34 123.0(18) . . ?
C71D C74 C72 114.7(16) . . ?
C71D C74 H74A 108.6 . . ?
C72 C74 H74A 108.6 . . ?
C71D C74 H74B 108.6 . . ?
C72 C74 H74B 108.6 . . ?
H74A C74 H74B 107.6 . . ?
C64I C69I C61I 107.4(17) . . ?
C64I C69I C68I 116.3(17) . . ?
C61I C69I C68I 136.3(19) . . ?
C76D C77D C78D 119(2) . . ?
C76D C77D H77D 120.5 . . ?
C78D C77D H77D 120.5 . . ?
C36I C35I C34I 118.8(18) . . ?
C36I C35I H35I 120.6 . . ?
C34I C35I H35I 120.6 . . ?
N73I C72I C71I 106.9(19) . . ?
N73I C72I H72I 126.6 . . ?
C71I C72I H72I 126.6 . . ?
C55D C56D C57D 123(2) . . ?
C55D C56D H56D 118.6 . . ?
C57D C56D H56D 118.6 . . ?
C68I C67I C66I 121(2) . . ?
C68I C67I H67I 119.4 . . ?
C66I C67I H67I 119.4 . . ?
C14I C19I C11I 110.3(19) . . ?
C14I C19I C18I 117.9(19) . . ?
C11I C19I C18I 131.8(19) . . ?
C37I C38I C39I 120.1(18) . . ?
C37I C38I H38I 119.9 . . ?
C39I C38I H38I 119.9 . . ?
C26D C25D C24D 118(2) . . ?
C26D C25D H25D 121.0 . . ?
C24D C25D H25D 121.0 . . ?
C66I C65I C64I 118(2) . . ?
C66I C65I H65I 121.0 . . ?
C64I C65I H65I 121.0 . . ?
C65I C66I C67I 121(2) . . ?
C65I C66I H66I 119.6 . . ?
C67I C66I H66I 119.6 . . ?
C86D C85D C84D 121(2) . . ?
C86D C85D H85D 119.6 . . ?
C84D C85D H85D 119.6 . . ?
C19D C18D C17D 115.8(19) . . ?
C19D C18D H18D 122.1 . . ?
C17D C18D H18D 122.1 . . ?
C58D C57D C56D 120(2) . . ?
C58D C57D H57D 120.0 . . ?
C56D C57D H57D 120.0 . . ?
C75D C76D C77D 123(2) . . ?
C75D C76D H76D 118.6 . . ?
C77D C76D H76D 118.6 . . ?
C62 C64 C61D 115.1(16) . . ?
C62 C64 H64A 108.5 . . ?
C61D C64 H64A 108.5 . . ?
C62 C64 H64B 108.5 . . ?
C61D C64 H64B 108.5 . . ?
H64A C64 H64B 107.5 . . ?
C49I C44I C45I 122(2) . . ?
C49I C44I N43I 107.3(19) . . ?
C45I C44I N43I 130(2) . . ?
C14I C15I C16I 116(2) . . ?
C14I C15I H15I 121.9 . . ?
C16I C15I H15I 121.9 . . ?
C47D C48D C49D 118(2) . . ?
C47D C48D H48D 120.8 . . ?
C49D C48D H48D 120.8 . . ?
C58I C57I C56I 123(2) . . ?
C58I C57I H57I 118.4 . . ?
C56I C57I H57I 118.4 . . ?
C17I C18I C19I 117(2) . . ?
C17I C18I H18I 121.4 . . ?
C19I C18I H18I 121.4 . . ?
C44D C45D C46D 117(2) . . ?
C44D C45D H45D 121.6 . . ?
C46D C45D H45D 121.6 . . ?
C26I C25I C24I 118(2) . . ?
C26I C25I H25I 120.8 . . ?
C24I C25I H25I 120.8 . . ?
C71D C72D N73D 112.0(19) . . ?
C71D C72D H72D 124.0 . . ?
N73D C72D H72D 124.0 . . ?
N13D C14D C15D 130(2) . . ?
N13D C14D C19D 108.6(18) . . ?
C15D C14D C19D 121(2) . . ?
C84I C85I C86I 120(2) . . ?
C84I C85I H85I 120.1 . . ?
C86I C85I H85I 120.1 . . ?
C84I N83I C82I 113.6(19) . . ?
C84I N83I H83I 123.2 . . ?
C82I N83I H83I 123.2 . . ?
C18I C17I C16I 124(2) . . ?
C18I C17I H17I 118.2 . . ?
C16I C17I H17I 118.2 . . ?
C18D C17D C16D 121(2) . . ?
C18D C17D H17D 119.7 . . ?
C16D C17D H17D 119.7 . . ?
C71I C79I C78I 137(2) . . ?
C71I C79I C74I 105.9(19) . . ?
C78I C79I C74I 118(2) . . ?
N43I C42I C41I 111.6(19) . . ?
N43I C42I H42I 124.2 . . ?
C41I C42I H42I 124.2 . . ?
C21I C22I N23I 105.8(18) . . ?
C21I C22I H22I 127.1 . . ?
N23I C22I H22I 127.1 . . ?
C85I C86I C87I 120(2) . . ?
C85I C86I H86I 120.1 . . ?
C87I C86I H86I 120.1 . . ?
N83I C82I C81I 105.0(19) . . ?
N83I C82I H82I 127.5 . . ?
C81I C82I H82I 127.5 . . ?
C77I C78I C79I 124(2) . . ?
C77I C78I H78I 118.2 . . ?
C79I C78I H78I 118.2 . . ?
C76I C75I C74I 117(2) . . ?
C76I C75I H75I 121.7 . . ?
C74I C75I H75I 121.7 . . ?
C44I C45I C46I 117(2) . . ?
C44I C45I H45I 121.6 . . ?
C46I C45I H45I 121.6 . . ?
C28D C27D C26D 123(2) . . ?
C28D C27D H27D 118.7 . . ?
C26D C27D H27D 118.7 . . ?
C35I C36I C37I 120.9(18) . . ?
C35I C36I H36I 119.5 . . ?
C37I C36I H36I 119.5 . . ?
C59I C58I C57I 118(2) . . ?
C59I C58I H58I 121.0 . . ?
C57I C58I H58I 121.0 . . ?
C37D C38D C39D 123(2) . . ?
C37D C38D H38D 118.6 . . ?
C39D C38D H38D 118.6 . . ?
C75I C76I C77I 125(2) . . ?
C75I C76I H76I 117.7 . . ?
C77I C76I H76I 117.7 . . ?
C38D C37D C36D 121(2) . . ?
C38D C37D H37D 119.4 . . ?
C36D C37D H37D 119.4 . . ?
N43D C42D C41D 109(2) . . ?
N43D C42D H42D 125.3 . . ?
C41D C42D H42D 125.3 . . ?
C88I C87I C86I 120(2) . . ?
C88I C87I H87I 119.8 . . ?
C86I C87I H87I 119.8 . . ?
C15D C16D C17D 120(2) . . ?
C15D C16D H16D 120.2 . . ?
C17D C16D H16D 120.2 . . ?
C37D C36D C35D 120(2) . . ?
C37D C36D H36D 119.9 . . ?
C35D C36D H36D 119.9 . . ?
C47I C46I C45I 120(2) . . ?
C47I C46I H46I 120.1 . . ?
C45I C46I H46I 120.1 . . ?
C89D C88D C87D 117(2) . . ?
C89D C88D H88D 121.6 . . ?
C87D C88D H88D 121.6 . . ?
C68D C67D C66D 122(2) . . ?
C68D C67D H67D 119.0 . . ?
C66D C67D H67D 119.0 . . ?
C47I C48I C49I 121(3) . . ?
C47I C48I H48I 119.7 . . ?
C49I C48I H48I 119.7 . . ?
C17I C16I C15I 120(2) . . ?
C17I C16I H16I 120.1 . . ?
C15I C16I H16I 120.1 . . ?
N73I C74I C75I 132(2) . . ?
N73I C74I C79I 106.8(17) . . ?
C75I C74I C79I 121(2) . . ?
C34D C35D C36D 119(2) . . ?
C34D C35D H35D 120.4 . . ?
C36D C35D H35D 120.4 . . ?
C25D C26D C27D 121(2) . . ?
C25D C26D H26D 119.3 . . ?
C27D C26D H26D 119.3 . . ?
C48I C47I C46I 121(3) . . ?
C48I C47I H47I 119.3 . . ?
C46I C47I H47I 119.3 . . ?
C55I C56I C57I 117(2) . . ?
C55I C56I H56I 121.3 . . ?
C57I C56I H56I 121.3 . . ?
C46D C47D C48D 123(3) . . ?
C46D C47D H47D 118.5 . . ?
C48D C47D H47D 118.5 . . ?
C78I C77I C76I 116(3) . . ?
C78I C77I H77I 121.8 . . ?
C76I C77I H77I 121.8 . . ?
H37A O37S H37B 101.5 . . ?
C47D C46D C45D 120(2) . . ?
C47D C46D H46D 120.0 . . ?
C45D C46D H46D 120.0 . . ?
H10C O10 H10D 105.3 . . ?

loop_
_geom_bond_atom_site_label_1
_geom_bond_atom_site_label_2
_geom_bond_distance
_geom_bond_site_symmetry_2
_geom_bond_publ_flag
Zr5 O4 2.074(11) . ?
Zr5 O2 2.097(11) . ?
Zr5 O3W 2.181(12) . ?
Zr5 O4H 2.215(11) . ?
Zr5 O2W 2.217(12) . ?
Zr5 O1H 2.218(11) . ?
Zr5 O79 2.248(11) . ?
Zr5 O88 2.257(12) . ?
Zr5 Zr6 3.475(2) . ?
Zr5 Zr4 3.511(2) . ?
Zr5 Zr1 3.534(2) . ?
Zr5 Zr2 3.536(2) . ?
Zr1 O2 2.061(11) . ?
Zr1 O1 2.069(10) . ?
Zr1 O8W 2.167(13) . ?
Zr1 O1W 2.197(13) . ?
Zr1 O2H 2.229(12) . ?
Zr1 O18 2.247(11) . ?
Zr1 O49 2.248(12) . ?
Zr1 O1H 2.258(11) . ?
Zr1 Zr4 3.488(2) . ?
Zr1 Zr6 3.501(2) . ?
Zr1 Zr3 3.532(2) . ?
Zr3 O3 2.073(11) . ?
Zr3 O1 2.084(11) . ?
Zr3 O7W 2.168(11) . ?
Zr3 O6W 2.200(12) . ?
Zr3 O2H 2.217(11) . ?
Zr3 O3H 2.239(11) . ?
Zr3 O68 2.272(12) . ?
Zr3 O59 2.348(11) . ?
Zr3 Zr4 3.492(2) . ?
Zr3 Zr2 3.523(2) . ?
Zr3 Zr6 3.528(2) . ?
Zr2 O4 2.068(12) . ?
Zr2 O3 2.071(11) . ?
Zr2 O5W 2.187(12) . ?
Zr2 O4W 2.194(12) . ?
Zr2 O3H 2.222(11) . ?
Zr2 O38 2.251(11) . ?
Zr2 O4H 2.258(11) . ?
Zr2 O29 2.261(12) . ?
Zr2 Zr4 3.487(2) . ?
Zr2 Zr6 3.522(2) . ?
Zr4 O3 2.060(10) . ?
Zr4 O2 2.065(12) . ?
Zr4 O19 2.182(11) . ?
Zr4 O58 2.183(11) . ?
Zr4 O28 2.211(12) . ?
Zr4 O89 2.222(12) . ?
Zr4 O4H 2.310(11) . ?
Zr4 O2H 2.321(11) . ?
Zr6 O4 2.057(11) . ?
Zr6 O1 2.066(11) . ?
Zr6 O69 2.181(11) . ?
Zr6 O39 2.202(12) . ?
Zr6 O78 2.226(13) . ?
Zr6 O48 2.235(12) . ?
Zr6 O1H 2.309(11) . ?
Zr6 O3H 2.352(12) . ?
Zr12 O5 2.073(12) . ?
Zr12 O6 2.074(11) . ?
Zr12 O119 2.189(12) . ?
Zr12 O128 2.194(12) . ?
Zr12 O168 2.211(13) . ?
Zr12 O159 2.216(12) . ?
Zr12 O5H 2.307(11) . ?
Zr12 O6H 2.328(12) . ?
Zr12 Zr9 3.499(2) . ?
Zr12 Zr8 3.501(2) . ?
Zr12 Zr11 3.509(2) . ?
Zr12 Zr7 3.511(2) . ?
Zr7 O7 2.048(12) . ?
Zr7 O6 2.073(11) . ?
Zr7 O10W 2.183(13) . ?
Zr7 O11W 2.186(13) . ?
Zr7 O7H 2.233(11) . ?
Zr7 O5H 2.240(11) . ?
Zr7 O178 2.252(11) . ?
Zr7 O169 2.267(12) . ?
Zr7 Zr10 3.487(2) . ?
Zr7 Zr11 3.522(2) . ?
Zr7 Zr9 3.528(2) . ?
Zr8 O5 2.072(11) . ?
Zr8 O8 2.083(11) . ?
Zr8 O14W 2.189(12) . ?
Zr8 O6H 2.207(11) . ?
Zr8 O15W 2.216(13) . ?
Zr8 O8H 2.236(11) . ?
Zr8 O158 2.256(12) . ?
Zr8 O189 2.261(11) . ?
Zr8 Zr10 3.519(2) . ?
Zr8 Zr11 3.521(2) . ?
Zr8 Zr9 3.530(2) . ?
Zr11 O8 2.045(12) . ?
Zr11 O6 2.074(11) . ?
Zr11 O13W 2.168(12) . ?
Zr11 O12W 2.184(13) . ?
Zr11 O6H 2.223(12) . ?
Zr11 O7H 2.230(12) . ?
Zr11 O138 2.251(11) . ?
Zr11 O129 2.279(11) . ?
Zr11 Zr10 3.496(2) . ?
Zr10 O7 2.055(12) . ?
Zr10 O8 2.079(11) . ?
Zr10 O188 2.182(13) . ?
Zr10 O179 2.201(12) . ?
Zr10 O148 2.209(12) . ?
Zr10 O139 2.218(12) . ?
Zr10 O7H 2.319(12) . ?
Zr10 O8H 2.346(11) . ?
Zr10 Zr9 3.527(2) . ?
Zr9 O5 2.071(11) . ?
Zr9 O7 2.099(12) . ?
Zr9 O16W 2.171(13) . ?
Zr9 O9W 2.194(12) . ?
Zr9 O8H 2.232(11) . ?
Zr9 O5H 2.238(11) . ?
Zr9 O149 2.251(12) . ?
Zr9 O118 2.263(11) . ?
O178 C171 1.266(19) . ?
O1H H1H 1.0000 . ?
O59 C51 1.243(19) . ?
O89 C81 1.27(2) . ?
O188 C181 1.19(2) . ?
O119 C111 1.26(2) . ?
O138 C131 1.24(2) . ?
O29 C21 1.29(2) . ?
O48 C41 1.26(2) . ?
O69 C61 1.23(2) . ?
O3H H3H 1.0000 . ?
O6W H6WA 0.8717 . ?
O6W H6WB 0.8549 . ?
O128 C121 1.30(2) . ?
O4H H4H 1.0000 . ?
O15W H15A 0.8600 . ?
O15W H15B 0.8644 . ?
O8H H8H 1.0000 . ?
O28 C21 1.21(2) . ?
O38 C31 1.26(2) . ?
O139 C131 1.24(2) . ?
O7W H7WA 0.8575 . ?
O7W H7WB 0.8736 . ?
O79 C71 1.294(19) . ?
O2H H2H 1.0000 . ?
O19 C11 1.21(2) . ?
O149 C141 1.29(2) . ?
O148 C141 1.23(2) . ?
O18 C11 1.27(2) . ?
O169 C161 1.23(2) . ?
O179 C171 1.24(2) . ?
O6H H6H 1.0000 . ?
O11W H11A 0.8418 . ?
O11W H11B 0.8402 . ?
O13W H13E 0.8716 . ?
O13W H13F 0.8845 . ?
O68 C61 1.26(2) . ?
O158 C151 1.26(2) . ?
O159 C151 1.28(2) . ?
O7H H7H 1.0000 . ?
O12W H12A 0.8622 . ?
O12W H12B 0.8537 . ?
O189 C181 1.31(2) . ?
O14W H14C 0.8629 . ?
O14W H14D 0.8707 . ?
O118 C111 1.27(2) . ?
O1W H1WA 0.8469 . ?
O1W H1WB 0.8458 . ?
O168 C161 1.27(2) . ?
O3W H3WA 0.8591 . ?
O3W H3WB 0.8483 . ?
O9W H9WA 0.8458 . ?
O9W H9WB 0.8430 . ?
O58 C51 1.26(2) . ?
O5W H5WA 0.8665 . ?
O5W H5WB 0.8672 . ?
O39 C31 1.23(2) . ?
O5H H5H 1.0000 . ?
O16W H16A 0.8592 . ?
O16W H16B 0.8747 . ?
O49 C41 1.25(2) . ?
O67S H67A 0.8738 . ?
O67S H67B 0.8771 . ?
O28S H28A 0.8667 . ?
O28S H28B 0.8716 . ?
O78 C71 1.28(2) . ?
O2W H2WA 0.8558 . ?
O2W H2WB 0.8515 . ?
O88 C81 1.25(2) . ?
O20S H20A 0.8563 . ?
O20S H20B 0.8662 . ?
O8W H8WA 0.8699 . ?
O8W H8WB 0.8384 . ?
O10W H10A 0.8458 . ?
O10W H10B 0.8542 . ?
O4W H4WA 0.8813 . ?
O4W H4WB 0.8592 . ?
N113 C112 1.51(2) . ?
N113 H11C 0.9100 . ?
N113 H11D 0.9100 . ?
N113 H11E 0.9100 . ?
O129 C121 1.23(2) . ?
O38S H38A 0.8728 . ?
O38S H38B 0.8646 . ?
O21S H21A 0.8879 . ?
O21S H21B 0.8626 . ?
C22 N23 1.48(2) . ?
C22 C21 1.52(2) . ?
C22 C24 1.54(2) . ?
C22 H22 1.0000 . ?
C51 C52 1.57(2) . ?
N183 C182 1.50(2) . ?
N183 H18A 0.9100 . ?
N183 H18B 0.9100 . ?
N183 H18C 0.9100 . ?
O57S H57A 0.8554 . ?
O57S H57B 0.8499 . ?
N73D C72D 1.38(2) . ?
N73D C74D 1.39(2) . ?
N73D H73D 0.8800 . ?
C181 C182 1.56(2) . ?
O41S H41A 0.8735 . ?
O41S H41B 0.8695 . ?
N63 C62 1.49(2) . ?
N63 H63A 0.9100 . ?
N63 H63B 0.9100 . ?
N63 H63C 0.9100 . ?
C41 C42 1.51(2) . ?
C161 C162 1.52(2) . ?
O62S H62A 0.8571 . ?
O62S H62B 0.8495 . ?
N63I C62I 1.32(2) . ?
N63I C64I 1.45(2) . ?
N63I H63I 0.8800 . ?
O17S H17G 0.8697 . ?
O17S H17H 0.8623 . ?
C81D C82D 1.38(3) . ?
C81D C89D 1.41(2) . ?
C81D C84 1.48(2) . ?
O36S H36A 0.8470 . ?
O36S H36B 0.8585 . ?
O15S H15J 0.8718 . ?
O15S H15K 0.8531 . ?
N23 H23A 0.9100 . ?
N23 H23B 0.9100 . ?
N23 H23C 0.9100 . ?
C44 C41D 1.50(3) . ?
C44 C42 1.56(2) . ?
C44 H44A 0.9900 . ?
C44 H44B 0.9900 . ?
N133 C132 1.51(2) . ?
N133 H13G 0.9100 . ?
N133 H13H 0.9100 . ?
N133 H13I 0.9100 . ?
C171 C172 1.49(2) . ?
N83 C82 1.51(2) . ?
N83 H83A 0.9100 . ?
N83 H83B 0.9100 . ?
N83 H83C 0.9100 . ?
C151 C152 1.52(2) . ?
C82 C84 1.49(2) . ?
C82 C81 1.52(2) . ?
C82 H82 1.0000 . ?
N163 C162 1.46(2) . ?
N163 H16C 0.9100 . ?
N163 H16E 0.9100 . ?
N163 H16F 0.9100 . ?
C61 C62 1.53(2) . ?
C71 C72 1.47(2) . ?
N13 C12 1.49(2) . ?
N13 H13A 0.9100 . ?
N13 H13B 0.9100 . ?
N13 H13C 0.9100 . ?
N153 C152 1.48(2) . ?
N153 H15C 0.9100 . ?
N153 H15E 0.9100 . ?
N153 H15F 0.9100 . ?
C31 C32 1.52(2) . ?
C29D C28D 1.39(2) . ?
C29D C24D 1.41(2) . ?
C29D C21D 1.46(3) . ?
C152 C154 1.55(2) . ?
C152 H152 1.0000 . ?
N33I C34I 1.35(2) . ?
N33I C32I 1.37(2) . ?
N33I H33I 0.8800 . ?
N73 C72 1.49(2) . ?
N73 H73A 0.9100 . ?
N73 H73B 0.9100 . ?
N73 H73C 0.9100 . ?
C71D C72D 1.33(3) . ?
C71D C79D 1.46(3) . ?
C71D C74 1.51(3) . ?
C54I N53I 1.36(3) . ?
C54I C59I 1.41(3) . ?
C54I C55I 1.42(3) . ?
C11 C12 1.55(2) . ?
C122 N123 1.51(2) . ?
C122 C124 1.53(3) . ?
C122 C121 1.56(3) . ?
C122 H122 1.0000 . ?
N43I C42I 1.40(2) . ?
N43I C44I 1.41(3) . ?
N43I H43I 0.8800 . ?
C141 C142 1.51(3) . ?
N53 C52 1.45(2) . ?
N53 H53A 0.9100 . ?
N53 H53B 0.9100 . ?
N53 H53C 0.9100 . ?
N173 C172 1.49(2) . ?
N173 H17A 0.9100 . ?
N173 H17B 0.9100 . ?
N173 H17C 0.9100 . ?
C42 N43 1.48(2) . ?
C42 H42 1.0000 . ?
N43 H43A 0.9100 . ?
N43 H43B 0.9100 . ?
N43 H43C 0.9100 . ?
C12 C14 1.51(2) . ?
C12 H12 1.0000 . ?
N63D C62D 1.37(2) . ?
N63D C64D 1.38(2) . ?
N63D H63D 0.8800 . ?
N23D C24D 1.36(2) . ?
N23D C22D 1.36(2) . ?
N23D H23D 0.8800 . ?
N33 C32 1.49(2) . ?
N33 H33A 0.9100 . ?
N33 H33B 0.9100 . ?
N33 H33C 0.9100 . ?
C29I C24I 1.37(3) . ?
C29I C21I 1.42(3) . ?
C29I C28I 1.42(3) . ?
C162 C164 1.53(2) . ?
C162 H162 1.0000 . ?
O10S O11S 1.48(6) . ?
N23I C24I 1.33(2) . ?
N23I C22I 1.40(2) . ?
N23I H23I 0.8800 . ?
N53D C54D 1.34(2) . ?
N53D C52D 1.42(2) . ?
N53D H53D 0.8800 . ?
C84 H84A 0.9900 . ?
C84 H84B 0.9900 . ?
C41I C42I 1.40(3) . ?
C41I C144 1.41(3) . ?
C41I C49I 1.49(3) . ?
C111 C112 1.52(2) . ?
C51D C52D 1.33(3) . ?
C51D C59D 1.46(3) . ?
C51D C54 1.47(2) . ?
C62 C64 1.50(2) . ?
C62 H62 1.0000 . ?
C31I C32I 1.40(3) . ?
C31I C39I 1.45(2) . ?
C31I C134 1.49(2) . ?
C112 C114 1.56(2) . ?
C112 H112 1.0000 . ?
O22S H22A 0.8758 . ?
O22S H22B 0.8579 . ?
N123 H12C 0.9100 . ?
N123 H12E 0.9100 . ?
N123 H12F 0.9100 . ?
C52D H52D 0.9500 . ?
C59D C58D 1.38(3) . ?
C59D C54D 1.45(3) . ?
N33D C32D 1.35(2) . ?
N33D C34D 1.36(3) . ?
N33D H33D 0.8800 . ?
O40S H40A 0.8556 . ?
O40S H40B 0.8736 . ?
C131 C132 1.55(2) . ?
C89I C88I 1.38(3) . ?
C89I C81I 1.40(3) . ?
C89I C84I 1.47(3) . ?
C132 C134 1.54(2) . ?
C132 H132 1.0000 . ?
C64D C69D 1.40(2) . ?
C64D C65D 1.42(3) . ?
N83D C82D 1.37(2) . ?
N83D C84D 1.40(3) . ?
N83D H83D 0.8800 . ?
C62I C61I 1.33(3) . ?
C62I H62I 0.9500 . ?
N143 C142 1.47(2) . ?
N143 H14E 0.9100 . ?
N143 H14F 0.9100 . ?
N143 H14G 0.9100 . ?
C182 C184 1.51(2) . ?
C182 H182 1.0000 . ?
C28D C27D 1.36(3) . ?
C28D H28D 0.9500 . ?
C54 C52 1.54(2) . ?
C54 H54A 0.9900 . ?
C54 H54B 0.9900 . ?
C84D C89D 1.38(3) . ?
C84D C85D 1.41(3) . ?
C55D C56D 1.36(3) . ?
C55D C54D 1.39(3) . ?
C55D H55D 0.9500 . ?
C24 C21D 1.49(2) . ?
C24 H24A 0.9900 . ?
C24 H24B 0.9900 . ?
N73I C74I 1.35(3) . ?
N73I C72I 1.37(2) . ?
N73I H73I 0.8800 . ?
C24I C25I 1.44(3) . ?
C58D C57D 1.36(3) . ?
C58D H58D 0.9500 . ?
C34 C31D 1.49(2) . ?
C34 C32 1.54(3) . ?
C34 H34A 0.9900 . ?
C34 H34B 0.9900 . ?
C124 C21I 1.55(3) . ?
C124 H12G 0.9900 . ?
C124 H12H 0.9900 . ?
C27I C26I 1.36(3) . ?
C27I C28I 1.40(3) . ?
C27I H27I 0.9500 . ?
N13D C12D 1.35(2) . ?
N13D C14D 1.37(3) . ?
N13D H13D 0.8800 . ?
N53I C52I 1.38(3) . ?
N53I H53I 0.8800 . ?
C154 C51I 1.47(3) . ?
C154 H15G 0.9900 . ?
C154 H15H 0.9900 . ?
C72 C74 1.52(2) . ?
C72 H72 1.0000 . ?
C52I C51I 1.44(3) . ?
C52I H52I 0.9500 . ?
O55S H55A 0.8632 . ?
O55S H55B 0.8571 . ?
C39D C38D 1.39(3) . ?
C39D C31D 1.44(3) . ?
C39D C34D 1.49(3) . ?
C172 C174 1.55(2) . ?
C172 H172 1.0000 . ?
C114 C11I 1.48(2) . ?
C114 H11F 0.9900 . ?
C114 H11G 0.9900 . ?
C86D C85D 1.32(3) . ?
C86D C87D 1.38(3) . ?
C86D H86D 0.9500 . ?
C21I C22I 1.34(2) . ?
C34I C35I 1.39(2) . ?
C34I C39I 1.43(2) . ?
C81I C82I 1.41(3) . ?
C81I C184 1.52(2) . ?
C142 C144 1.54(2) . ?
C142 H142 1.0000 . ?
C32 H32 1.0000 . ?
C14 C11D 1.49(2) . ?
C14 H14A 0.9900 . ?
C14 H14B 0.9900 . ?
C51I C59I 1.48(3) . ?
C15D C14D 1.38(3) . ?
C15D C16D 1.39(3) . ?
C15D H15D 0.9500 . ?
C65D C66D 1.36(3) . ?
C65D H65D 0.9500 . ?
C52 H52 1.0000 . ?
C69D C68D 1.37(3) . ?
C69D C61D 1.43(2) . ?
C79D C78D 1.39(2) . ?
C79D C74D 1.40(2) . ?
C12I N13I 1.36(2) . ?
C12I C11I 1.37(3) . ?
C12I H12I 0.9500 . ?
C21D C22D 1.37(2) . ?
N43D C42D 1.34(3) . ?
N43D C44D 1.40(3) . ?
N43D H43D 0.8800 . ?
C32I H32I 0.9500 . ?
C14I C15I 1.37(3) . ?
C14I N13I 1.38(3) . ?
C14I C19I 1.39(3) . ?
C32D C31D 1.38(3) . ?
C32D H32D 0.9500 . ?
C71I C79I 1.37(3) . ?
C71I C72I 1.38(3) . ?
C71I C174 1.55(2) . ?
O42S H42A 0.8720 . ?
O42S H42B 0.8719 . ?
C164 C61I 1.53(2) . ?
C164 H16G 0.9900 . ?
C164 H16H 0.9900 . ?
C144 H14H 0.9900 . ?
C144 H14I 0.9900 . ?
C134 H13J 0.9900 . ?
C134 H13K 0.9900 . ?
C22D H22D 0.9500 . ?
C61I C69I 1.43(3) . ?
C59I C58I 1.36(3) . ?
C61D C62D 1.35(2) . ?
C61D C64 1.54(2) . ?
C37I C38I 1.38(3) . ?
C37I C36I 1.43(3) . ?
C37I H37I 0.9500 . ?
C89D C88D 1.40(3) . ?
O54S H54C 0.8583 . ?
O54S H54D 0.8443 . ?
C64I C65I 1.37(3) . ?
C64I C69I 1.41(3) . ?
C184 H18E 0.9900 . ?
C184 H18F 0.9900 . ?
N13I H13L 0.8800 . ?
C19D C18D 1.37(3) . ?
C19D C14D 1.41(2) . ?
C19D C11D 1.46(3) . ?
C88I C87I 1.37(3) . ?
C88I H88I 0.9500 . ?
C11D C12D 1.36(3) . ?
C68I C67I 1.39(3) . ?
C68I C69I 1.44(3) . ?
C68I H68I 0.9500 . ?
C24D C25D 1.44(3) . ?
O23S H23E 0.8666 . ?
O23S H23F 0.8548 . ?
C62D H62D 0.9500 . ?
C41D C42D 1.38(3) . ?
C41D C49D 1.41(3) . ?
C11I C19I 1.42(3) . ?
C78D C77D 1.42(3) . ?
C78D H78D 0.9500 . ?
C174 H17E 0.9900 . ?
C174 H17F 0.9900 . ?
C55I C56I 1.34(3) . ?
C55I H55I 0.9500 . ?
C49D C44D 1.38(3) . ?
C49D C48D 1.40(3) . ?
C34D C35D 1.40(3) . ?
C12D H12D 0.9500 . ?
C49I C44I 1.37(3) . ?
C49I C48I 1.41(3) . ?
C39I C38I 1.39(2) . ?
C75D C76D 1.31(3) . ?
C75D C74D 1.42(2) . ?
C75D H75D 0.9500 . ?
C66D C67D 1.43(3) . ?
C66D H66D 0.9500 . ?
C44D C45D 1.37(3) . ?
C82D H82D 0.9500 . ?
C26I C25I 1.28(3) . ?
C26I H26I 0.9500 . ?
C68D C67D 1.34(3) . ?
C68D H68D 0.9500 . ?
C87D C88D 1.44(2) . ?
C87D H87D 0.9500 . ?
C28I H28I 0.9500 . ?
C84I C85I 1.36(3) . ?
C84I N83I 1.37(3) . ?
C74 H74A 0.9900 . ?
C74 H74B 0.9900 . ?
C77D C76D 1.39(3) . ?
C77D H77D 0.9500 . ?
C35I C36I 1.38(3) . ?
C35I H35I 0.9500 . ?
C72I H72I 0.9500 . ?
C56D C57D 1.40(3) . ?
C56D H56D 0.9500 . ?
C67I C66I 1.45(3) . ?
C67I H67I 0.9500 . ?
C19I C18I 1.44(3) . ?
C38I H38I 0.9500 . ?
C25D C26D 1.33(3) . ?
C25D H25D 0.9500 . ?
C65I C66I 1.34(3) . ?
C65I H65I 0.9500 . ?
C66I H66I 0.9500 . ?
C85D H85D 0.9500 . ?
C18D C17D 1.45(3) . ?
C18D H18D 0.9500 . ?
C57D H57D 0.9500 . ?
C76D H76D 0.9500 . ?
C64 H64A 0.9900 . ?
C64 H64B 0.9900 . ?
C44I C45I 1.37(3) . ?
C15I C16I 1.42(3) . ?
C15I H15I 0.9500 . ?
C48D C47D 1.37(3) . ?
C48D H48D 0.9500 . ?
C57I C58I 1.36(3) . ?
C57I C56I 1.41(3) . ?
C57I H57I 0.9500 . ?
C18I C17I 1.38(3) . ?
C18I H18I 0.9500 . ?
C45D C46D 1.39(4) . ?
C45D H45D 0.9500 . ?
C25I H25I 0.9500 . ?
C72D H72D 0.9500 . ?
C85I C86I 1.38(3) . ?
C85I H85I 0.9500 . ?
N83I C82I 1.38(3) . ?
N83I H83I 0.8800 . ?
C17I C16I 1.38(3) . ?
C17I H17I 0.9500 . ?
C17D C16D 1.45(3) . ?
C17D H17D 0.9500 . ?
C79I C78I 1.41(3) . ?
C79I C74I 1.45(3) . ?
C42I H42I 0.9500 . ?
C22I H22I 0.9500 . ?
C86I C87I 1.42(3) . ?
C86I H86I 0.9500 . ?
C82I H82I 0.9500 . ?
C78I C77I 1.33(3) . ?
C78I H78I 0.9500 . ?
C75I C76I 1.34(4) . ?
C75I C74I 1.42(3) . ?
C75I H75I 0.9500 . ?
C45I C46I 1.44(4) . ?
C45I H45I 0.9500 . ?
C27D C26D 1.40(3) . ?
C27D H27D 0.9500 . ?
C36I H36I 0.9500 . ?
C58I H58I 0.9500 . ?
C38D C37D 1.35(3) . ?
C38D H38D 0.9500 . ?
C76I C77I 1.48(4) . ?
C76I H76I 0.9500 . ?
C37D C36D 1.40(3) . ?
C37D H37D 0.9500 . ?
C42D H42D 0.9500 . ?
C87I H87I 0.9500 . ?
C16D H16D 0.9500 . ?
C36D C35D 1.42(3) . ?
C36D H36D 0.9500 . ?
C46I C47I 1.37(4) . ?
C46I H46I 0.9500 . ?
C88D H88D 0.9500 . ?
C67D H67D 0.9500 . ?
C48I C47I 1.32(3) . ?
C48I H48I 0.9500 . ?
C16I H16I 0.9500 . ?
C35D H35D 0.9500 . ?
C26D H26D 0.9500 . ?
C47I H47I 0.9500 . ?
O25S O16 0.83(6) . ?
C56I H56I 0.9500 . ?
C47D C46D 1.36(4) . ?
C47D H47D 0.9500 . ?
C77I H77I 0.9500 . ?
O37S H37A 0.8774 . ?
O37S H37B 0.8582 . ?
C46D H46D 0.9500 . ?
O10 H10C 0.8626 . ?
O10 H10D 0.8683 . ?

loop_
_geom_hbond_atom_site_label_D
_geom_hbond_atom_site_label_H
_geom_hbond_atom_site_label_A
_geom_hbond_distance_DH
_geom_hbond_distance_HA
_geom_hbond_distance_DA
_geom_hbond_angle_DHA
_geom_hbond_site_symmetry_A
_geom_hbond_publ_flag
O1H H1H O42S 1.00 1.73 2.726(19) 173.5 . yes
O3H H3H Cl17 1.00 2.40 3.379(14) 165.5 . yes
O6W H6WA Cl16 0.87 2.19 3.039(12) 165.3 . yes
O6W H6WB Cl20 0.85 2.20 3.057(13) 175.4 . yes
O4H H4H O20S 1.00 1.70 2.693(16) 172.6 . yes
O15W H15A Cl13 0.86 2.17 3.016(13) 169.7 1_666 yes
O15W H15B Cl8 0.86 2.48 3.336(13) 173.6 1_666 yes
O8H H8H Cl8 1.00 2.14 3.120(13) 168.0 1_666 yes
O7W H7WA O62S 0.86 1.79 2.645(18) 174.8 . yes
O7W H7WB Cl22 0.87 2.25 3.124(12) 176.2 . yes
O2H H2H O57S 1.00 1.65 2.650(17) 178.6 . yes
O6H H6H O10 1.00 1.87 2.868(18) 178.2 . yes
O11W H11A O67S 0.84 1.76 2.597(18) 175.5 . yes
O11W H11B Cl23 0.84 2.25 3.066(13) 165.2 . yes
O13W H13E O36S 0.87 1.79 2.653(18) 173.7 . yes
O13W H13F Cl18 0.88 2.24 3.128(13) 177.8 . yes
O7H H7H O38S 1.00 1.74 2.735(17) 175.8 . yes
O12W H12A Cl20 0.86 2.17 3.028(13) 172.2 . yes
O12W H12B Cl24 0.85 2.24 3.089(14) 173.3 . yes
O14W H14C O60S 0.86 1.81 2.670(18) 173.3 1_655 yes
O14W H14D Cl2 0.87 2.20 3.069(14) 171.7 1_655 yes
O1W H1WA O54S 0.85 1.83 2.66(2) 170.6 . yes
O1W H1WB O41S 0.85 1.90 2.734(17) 168.9 . yes
O3W H3WA Cl14 0.86 2.15 2.998(12) 171.6 . yes
O3W H3WB Cl11 0.85 2.24 3.081(12) 170.7 . yes
O9W H9WA O7S 0.85 1.89 2.724(19) 167.7 1_666 yes
O9W H9WB Cl7 0.84 2.17 3.007(13) 171.8 1_666 yes
O5W H5WA O32S 0.87 1.83 2.67(3) 164.9 . yes
O5W H5WB O28S 0.87 1.89 2.754(17) 172.6 . yes
O5H H5H O7S 1.00 1.82 2.784(18) 160.3 1_666 yes
O16W H16A O5S 0.86 1.85 2.689(17) 166.1 1_666 yes
O16W H16B Cl8 0.87 2.29 3.158(13) 172.7 1_666 yes
O67S H67A O65S 0.87 1.88 2.713(18) 159.6 . yes
O67S H67B Cl24 0.88 2.18 3.048(13) 172.7 . yes
O28S H28A O29S 0.87 1.90 2.73(2) 160.0 . yes
O28S H28B O26S 0.87 1.92 2.76(2) 160.7 . yes
O2W H2WA O15S 0.86 1.95 2.781(19) 164.8 . yes
O2W H2WB O17S 0.85 1.99 2.826(19) 167.3 . yes
O20S H20A Cl11 0.86 2.25 3.096(14) 171.9 . yes
O20S H20B Cl12 0.87 2.29 3.150(13) 173.0 . yes
O8W H8WA O58S 0.87 1.82 2.683(18) 169.2 . yes
O8W H8WB O55S 0.84 1.94 2.78(2) 173.5 . yes
O10W H10A O9S 0.85 1.89 2.73(2) 170.7 1_666 yes
O10W H10B O8S 0.85 1.85 2.687(19) 166.2 1_666 yes
O4W H4WA O21S 0.88 1.81 2.685(18) 169.7 . yes
O4W H4WB O22S 0.86 1.99 2.84(2) 170.1 . yes
N113 H11C O5S 0.91 2.01 2.91(2) 168.6 1_666 yes
N113 H11D Cl11 0.91 2.64 3.186(15) 119.5 1_666 yes
N113 H11D Cl10 0.91 2.57 3.236(16) 130.7 1_666 yes
N113 H11E Cl14 0.91 2.38 3.190(15) 148.2 1_666 yes
O38S H38A Cl20 0.87 2.35 3.208(14) 165.9 . yes
O38S H38B Cl21 0.86 2.50 3.356(14) 172.6 . yes
O21S H21A Cl9 0.89 2.21 3.091(18) 173.3 . yes
O21S H21B O6S 0.86 2.04 2.78(2) 143.7 . yes
C22 H22 Cl12 1.00 2.79 3.691(18) 150.8 . yes
N183 H18A O60S 0.91 1.93 2.83(2) 176.2 1_655 yes
N183 H18B O13S 0.91 2.02 2.86(2) 151.7 1_656 yes
N183 H18C O43S 0.91 1.87 2.76(2) 165.7 1_656 yes
O57S H57A O62S 0.86 2.13 2.96(2) 164.7 . yes
O57S H57B Cl4 0.85 2.29 3.134(13) 170.4 . yes
N73D H73D Cl21 0.88 2.72 3.480(17) 145.2 1_554 yes
O41S H41A Cl5 0.87 2.25 3.097(17) 164.8 . yes
O41S H41B O44S 0.87 1.99 2.81(2) 157.6 . yes
N63 H63A Cl17 0.91 2.93 3.648(18) 136.9 . yes
N63 H63A O37S 0.91 2.13 2.91(3) 142.7 . yes
N63 H63B Cl22 0.91 2.83 3.491(18) 130.8 . yes
N63 H63B Cl20 0.91 2.68 3.273(16) 123.6 . yes
N63 H63C Cl24 0.91 2.34 3.180(16) 153.9 . yes
O62S H62A O64S 0.86 1.92 2.77(2) 171.5 . yes
O62S H62B Cl21 0.85 2.35 3.202(18) 175.7 . yes
N63I H63I Cl4 0.88 2.31 3.168(17) 165.3 1_665 yes
O17S H17G O11 0.87 2.39 3.25(3) 168.1 . yes
O17S H17H O14S 0.86 1.89 2.72(3) 160.4 . yes
O36S H36A O34S 0.85 1.81 2.58(3) 150.7 . yes
O36S H36B O10 0.86 2.25 3.06(2) 157.8 . yes
O15S H15J Cl10 0.87 2.32 3.177(15) 167.5 . yes
O15S H15K Cl6 0.85 2.46 3.304(17) 170.6 . yes
N23 H23A O21S 0.91 1.99 2.87(2) 161.1 . yes
N23 H23B O23S 0.91 1.96 2.73(2) 141.7 . yes
N23 H23C O28S 0.91 1.95 2.839(18) 165.2 . yes
N133 H13G Cl16 0.91 2.37 3.238(16) 158.8 . yes
N133 H13H Cl18 0.91 2.70 3.565(18) 159.1 . yes
N133 H13H O35 0.91 2.31 2.83(3) 116.6 . yes
N133 H13I Cl20 0.91 2.38 3.269(17) 167.0 . yes
N83 H83A Cl5 0.91 2.80 3.410(17) 125.9 . yes
N83 H83A O15S 0.91 2.08 2.90(2) 148.5 . yes
N83 H83B Cl7 0.91 2.40 3.233(15) 153.0 . yes
N83 H83C Cl11 0.91 2.24 3.131(16) 168.1 . yes
C82 H82 Cl5 1.00 2.76 3.466(19) 128.1 . yes
N163 H16C O69S 0.91 2.07 2.81(3) 136.7 . yes
N163 H16E O9S 0.91 2.06 2.86(2) 146.8 1_666 yes
N163 H16F O67S 0.91 1.94 2.817(19) 160.5 . yes
N13 H13A O41S 0.91 1.95 2.86(2) 177.5 . yes
N13 H13B O55S 0.91 2.06 2.95(3) 165.9 . yes
N13 H13C O30S 0.91 1.98 2.87(2) 165.2 1_455 yes
N153 H15C Cl2 0.91 2.46 3.360(19) 170.6 1_655 yes
N153 H15E Cl13 0.91 2.39 3.208(17) 149.9 1_666 yes
N153 H15F O70S 0.91 1.93 2.75(2) 149.5 1_655 yes
N73 H73A O19S 0.91 2.35 2.98(2) 125.9 . yes
N73 H73B O17S 0.91 2.14 3.02(2) 160.8 . yes
N73 H73C Cl14 0.91 2.26 3.131(17) 160.3 . yes
C122 H122 Cl1 1.00 2.59 3.58(2) 167.2 1_655 yes
N43I H43I O1S 0.88 2.09 2.94(3) 161.1 1_566 yes
N53 H53A Cl16 0.91 2.23 3.123(14) 167.6 . yes
N53 H53C Cl21 0.91 2.38 3.158(16) 143.3 . yes
N173 H17A Cl23 0.91 2.26 3.156(17) 168.9 . yes
N173 H17B O8S 0.91 1.99 2.89(2) 168.9 1_666 yes
N173 H17C O51S 0.91 2.07 2.866(19) 145.7 1_556 yes
N43 H43A O54S 0.91 1.92 2.79(2) 160.3 . yes
N43 H43B O49S 0.91 2.45 3.01(2) 119.9 . yes
N43 H43C O58S 0.91 1.97 2.87(2) 170.4 . yes
C12 H12 Cl4 1.00 2.64 3.554(19) 152.8 . yes
N23D H23D Cl1 0.88 2.37 3.215(17) 161.4 1_545 yes
N33 H33A O27S 0.91 2.28 3.13(4) 155.6 . yes
N33 H33B O22S 0.91 1.90 2.79(2) 164.2 . yes
N33 H33C Cl15 0.91 2.35 3.10(2) 139.4 . yes
N23I H23I Cl12 0.88 2.49 3.356(18) 166.5 1_665 yes
N53D H53D O19S 0.88 1.99 2.87(2) 172.2 1_556 yes
C62 H62 Cl22 1.00 2.84 3.478(19) 121.8 . yes
C112 H112 Cl10 1.00 2.76 3.327(18) 116.7 1_666 yes
O22S H22A Cl14 0.88 2.14 2.996(19) 165.5 . yes
O22S H22B Cl9 0.86 2.36 3.19(2) 162.2 . yes
N123 H12C Cl19 0.91 2.28 3.148(17) 159.4 . yes
N123 H12E Cl24 0.91 2.45 3.277(16) 151.2 . yes
N123 H12F O36S 0.91 2.03 2.89(2) 157.4 . yes
C52D H52D O63S 0.95 2.49 3.38(3) 155.8 . yes
O40S H40A O45S 0.86 1.91 2.70(3) 153.8 . yes
O40S H40B O11 0.87 2.19 2.96(3) 146.9 . yes
N143 H14E Cl7 0.91 2.40 3.265(18) 159.3 1_666 yes
N143 H14F O1A 0.91 1.84 2.74(2) 171.8 1_666 yes
N73I H73I Cl3 0.88 2.44 3.311(18) 170.3 1_556 yes
C124 H12H Cl24 0.99 2.75 3.585(19) 142.3 . yes
N13D H13D O26S 0.88 2.15 2.99(2) 159.4 1_455 yes
N53I H53I O65S 0.88 2.10 2.92(2) 154.6 1_655 yes
C52I H52I O59S 0.95 2.62 3.40(3) 139.6 1_655 yes
O55S H55A O9 0.86 2.13 2.97(4) 164.6 . yes
O55S H55B O56S 0.86 2.07 2.91(4) 166.2 . yes
C172 H172 N43I 1.00 2.66 3.53(3) 146.2 . yes
C142 H142 Cl8 1.00 2.93 3.67(2) 131.8 1_666 yes
C32 H32 Cl17 1.00 2.77 3.49(2) 129.1 . yes
C14 H14A Cl5 0.99 2.91 3.85(2) 159.0 . yes
O42S H42A O40S 0.87 2.08 2.93(2) 163.5 . yes
O42S H42B Cl3 0.87 2.38 3.242(16) 172.0 . yes
C134 H13J Cl18 0.99 2.96 3.77(2) 139.6 . yes
C22D H22D N23I 0.95 2.54 3.42(3) 153.7 1_445 yes
O54S H54C O9 0.86 2.17 3.02(3) 170.0 . yes
O54S H54D O45S 0.84 1.80 2.64(4) 178.8 . yes
N13I H13L O25S 0.88 2.52 3.36(3) 159.4 1_666 yes
N13I H13L O16 0.88 2.23 3.11(6) 177.8 1_666 yes
O23S H23E O49S 0.87 1.89 2.74(3) 164.9 1_545 yes
O23S H23F O4S 0.85 2.16 3.00(3) 167.5 . yes
C62D H62D Cl19 0.95 2.89 3.512(19) 124.1 . yes
C12D H12D Cl5 0.95 2.97 3.77(2) 143.0 . yes
C64 H64B Cl17 0.99 2.68 3.52(2) 142.1 . yes
C25I H25I O28 0.95 2.66 3.38(2) 132.9 1_665 yes
N83I H83I Cl6 0.88 2.81 3.54(2) 141.8 1_656 yes
N83I H83I O18S 0.88 2.51 3.10(3) 124.9 1_656 yes
C42I H42I Cl7 0.95 2.84 3.55(2) 132.4 1_666 yes
C22I H22I Cl19 0.95 2.77 3.53(2) 138.4 . yes
O37S H37A Cl17 0.88 2.13 3.00(2) 168.1 . yes
O37S H37B O35 0.86 2.27 3.12(3) 172.0 . yes
O10 H10C Cl2 0.86 1.95 2.809(18) 177.9 1_655 yes
O10 H10D Cl1 0.87 2.43 3.294(17) 176.2 1_655 yes

loop_
_geom_torsion_atom_site_label_1
_geom_torsion_atom_site_label_2
_geom_torsion_atom_site_label_3
_geom_torsion_atom_site_label_4
_geom_torsion
_geom_torsion_site_symmetry_1
_geom_torsion_site_symmetry_2
_geom_torsion_site_symmetry_3
_geom_torsion_site_symmetry_4
_geom_torsion_publ_flag
Zr3 O59 C51 O58 -6(3) . . . . ?
Zr3 O59 C51 C52 169.9(11) . . . . ?
Zr4 O58 C51 O59 11(3) . . . . ?
Zr4 O58 C51 C52 -165.0(11) . . . . ?
Zr10 O188 C181 O189 11(3) . . . . ?
Zr10 O188 C181 C182 -169.2(12) . . . . ?
Zr8 O189 C181 O188 -4(3) . . . . ?
Zr8 O189 C181 C182 176.1(11) . . . . ?
Zr1 O49 C41 O48 -4(3) . . . . ?
Zr1 O49 C41 C42 -174.5(11) . . . . ?
Zr6 O48 C41 O49 -10(3) . . . . ?
Zr6 O48 C41 C42 160.5(12) . . . . ?
Zr7 O169 C161 O168 1(3) . . . . ?
Zr7 O169 C161 C162 -174.9(11) . . . . ?
Zr12 O168 C161 O169 8(3) . . . . ?
Zr12 O168 C161 C162 -175.9(11) . . . . ?
Zr10 O179 C171 O178 10(3) . . . . ?
Zr10 O179 C171 C172 -168.9(11) . . . . ?
Zr7 O178 C171 O179 0(3) . . . . ?
Zr7 O178 C171 C172 179.6(11) . . . . ?
Zr8 O158 C151 O159 -7(3) . . . . ?
Zr8 O158 C151 C152 178.0(11) . . . . ?
Zr12 O159 C151 O158 12(3) . . . . ?
Zr12 O159 C151 C152 -172.3(11) . . . . ?
Zr6 O69 C61 O68 5(3) . . . . ?
Zr6 O69 C61 C62 -172.8(10) . . . . ?
Zr3 O68 C61 O69 -3(3) . . . . ?
Zr3 O68 C61 C62 174.5(11) . . . . ?
Zr6 O78 C71 O79 19(3) . . . . ?
Zr6 O78 C71 C72 -161.6(12) . . . . ?
Zr5 O79 C71 O78 -10(3) . . . . ?
Zr5 O79 C71 C72 170.5(12) . . . . ?
Zr6 O39 C31 O38 -5(3) . . . . ?
Zr6 O39 C31 C32 179.1(11) . . . . ?
Zr2 O38 C31 O39 -2(3) . . . . ?
Zr2 O38 C31 C32 173.8(11) . . . . ?
O158 C151 C152 N153 3(2) . . . . ?
O159 C151 C152 N153 -172.8(16) . . . . ?
O158 C151 C152 C154 127.5(19) . . . . ?
O159 C151 C152 C154 -48(2) . . . . ?
Zr4 O19 C11 O18 -19(3) . . . . ?
Zr4 O19 C11 C12 158.2(11) . . . . ?
Zr1 O18 C11 O19 5(3) . . . . ?
Zr1 O18 C11 C12 -172.9(11) . . . . ?
Zr10 O148 C141 O149 -6(3) . . . . ?
Zr10 O148 C141 C142 -177.9(12) . . . . ?
Zr9 O149 C141 O148 -9(3) . . . . ?
Zr9 O149 C141 C142 163.6(12) . . . . ?
O49 C41 C42 N43 -11(2) . . . . ?
O48 C41 C42 N43 176.8(16) . . . . ?
O49 C41 C42 C44 107.7(18) . . . . ?
O48 C41 C42 C44 -64(2) . . . . ?
C41D C44 C42 N43 -55(2) . . . . ?
C41D C44 C42 C41 -173.6(16) . . . . ?
O19 C11 C12 N13 175.6(15) . . . . ?
O18 C11 C12 N13 -6(2) . . . . ?
O19 C11 C12 C14 -64(2) . . . . ?
O18 C11 C12 C14 114.4(18) . . . . ?
O169 C161 C162 N163 -9(2) . . . . ?
O168 C161 C162 N163 174.8(16) . . . . ?
O169 C161 C162 C164 117.8(18) . . . . ?
O168 C161 C162 C164 -59(2) . . . . ?
C82D C81D C84 C82 -27(3) . . . . ?
C89D C81D C84 C82 149.5(18) . . . . ?
N83 C82 C84 C81D -64(2) . . . . ?
C81 C82 C84 C81D 172.3(15) . . . . ?
Zr12 O119 C111 O118 -21(3) . . . . ?
Zr12 O119 C111 C112 154.6(11) . . . . ?
Zr9 O118 C111 O119 8(3) . . . . ?
Zr9 O118 C111 C112 -167.6(11) . . . . ?
O69 C61 C62 N63 -156.1(16) . . . . ?
O68 C61 C62 N63 26(2) . . . . ?
O69 C61 C62 C64 -28(2) . . . . ?
O68 C61 C62 C64 153.9(17) . . . . ?
O119 C111 C112 N113 174.0(15) . . . . ?
O118 C111 C112 N113 -10(2) . . . . ?
O119 C111 C112 C114 -66(2) . . . . ?
O118 C111 C112 C114 110.4(19) . . . . ?
C59D C51D C52D N53D -2(2) . . . . ?
C54 C51D C52D N53D 179.1(18) . . . . ?
C54D N53D C52D C51D 2(2) . . . . ?
C52D C51D C59D C58D 179(2) . . . . ?
C54 C51D C59D C58D -3(4) . . . . ?
C52D C51D C59D C54D 2(2) . . . . ?
C54 C51D C59D C54D -179.8(18) . . . . ?
Zr11 O138 C131 O139 -4(3) . . . . ?
Zr11 O138 C131 C132 177.3(11) . . . . ?
Zr10 O139 C131 O138 0(3) . . . . ?
Zr10 O139 C131 C132 179.7(11) . . . . ?
O138 C131 C132 N133 0(2) . . . . ?
O139 C131 C132 N133 -179.0(16) . . . . ?
O138 C131 C132 C134 121.9(18) . . . . ?
O139 C131 C132 C134 -57(2) . . . . ?
C62D N63D C64D C69D 3(2) . . . . ?
C62D N63D C64D C65D -173.3(19) . . . . ?
C64I N63I C62I C61I 3(2) . . . . ?
O188 C181 C182 N183 -178.3(17) . . . . ?
O189 C181 C182 N183 2(2) . . . . ?
O188 C181 C182 C184 -51(2) . . . . ?
O189 C181 C182 C184 128.6(17) . . . . ?
C24D C29D C28D C27D 1(3) . . . . ?
C21D C29D C28D C27D 177(2) . . . . ?
C52D C51D C54 C52 113(2) . . . . ?
C59D C51D C54 C52 -65(3) . . . . ?
C82D N83D C84D C89D 2(2) . . . . ?
C82D N83D C84D C85D -179(2) . . . . ?
N23 C22 C24 C21D -57(2) . . . . ?
C21 C22 C24 C21D 178.6(15) . . . . ?
C22I N23I C24I C29I -4(2) . . . . ?
C22I N23I C24I C25I 177(2) . . . . ?
C21I C29I C24I N23I 4(2) . . . . ?
C28I C29I C24I N23I -179.1(19) . . . . ?
C21I C29I C24I C25I -176.8(17) . . . . ?
C28I C29I C24I C25I 0(3) . . . . ?
C54D C59D C58D C57D 0(3) . . . . ?
C51D C59D C58D C57D -177(2) . . . . ?
N123 C122 C124 C21I -72(2) . . . . ?
C121 C122 C124 C21I 167.4(15) . . . . ?
C59I C54I N53I C52I 4(2) . . . . ?
C55I C54I N53I C52I -176(2) . . . . ?
N153 C152 C154 C51I -61(2) . . . . ?
C151 C152 C154 C51I 175.4(16) . . . . ?
O78 C71 C72 N73 -176.7(16) . . . . ?
O79 C71 C72 N73 2(2) . . . . ?
O78 C71 C72 C74 -51(2) . . . . ?
O79 C71 C72 C74 128.1(18) . . . . ?
C54I N53I C52I C51I -3(2) . . . . ?
O179 C171 C172 N173 175.1(15) . . . . ?
O178 C171 C172 N173 -4(2) . . . . ?
O179 C171 C172 C174 -63(2) . . . . ?
O178 C171 C172 C174 117.8(18) . . . . ?
N113 C112 C114 C11I -54(2) . . . . ?
C111 C112 C114 C11I -174.2(16) . . . . ?
C24I C29I C21I C22I -3(2) . . . . ?
C28I C29I C21I C22I -179(2) . . . . ?
C24I C29I C21I C124 177.0(16) . . . . ?
C28I C29I C21I C124 1(3) . . . . ?
C122 C124 C21I C22I 2(3) . . . . ?
C122 C124 C21I C29I -177.5(17) . . . . ?
C32I N33I C34I C35I 179(2) . . . . ?
C32I N33I C34I C39I 0(2) . . . . ?
C88I C89I C81I C82I -179(2) . . . . ?
C84I C89I C81I C82I -1(2) . . . . ?
C88I C89I C81I C184 6(4) . . . . ?
C84I C89I C81I C184 -176.3(18) . . . . ?
O148 C141 C142 N143 -164.4(17) . . . . ?
O149 C141 C142 N143 22(2) . . . . ?
O148 C141 C142 C144 -35(3) . . . . ?
O149 C141 C142 C144 151.3(16) . . . . ?
Zr5 O88 C81 O89 -5(3) . . . . ?
Zr5 O88 C81 C82 173.7(11) . . . . ?
Zr4 O89 C81 O88 11(3) . . . . ?
Zr4 O89 C81 C82 -167.2(11) . . . . ?
C84 C82 C81 O88 146.6(17) . . . . ?
N83 C82 C81 O88 21(2) . . . . ?
C84 C82 C81 O89 -35(2) . . . . ?
N83 C82 C81 O89 -159.8(15) . . . . ?
O39 C31 C32 N33 -177.8(16) . . . . ?
O38 C31 C32 N33 5(2) . . . . ?
O39 C31 C32 C34 -53(2) . . . . ?
O38 C31 C32 C34 129.8(18) . . . . ?
C31D C34 C32 N33 -67(2) . . . . ?
C31D C34 C32 C31 168.8(16) . . . . ?
Zr4 O28 C21 O29 -9(3) . . . . ?
Zr4 O28 C21 C22 170.2(11) . . . . ?
Zr2 O29 C21 O28 0(3) . . . . ?
Zr2 O29 C21 C22 -179.1(11) . . . . ?
N23 C22 C21 O28 168.1(16) . . . . ?
C24 C22 C21 O28 -69(2) . . . . ?
N23 C22 C21 O29 -13(2) . . . . ?
C24 C22 C21 O29 110.5(18) . . . . ?
N13 C12 C14 C11D -63(2) . . . . ?
C11 C12 C14 C11D 177.6(16) . . . . ?
N53I C52I C51I C154 179.6(19) . . . . ?
N53I C52I C51I C59I 1(2) . . . . ?
C152 C154 C51I C52I 102(2) . . . . ?
C152 C154 C51I C59I -80(3) . . . . ?
N63D C64D C65D C66D 177(2) . . . . ?
C69D C64D C65D C66D 1(3) . . . . ?
C51D C54 C52 N53 -58(2) . . . . ?
C51D C54 C52 C51 177.0(17) . . . . ?
O59 C51 C52 N53 -6(2) . . . . ?
O58 C51 C52 N53 171.1(14) . . . . ?
O59 C51 C52 C54 118.4(17) . . . . ?
O58 C51 C52 C54 -65(2) . . . . ?
N63D C64D C69D C68D -177.4(17) . . . . ?
C65D C64D C69D C68D -1(3) . . . . ?
N63D C64D C69D C61D -2(2) . . . . ?
C65D C64D C69D C61D 174.5(17) . . . . ?
C72D C71D C79D C78D 178(2) . . . . ?
C74 C71D C79D C78D -3(3) . . . . ?
C72D C71D C79D C74D 2(2) . . . . ?
C74 C71D C79D C74D -179.3(17) . . . . ?
C28D C29D C21D C22D -178(2) . . . . ?
C24D C29D C21D C22D -1(2) . . . . ?
C28D C29D C21D C24 1(3) . . . . ?
C24D C29D C21D C24 178.2(16) . . . . ?
C22 C24 C21D C22D -84(2) . . . . ?
C22 C24 C21D C29D 97(2) . . . . ?
C34I N33I C32I C31I 1(2) . . . . ?
C39I C31I C32I N33I 0(2) . . . . ?
C134 C31I C32I N33I -179.8(18) . . . . ?
C34D N33D C32D C31D 4(3) . . . . ?
N163 C162 C164 C61I -61(2) . . . . ?
C161 C162 C164 C61I 174.0(16) . . . . ?
C42I C41I C144 C142 18(3) . . . . ?
C49I C41I C144 C142 -157.7(19) . . . . ?
N143 C142 C144 C41I 52(3) . . . . ?
C141 C142 C144 C41I -77(2) . . . . ?
C32I C31I C134 C132 103(2) . . . . ?
C39I C31I C134 C132 -76(3) . . . . ?
N133 C132 C134 C31I -50(2) . . . . ?
C131 C132 C134 C31I -169.5(15) . . . . ?
C24D N23D C22D C21D 1(2) . . . . ?
C29D C21D C22D N23D 0(2) . . . . ?
C24 C21D C22D N23D -179.5(18) . . . . ?
N63I C62I C61I C69I -2(2) . . . . ?
N63I C62I C61I C164 175.1(18) . . . . ?
C162 C164 C61I C62I -92(2) . . . . ?
C162 C164 C61I C69I 85(2) . . . . ?
N53I C54I C59I C58I -179.9(19) . . . . ?
C55I C54I C59I C58I 0(3) . . . . ?
N53I C54I C59I C51I -3(2) . . . . ?
C55I C54I C59I C51I 176.9(18) . . . . ?
C52I C51I C59I C58I 177(2) . . . . ?
C154 C51I C59I C58I -1(4) . . . . ?
C52I C51I C59I C54I 1(2) . . . . ?
C154 C51I C59I C54I -177(2) . . . . ?
C68D C69D C61D C62D 175(2) . . . . ?
C64D C69D C61D C62D 0(2) . . . . ?
C68D C69D C61D C64 1(4) . . . . ?
C64D C69D C61D C64 -173.5(18) . . . . ?
C52D N53D C54D C55D -178.7(19) . . . . ?
C52D N53D C54D C59D -1(2) . . . . ?
C56D C55D C54D N53D 178(2) . . . . ?
C56D C55D C54D C59D 1(3) . . . . ?
C58D C59D C54D N53D -178.2(16) . . . . ?
C51D C59D C54D N53D 0(2) . . . . ?
C58D C59D C54D C55D 0(3) . . . . ?
C51D C59D C54D C55D 177.6(16) . . . . ?
N83D C84D C89D C88D 176.5(16) . . . . ?
C85D C84D C89D C88D -3(3) . . . . ?
N83D C84D C89D C81D 0(2) . . . . ?
C85D C84D C89D C81D 180.0(17) . . . . ?
C82D C81D C89D C84D -1(2) . . . . ?
C84 C81D C89D C84D -177.9(17) . . . . ?
C82D C81D C89D C88D -177(2) . . . . ?
C84 C81D C89D C88D 6(3) . . . . ?
C62I N63I C64I C65I -178(2) . . . . ?
C62I N63I C64I C69I -3(2) . . . . ?
N183 C182 C184 C81I -64(2) . . . . ?
C181 C182 C184 C81I 169.5(16) . . . . ?
C89I C81I C184 C182 -79(2) . . . . ?
C82I C81I C184 C182 107(2) . . . . ?
C11I C12I N13I C14I 1(2) . . . . ?
C15I C14I N13I C12I 179(2) . . . . ?
C19I C14I N13I C12I -2(2) . . . . ?
C81I C89I C88I C87I -180(2) . . . . ?
C84I C89I C88I C87I 3(3) . . . . ?
C18D C19D C11D C12D -178(2) . . . . ?
C14D C19D C11D C12D 3(2) . . . . ?
C18D C19D C11D C14 2(4) . . . . ?
C14D C19D C11D C14 -177.5(19) . . . . ?
C12 C14 C11D C12D 116(2) . . . . ?
C12 C14 C11D C19D -64(3) . . . . ?
C22D N23D C24D C29D -2(2) . . . . ?
C22D N23D C24D C25D 178(2) . . . . ?
C28D C29D C24D N23D 179.5(17) . . . . ?
C21D C29D C24D N23D 2(2) . . . . ?
C28D C29D C24D C25D 0(3) . . . . ?
C21D C29D C24D C25D -177.8(17) . . . . ?
C69D C61D C62D N63D 1(2) . . . . ?
C64 C61D C62D N63D 175.5(16) . . . . ?
C64D N63D C62D C61D -2(2) . . . . ?
C42 C44 C41D C42D 97(3) . . . . ?
C42 C44 C41D C49D -81(3) . . . . ?
N13I C12I C11I C19I 0(2) . . . . ?
N13I C12I C11I C114 -178.3(17) . . . . ?
C112 C114 C11I C12I 119(2) . . . . ?
C112 C114 C11I C19I -58(3) . . . . ?
C74D C79D C78D C77D -1(3) . . . . ?
C71D C79D C78D C77D -176(2) . . . . ?
C79I C71I C174 C172 117(2) . . . . ?
C72I C71I C174 C172 -58(2) . . . . ?
C171 C172 C174 C71I 180.0(16) . . . . ?
N173 C172 C174 C71I -58(2) . . . . ?
N53I C54I C55I C56I 179(3) . . . . ?
C59I C54I C55I C56I -1(4) . . . . ?
C42D C41D C49D C44D 0(3) . . . . ?
C44 C41D C49D C44D 178(2) . . . . ?
C42D C41D C49D C48D 171(3) . . . . ?
C44 C41D C49D C48D -11(4) . . . . ?
C32D N33D C34D C35D 179(3) . . . . ?
C32D N33D C34D C39D -2(3) . . . . ?
C38D C39D C34D N33D 180(2) . . . . ?
C31D C39D C34D N33D 1(2) . . . . ?
C38D C39D C34D C35D -2(3) . . . . ?
C31D C39D C34D C35D 179(2) . . . . ?
C14D N13D C12D C11D 3(3) . . . . ?
C19D C11D C12D N13D -4(2) . . . . ?
C14 C11D C12D N13D 176.5(19) . . . . ?
C42I C41I C49I C44I 0(2) . . . . ?
C144 C41I C49I C44I 177(2) . . . . ?
C42I C41I C49I C48I -173(2) . . . . ?
C144 C41I C49I C48I 4(4) . . . . ?
N33I C34I C39I C38I -177.8(17) . . . . ?
C35I C34I C39I C38I 2(3) . . . . ?
N33I C34I C39I C31I 0(2) . . . . ?
C35I C34I C39I C31I -179.7(18) . . . . ?
C32I C31I C39I C38I 178(2) . . . . ?
C134 C31I C39I C38I -3(4) . . . . ?
C32I C31I C39I C34I 0(2) . . . . ?
C134 C31I C39I C34I 179.5(19) . . . . ?
C72D N73D C74D C79D 0.7(19) . . . . ?
C72D N73D C74D C75D -177.9(18) . . . . ?
C78D C79D C74D N73D -178.7(15) . . . . ?
C71D C79D C74D N73D -1.9(19) . . . . ?
C78D C79D C74D C75D 0(2) . . . . ?
C71D C79D C74D C75D 176.8(15) . . . . ?
C76D C75D C74D N73D 178.3(18) . . . . ?
C76D C75D C74D C79D 0(3) . . . . ?
C64D C65D C66D C67D -2(3) . . . . ?
C48D C49D C44D C45D 2(4) . . . . ?
C41D C49D C44D C45D 175(2) . . . . ?
C48D C49D C44D N43D -172(2) . . . . ?
C41D C49D C44D N43D 1(3) . . . . ?
C42D N43D C44D C45D -174(3) . . . . ?
C42D N43D C44D C49D -1(3) . . . . ?
C84D N83D C82D C81D -2(2) . . . . ?
C89D C81D C82D N83D 2(2) . . . . ?
C84 C81D C82D N83D 178.9(17) . . . . ?
C28I C27I C26I C25I -1(3) . . . . ?
Zr11 O129 C121 O128 -4(3) . . . . ?
Zr11 O129 C121 C122 178.6(11) . . . . ?
Zr12 O128 C121 O129 -3(3) . . . . ?
Zr12 O128 C121 C122 174.3(11) . . . . ?
N123 C122 C121 O129 -1(2) . . . . ?
C124 C122 C121 O129 125.4(19) . . . . ?
N123 C122 C121 O128 -178.3(15) . . . . ?
C124 C122 C121 O128 -52(2) . . . . ?
C64D C69D C68D C67D 2(3) . . . . ?
C61D C69D C68D C67D -172(2) . . . . ?
C85D C86D C87D C88D -6(3) . . . . ?
C26I C27I C28I C29I 1(3) . . . . ?
C24I C29I C28I C27I 0(3) . . . . ?
C21I C29I C28I C27I 176(2) . . . . ?
C88I C89I C84I C85I -2(3) . . . . ?
C81I C89I C84I C85I -180(2) . . . . ?
C88I C89I C84I N83I 176.7(18) . . . . ?
C81I C89I C84I N83I -1(2) . . . . ?
N33D C32D C31D C39D -3(2) . . . . ?
N33D C32D C31D C34 175(2) . . . . ?
C38D C39D C31D C32D -177(3) . . . . ?
C34D C39D C31D C32D 2(2) . . . . ?
C38D C39D C31D C34 4(4) . . . . ?
C34D C39D C31D C34 -177.2(19) . . . . ?
C32 C34 C31D C32D 117(2) . . . . ?
C32 C34 C31D C39D -65(3) . . . . ?
C72D C71D C74 C72 104(2) . . . . ?
C79D C71D C74 C72 -74(2) . . . . ?
C71 C72 C74 C71D 168.8(16) . . . . ?
N73 C72 C74 C71D -67(2) . . . . ?
C65I C64I C69I C61I 177(2) . . . . ?
N63I C64I C69I C61I 1(2) . . . . ?
C65I C64I C69I C68I -5(3) . . . . ?
N63I C64I C69I C68I 179.8(17) . . . . ?
C62I C61I C69I C64I 0(2) . . . . ?
C164 C61I C69I C64I -176.9(18) . . . . ?
C62I C61I C69I C68I -178(2) . . . . ?
C164 C61I C69I C68I 5(4) . . . . ?
C67I C68I C69I C64I 3(3) . . . . ?
C67I C68I C69I C61I -180(2) . . . . ?
C79D C78D C77D C76D 1(3) . . . . ?
N33I C34I C35I C36I 177(2) . . . . ?
C39I C34I C35I C36I -3(3) . . . . ?
C74I N73I C72I C71I 0(2) . . . . ?
C79I C71I C72I N73I 2(2) . . . . ?
C174 C71I C72I N73I 178.3(16) . . . . ?
C54D C55D C56D C57D -1(3) . . . . ?
C69I C68I C67I C66I 1(3) . . . . ?
C15I C14I C19I C11I -179.2(19) . . . . ?
N13I C14I C19I C11I 2(2) . . . . ?
C15I C14I C19I C18I -1(3) . . . . ?
N13I C14I C19I C18I 180.0(17) . . . . ?
C12I C11I C19I C14I -1(2) . . . . ?
C114 C11I C19I C14I 176.9(19) . . . . ?
C12I C11I C19I C18I -179(2) . . . . ?
C114 C11I C19I C18I -1(4) . . . . ?
C36I C37I C38I C39I -2(3) . . . . ?
C34I C39I C38I C37I 0(3) . . . . ?
C31I C39I C38I C37I -177(2) . . . . ?
N23D C24D C25D C26D 179(2) . . . . ?
C29D C24D C25D C26D -1(3) . . . . ?
C69I C64I C65I C66I 3(3) . . . . ?
N63I C64I C65I C66I 177(2) . . . . ?
C64I C65I C66I C67I 1(3) . . . . ?
C68I C67I C66I C65I -2(4) . . . . ?
C87D C86D C85D C84D 5(3) . . . . ?
C89D C84D C85D C86D 0(3) . . . . ?
N83D C84D C85D C86D -179.6(19) . . . . ?
C14D C19D C18D C17D 1(3) . . . . ?
C11D C19D C18D C17D -178(2) . . . . ?
C59D C58D C57D C56D 0(3) . . . . ?
C55D C56D C57D C58D 0(3) . . . . ?
C74D C75D C76D C77D 1(3) . . . . ?
C78D C77D C76D C75D -2(3) . . . . ?
N63 C62 C64 C61D -47(2) . . . . ?
C61 C62 C64 C61D -172.3(16) . . . . ?
C62D C61D C64 C62 107(2) . . . . ?
C69D C61D C64 C62 -80(2) . . . . ?
C48I C49I C44I C45I -9(3) . . . . ?
C41I C49I C44I C45I 177(2) . . . . ?
C48I C49I C44I N43I 175.5(19) . . . . ?
C41I C49I C44I N43I 2(3) . . . . ?
C42I N43I C44I C49I -3(2) . . . . ?
C42I N43I C44I C45I -178(2) . . . . ?
N13I C14I C15I C16I -180(2) . . . . ?
C19I C14I C15I C16I 2(3) . . . . ?
C44D C49D C48D C47D -4(4) . . . . ?
C41D C49D C48D C47D -175(3) . . . . ?
C14I C19I C18I C17I 0(3) . . . . ?
C11I C19I C18I C17I 177(2) . . . . ?
C49D C44D C45D C46D -1(4) . . . . ?
N43D C44D C45D C46D 171(3) . . . . ?
C27I C26I C25I C24I 1(3) . . . . ?
N23I C24I C25I C26I 178(2) . . . . ?
C29I C24I C25I C26I 0(3) . . . . ?
C79D C71D C72D N73D -2(2) . . . . ?
C74 C71D C72D N73D 179.8(18) . . . . ?
C74D N73D C72D C71D 1(2) . . . . ?
C12D N13D C14D C15D 179(2) . . . . ?
C12D N13D C14D C19D -1(2) . . . . ?
C16D C15D C14D N13D -180(2) . . . . ?
C16D C15D C14D C19D 1(3) . . . . ?
C18D C19D C14D N13D 179.5(19) . . . . ?
C11D C19D C14D N13D -1(2) . . . . ?
C18D C19D C14D C15D -1(3) . . . . ?
C11D C19D C14D C15D 178.6(19) . . . . ?
N83I C84I C85I C86I -177(3) . . . . ?
C89I C84I C85I C86I 1(3) . . . . ?
C85I C84I N83I C82I -178(3) . . . . ?
C89I C84I N83I C82I 4(3) . . . . ?
C19I C18I C17I C16I 1(3) . . . . ?
C19D C18D C17D C16D -2(3) . . . . ?
C72I C71I C79I C78I 179(2) . . . . ?
C174 C71I C79I C78I 3(4) . . . . ?
C72I C71I C79I C74I -4(2) . . . . ?
C174 C71I C79I C74I -179.4(16) . . . . ?
C44I N43I C42I C41I 3(2) . . . . ?
C144 C41I C42I N43I -178(2) . . . . ?
C49I C41I C42I N43I -2(2) . . . . ?
C29I C21I C22I N23I 1(2) . . . . ?
C124 C21I C22I N23I -179.3(17) . . . . ?
C24I N23I C22I C21I 2(2) . . . . ?
C84I C85I C86I C87I -1(3) . . . . ?
C84I N83I C82I C81I -5(3) . . . . ?
C89I C81I C82I N83I 4(2) . . . . ?
C184 C81I C82I N83I 178.4(18) . . . . ?
C71I C79I C78I C77I 180(2) . . . . ?
C74I C79I C78I C77I 2(3) . . . . ?
C49I C44I C45I C46I 5(3) . . . . ?
N43I C44I C45I C46I 179(2) . . . . ?
C29D C28D C27D C26D 1(3) . . . . ?
C34I C35I C36I C37I 1(3) . . . . ?
C38I C37I C36I C35I 2(3) . . . . ?
C54I C59I C58I C57I -4(3) . . . . ?
C51I C59I C58I C57I -179(2) . . . . ?
C56I C57I C58I C59I 8(3) . . . . ?
C31D C39D C38D C37D 177(3) . . . . ?
C34D C39D C38D C37D -1(3) . . . . ?
C74I C75I C76I C77I -2(3) . . . . ?
C39D C38D C37D C36D 4(4) . . . . ?
C44D N43D C42D C41D 1(3) . . . . ?
C49D C41D C42D N43D -1(3) . . . . ?
C44 C41D C42D N43D -179(2) . . . . ?
C89I C88I C87I C86I -3(3) . . . . ?
C85I C86I C87I C88I 2(3) . . . . ?
C14D C15D C16D C17D -1(4) . . . . ?
C18D C17D C16D C15D 2(4) . . . . ?
C38D C37D C36D C35D -4(4) . . . . ?
C44I C45I C46I C47I 1(3) . . . . ?
C84D C89D C88D C87D 2(3) . . . . ?
C81D C89D C88D C87D 177.7(19) . . . . ?
C86D C87D C88D C89D 3(3) . . . . ?
C69D C68D C67D C66D -3(4) . . . . ?
C65D C66D C67D C68D 3(4) . . . . ?
C44I C49I C48I C47I 7(3) . . . . ?
C41I C49I C48I C47I 179(2) . . . . ?
C18I C17I C16I C15I 0(3) . . . . ?
C14I C15I C16I C17I -1(3) . . . . ?
C72I N73I C74I C75I -176(2) . . . . ?
C72I N73I C74I C79I -2(2) . . . . ?
C76I C75I C74I N73I 177(2) . . . . ?
C76I C75I C74I C79I 3(3) . . . . ?
C71I C79I C74I N73I 3(2) . . . . ?
C78I C79I C74I N73I -178.4(17) . . . . ?
C71I C79I C74I C75I 178.4(18) . . . . ?
C78I C79I C74I C75I -3(3) . . . . ?
N33D C34D C35D C36D 180(3) . . . . ?
C39D C34D C35D C36D 2(4) . . . . ?
C37D C36D C35D C34D 1(4) . . . . ?
C24D C25D C26D C27D 3(3) . . . . ?
C28D C27D C26D C25D -3(4) . . . . ?
C49I C48I C47I C46I -1(4) . . . . ?
C45I C46I C47I C48I -3(4) . . . . ?
C54I C55I C56I C57I 5(4) . . . . ?
C58I C57I C56I C55I -9(4) . . . . ?
C49D C48D C47D C46D 6(4) . . . . ?
C79I C78I C77I C76I -1(3) . . . . ?
C75I C76I C77I C78I 1(3) . . . . ?
C48D C47D C46D C45D -4(5) . . . . ?
C44D C45D C46D C47D 2(5) . . . . ?
